data_7132006
loop_
_publ_author_name
'Peng, Xinyang'
'Han, Jinxiu'
'Li, Xialiang'
'Liu, Guijun'
'Xu, Yuhan'
'Peng, Yuxin'
'Nie, Shuai'
'Li, Wenzi'
'Li, Xinrui'
'Chen, Zhuo'
'Peng, Haonan'
'Cao, Rui'
'Fang, Yu'

_publ_section_title
;
 Electrocatalytic hydrogen evolution media with a copper porphyrin bearing
 meso-(o-carborane) substituents
;
_journal_name_full 'Chemical Communications'
_journal_paper_doi 10.1039/D3CC03104G
_journal_year 2023
_chemical_formula_sum 'C36 H30 B20 Cu F10 N4'
_chemical_formula_weight 988.38
_space_group_crystal_system triclinic
_space_group_IT_number 2
_space_group_name_Hall '-P 1'
_space_group_name_H-M_alt 'P -1'
_atom_sites_solution_hydrogens mixed
_audit_creation_method SHELXL-2014/7
_audit_update_record
;
2023-06-14 deposited with the CCDC.	2023-08-07 downloaded from the CCDC.
;
_cell_angle_alpha 91.445(12)
_cell_angle_beta 106.278(12)
_cell_angle_gamma 113.063(9)
_cell_formula_units_Z 4
_cell_length_a 16.848(4)
_cell_length_b 19.459(6)
_cell_length_c 20.879(7)
_cell_measurement_reflns_used 9.1691
_cell_measurement_temperature 153(2)
_cell_measurement_theta_max 26.357
_cell_measurement_theta_min 2.221
_cell_volume 5974(3)
_computing_structure_refinement 'SHELXL-2014/7 (Sheldrick, 2014)'
_diffrn_ambient_temperature 153(2)
_diffrn_measured_fraction_theta_full 0.998
_diffrn_measured_fraction_theta_max 0.989
_diffrn_measurement_device_type bruker
_diffrn_measurement_method multi-scan
_diffrn_radiation_type MoK\a
_diffrn_radiation_wavelength 0.71073
_diffrn_reflns_av_R_equivalents 0.0642
_diffrn_reflns_av_unetI/netI 0.0405
_diffrn_reflns_Laue_measured_fraction_full 0.998
_diffrn_reflns_Laue_measured_fraction_max 0.989
_diffrn_reflns_limit_h_max 20
_diffrn_reflns_limit_h_min -20
_diffrn_reflns_limit_k_max 24
_diffrn_reflns_limit_k_min -24
_diffrn_reflns_limit_l_max 25
_diffrn_reflns_limit_l_min -25
_diffrn_reflns_number 145630
_diffrn_reflns_point_group_measured_fraction_full 0.998
_diffrn_reflns_point_group_measured_fraction_max 0.989
_diffrn_reflns_theta_full 25.242
_diffrn_reflns_theta_max 26.195
_diffrn_reflns_theta_min 1.874
_exptl_absorpt_coefficient_mu 0.424
_exptl_absorpt_process_details sadabs
_exptl_crystal_colour purple
_exptl_crystal_density_diffrn 1.099
_exptl_crystal_description block
_exptl_crystal_F_000 1972
_exptl_crystal_size_max 0.1
_exptl_crystal_size_mid 0.1
_exptl_crystal_size_min 0.05
_exptl_transmission_factor_max 0.7454
_exptl_transmission_factor_min 0.7025
_refine_diff_density_max 0.648
_refine_diff_density_min -0.552
_refine_diff_density_rms 0.061
_refine_ls_extinction_method none
_refine_ls_goodness_of_fit_ref 1.008
_refine_ls_hydrogen_treatment constr
_refine_ls_matrix_type full
_refine_ls_number_parameters 1279
_refine_ls_number_reflns 23707
_refine_ls_number_restraints 3
_refine_ls_restrained_S_all 1.015
_refine_ls_R_factor_all 0.0603
_refine_ls_R_factor_gt 0.0497
_refine_ls_shift/su_max 0.001
_refine_ls_shift/su_mean 0.000
_refine_ls_structure_factor_coef Fsqd
_refine_ls_weighting_details 'w=1/[\s^2^(Fo^2^)+(0.0811P)^2^+3.5704P] where P=(Fo^2^+2Fc^2^)/3'
_refine_ls_weighting_scheme calc
_refine_ls_wR_factor_gt 0.1353
_refine_ls_wR_factor_ref 0.1424
_reflns_Friedel_coverage 0.000
_reflns_number_gt 19641
_reflns_number_total 23707
_reflns_threshold_expression 'I > 2\s(I)'
_cod_data_source_file d3cc03104g2.cif
_cod_data_source_block pxy20230308_0m_a_sq
_cod_database_code 7132006
_shelx_shelxl_version_number 2014/7
_shelx_space_group_comment
;
The symmetry employed for this shelxl refinement is uniquely defined
by the following loop, which should always be used as a source of
symmetry information in preference to the above space-group names.
They are only intended as comments.
;

loop_
_space_group_symop_operation_xyz
'x, y, z'
'-x, -y, -z'

loop_
_atom_site_label
_atom_site_type_symbol
_atom_site_fract_x
_atom_site_fract_y
_atom_site_fract_z
_atom_site_U_iso_or_equiv
_atom_site_adp_type
_atom_site_occupancy
_atom_site_site_symmetry_order
_atom_site_calc_flag
_atom_site_refinement_flags_posn
_atom_site_refinement_flags_adp
_atom_site_refinement_flags_occupancy
_atom_site_disorder_assembly
_atom_site_disorder_group
Cu1 Cu 0.64118(2) 0.22893(2) 0.06495(2) 0.02135(7) Uani 1 1 d . . . . .
F1 F 0.11413(11) 0.01839(10) -0.05460(9) 0.0524(5) Uani 1 1 d . . . . .
F2 F 0.35749(10) 0.24731(9) 0.15305(8) 0.0401(4) Uani 1 1 d . . . . .
F3 F 0.17707(12) 0.18872(9) 0.13901(9) 0.0457(4) Uani 1 1 d . . . . .
F4 F 0.05536(10) 0.07495(9) 0.03565(9) 0.0459(4) Uani 1 1 d . . . . .
F5 F 0.29400(11) 0.07609(10) -0.04069(9) 0.0486(4) Uani 1 1 d . . . . .
F6 F 0.78480(11) -0.00860(9) -0.14748(8) 0.0424(4) Uani 1 1 d . . . . .
F7 F 0.69865(10) 0.04511(8) -0.08180(8) 0.0402(4) Uani 1 1 d . . . . .
F8 F 0.96735(12) 0.07185(10) -0.12679(9) 0.0508(4) Uani 1 1 d . . . . .
F9 F 1.06201(11) 0.20572(10) -0.03937(11) 0.0553(5) Uani 1 1 d . . . . .
F10 F 0.97526(10) 0.26057(9) 0.02543(9) 0.0480(4) Uani 1 1 d . . . . .
N1 N 0.70269(13) 0.26850(11) -0.00286(10) 0.0238(4) Uani 1 1 d . . . . .
N2 N 0.57349(13) 0.18293(11) 0.12776(10) 0.0255(4) Uani 1 1 d . . . . .
N3 N 0.72276(12) 0.17931(10) 0.10291(9) 0.0226(4) Uani 1 1 d . . . . .
N8 N 0.55381(13) 0.27161(11) 0.02167(10) 0.0243(4) Uani 1 1 d . . . . .
C6 C 0.75381(15) 0.23735(13) -0.02465(11) 0.0240(5) Uani 1 1 d . . . . .
C7 C 0.77616(17) 0.27077(14) -0.08180(12) 0.0293(5) Uani 1 1 d . . . . .
H9 H 0.8069 0.2575 -0.1071 0.035 Uiso 1 1 calc R U . . .
C8 C 0.74438(17) 0.32455(14) -0.09177(12) 0.0309(5) Uani 1 1 d . . . . .
H10 H 0.7516 0.3569 -0.1238 0.037 Uiso 1 1 calc R U . . .
C9 C 0.69635(16) 0.32280(13) -0.04292(12) 0.0254(5) Uani 1 1 d . . . . .
C10 C 0.63998(15) 0.36119(13) -0.04190(11) 0.0248(5) Uani 1 1 d . . . . .
C11 C 0.56347(16) 0.32791(13) -0.01896(11) 0.0255(5) Uani 1 1 d . . . . .
C12 C 0.47740(17) 0.33576(15) -0.04212(13) 0.0321(5) Uani 1 1 d . . . . .
H11 H 0.4660 0.3704 -0.0690 0.039 Uiso 1 1 calc R U . . .
C13 C 0.41748(16) 0.28374(15) -0.01745(13) 0.0317(5) Uani 1 1 d . . . . .
H60 H 0.3568 0.2746 -0.0256 0.038 Uiso 1 1 calc R U . . .
C14 C 0.46562(15) 0.24501(13) 0.02404(12) 0.0263(5) Uani 1 1 d . . . . .
C15 C 0.43127(15) 0.19316(13) 0.06553(12) 0.0267(5) Uani 1 1 d . . . . .
C16 C 0.33107(15) 0.16409(13) 0.05648(12) 0.0257(5) Uani 1 1 d . . . . .
C17 C 0.26687(17) 0.10586(14) 0.00381(13) 0.0316(5) Uani 1 1 d . . . . .
C18 C 0.17399(16) 0.07537(14) -0.00405(14) 0.0330(6) Uani 1 1 d . . . . .
C19 C 0.14491(16) 0.10442(14) 0.04206(14) 0.0317(5) Uani 1 1 d . . . . .
C20 C 0.20662(17) 0.16203(13) 0.09434(13) 0.0293(5) Uani 1 1 d . . . . .
C21 C 0.29841(16) 0.19152(13) 0.10122(12) 0.0277(5) Uani 1 1 d . . . . .
C22 C 0.48274(15) 0.16735(13) 0.11604(12) 0.0264(5) Uani 1 1 d . . . . .
C23 C 0.60068(16) 0.15284(13) 0.18548(12) 0.0272(5) Uani 1 1 d . . . . .
C24 C 0.52302(17) 0.11791(15) 0.20996(13) 0.0330(5) Uani 1 1 d . . . . .
H13 H 0.5230 0.0951 0.2486 0.040 Uiso 1 1 calc R U . . .
C25 C 0.45079(16) 0.12478(14) 0.16606(13) 0.0310(5) Uani 1 1 d . . . . .
H12 H 0.3917 0.1056 0.1680 0.037 Uiso 1 1 calc R U . . .
C26 C 0.68544(16) 0.14687(13) 0.20848(12) 0.0263(5) Uani 1 1 d . . . . .
C27 C 0.73550(15) 0.14921(12) 0.16298(12) 0.0249(5) Uani 1 1 d . . . . .
C28 C 0.79554(16) 0.11168(13) 0.16493(12) 0.0285(5) Uani 1 1 d . . . . .
H15 H 0.8165 0.0884 0.2001 0.034 Uiso 1 1 calc R U . . .
C29 C 0.81537(16) 0.11692(13) 0.10603(12) 0.0268(5) Uani 1 1 d . . . . .
H14 H 0.8502 0.0959 0.0926 0.032 Uiso 1 1 calc R U . . .
C30 C 0.77268(15) 0.16074(12) 0.06831(11) 0.0229(4) Uani 1 1 d . . . . .
C31 C 0.78346(15) 0.18545(13) 0.00683(11) 0.0234(5) Uani 1 1 d . . . . .
C32 C 0.83437(16) 0.15508(13) -0.02647(12) 0.0246(5) Uani 1 1 d . . . . .
C33 C 0.92673(17) 0.19400(13) -0.01692(13) 0.0303(5) Uani 1 1 d . . . . .
C34 C 0.97200(17) 0.16669(15) -0.05039(14) 0.0347(6) Uani 1 1 d . . . . .
C35 C 0.92443(18) 0.09881(15) -0.09441(13) 0.0333(6) Uani 1 1 d . . . . .
C36 C 0.83194(17) 0.05785(13) -0.10472(12) 0.0292(5) Uani 1 1 d . . . . .
C37 C 0.78854(16) 0.08639(13) -0.07053(12) 0.0263(5) Uani 1 1 d . . . . .
C38 C 0.72257(17) 0.13737(14) 0.28235(12) 0.0315(5) Uani 1 1 d . . . . .
C73 C 0.66114(16) 0.43798(13) -0.06631(12) 0.0261(5) Uani 1 1 d . . . . .
C92 C 0.7901(2) 0.22340(18) 0.33748(15) 0.0452(7) Uani 1 1 d . . . . .
H92 H 0.8039 0.2784 0.3198 0.054 Uiso 1 1 d R U . . .
C93 C 0.73293(17) 0.51397(14) -0.00509(12) 0.0322(5) Uani 1 1 d . . . . .
H93 H 0.7582 0.5040 0.0468 0.039 Uiso 1 1 d DR U . . .
B1 B 0.8375(2) 0.16364(19) 0.31902(15) 0.0379(7) Uani 1 1 d . . . . .
H1 H 0.8855 0.1816 0.2898 0.045 Uiso 1 1 d R U . . .
B2 B 0.8536(3) 0.1117(2) 0.38505(18) 0.0520(9) Uani 1 1 d . . . . .
H2 H 0.9101 0.0943 0.3993 0.062 Uiso 1 1 d R U . . .
B3 B 0.8721(2) 0.2083(2) 0.40316(17) 0.0485(9) Uani 1 1 d . . . . .
H3 H 0.9400 0.2534 0.4287 0.058 Uiso 1 1 d R U . . .
B4 B 0.8119(2) 0.1383(3) 0.44727(18) 0.0545(10) Uani 1 1 d . . . . .
H4 H 0.8405 0.1374 0.5013 0.065 Uiso 1 1 d R U . . .
B5 B 0.6926(2) 0.1123(2) 0.40782(16) 0.0465(8) Uani 1 1 d . . . . .
H5 H 0.6443 0.0960 0.4367 0.056 Uiso 1 1 d R U . . .
B6 B 0.6607(2) 0.06868(19) 0.32273(16) 0.0412(7) Uani 1 1 d . . . . .
H6 H 0.5922 0.0248 0.2969 0.049 Uiso 1 1 d R U . . .
B7 B 0.7601(2) 0.0679(2) 0.30879(17) 0.0430(8) Uani 1 1 d . . . . .
H7 H 0.7567 0.0231 0.2735 0.052 Uiso 1 1 d R U . . .
B8 B 0.7423(3) 0.0522(2) 0.38859(18) 0.0509(9) Uani 1 1 d . . . . .
H8 H 0.7269 -0.0033 0.4054 0.061 Uiso 1 1 d R U . . .
B31 B 0.7729(2) 0.2087(2) 0.41745(17) 0.0494(9) Uani 1 1 d . . . . .
H31 H 0.7770 0.2541 0.4524 0.059 Uiso 1 1 d R U . . .
B33 B 0.6839(2) 0.16440(18) 0.34161(14) 0.0369(7) Uani 1 1 d . . . . .
H33 H 0.6282 0.1828 0.3270 0.044 Uiso 1 1 d R U . . .
B34 B 0.7308(2) 0.61729(18) -0.09352(17) 0.0403(7) Uani 1 1 d . . . . .
H34 H 0.7538 0.6760 -0.1036 0.048 Uiso 1 1 d R U . . .
B35 B 0.8050(2) 0.58663(18) -0.03360(18) 0.0403(7) Uani 1 1 d . . . . .
H35 H 0.8747 0.6254 -0.0037 0.048 Uiso 1 1 d R U . . .
B36 B 0.7097(2) 0.59179(17) -0.01568(17) 0.0386(7) Uani 1 1 d . . . . .
H36 H 0.7190 0.6338 0.0252 0.046 Uiso 1 1 d R U . . .
B37 B 0.6205(2) 0.49855(16) -0.03465(14) 0.0303(6) Uani 1 1 d . . . . .
H37 H 0.5726 0.4804 -0.0055 0.036 Uiso 1 1 d R U . . .
B38 B 0.7746(2) 0.49022(17) -0.06387(15) 0.0322(6) Uani 1 1 d . . . . .
H38 H 0.8260 0.4669 -0.0530 0.039 Uiso 1 1 d R U . . .
B39 B 0.7711(2) 0.55347(19) -0.12300(17) 0.0396(7) Uani 1 1 d . . . . .
H39 H 0.8192 0.5705 -0.1521 0.048 Uiso 1 1 d R U . . .
B40 B 0.6547(2) 0.53956(18) -0.15973(16) 0.0376(7) Uani 1 1 d . . . . .
H40 H 0.6278 0.5483 -0.2118 0.045 Uiso 1 1 d R U . . .
B41 B 0.6164(2) 0.56231(17) -0.09379(15) 0.0345(6) Uani 1 1 d . . . . .
H41 H 0.5651 0.5858 -0.1032 0.041 Uiso 1 1 d R U . . .
B42 B 0.5865(2) 0.46563(17) -0.12384(14) 0.0296(6) Uani 1 1 d . . . . .
H42 H 0.5161 0.4268 -0.1523 0.036 Uiso 1 1 d R U . . .
B43 B 0.6816(2) 0.46004(17) -0.14197(15) 0.0328(6) Uani 1 1 d . . . . .
H43 H 0.6736 0.4174 -0.1818 0.039 Uiso 1 1 d R U . . .
Cu2 Cu 0.60834(2) 0.35768(2) 0.49034(2) 0.02433(8) Uani 1 1 d . . . . .
F11 F 0.26566(12) 0.28455(10) 0.44156(9) 0.0518(4) Uani 1 1 d . . . . .
F12 F 0.08364(12) 0.22102(12) 0.37802(11) 0.0615(5) Uani 1 1 d . . . . .
F13 F 0.00935(11) 0.11255(11) 0.26565(11) 0.0626(5) Uani 1 1 d . . . . .
F14 F 0.11940(12) 0.06979(9) 0.21598(9) 0.0522(4) Uani 1 1 d . . . . .
F15 F 0.30362(11) 0.13808(9) 0.27558(8) 0.0422(4) Uani 1 1 d . . . . .
F16 F 0.81735(15) 0.70664(10) 0.77794(9) 0.0621(5) Uani 1 1 d . . . . .
F17 F 0.70774(11) 0.59063(10) 0.67529(9) 0.0516(4) Uani 1 1 d . . . . .
F18 F 1.00060(15) 0.74966(10) 0.82059(9) 0.0699(6) Uani 1 1 d . . . . .
F19 F 1.07453(13) 0.67455(13) 0.75927(11) 0.0760(6) Uani 1 1 d . . . . .
F20 F 0.96400(12) 0.55877(12) 0.65456(11) 0.0659(6) Uani 1 1 d . . . . .
N4 N 0.53619(13) 0.35203(11) 0.39619(9) 0.0256(4) Uani 1 1 d . . . . .
N5 N 0.51848(14) 0.25827(11) 0.49705(10) 0.0286(4) Uani 1 1 d . . . . .
N6 N 0.67611(14) 0.36554(11) 0.58631(10) 0.0284(4) Uani 1 1 d . . . . .
N7 N 0.69624(13) 0.45890(11) 0.48476(9) 0.0250(4) Uani 1 1 d . . . . .
C39 C 0.68804(17) 0.47025(15) 0.29964(12) 0.0321(5) Uani 1 1 d . . . . .
C40 C 0.65219(16) 0.45160(13) 0.35977(11) 0.0259(5) Uani 1 1 d . . . . .
C41 C 0.56399(16) 0.39264(13) 0.34724(11) 0.0264(5) Uani 1 1 d . . . . .
C42 C 0.53095(17) 0.20999(13) 0.54268(12) 0.0300(5) Uani 1 1 d . . . . .
C43 C 0.44505(18) 0.14263(14) 0.52775(13) 0.0361(6) Uani 1 1 d . . . . .
H19 H 0.4354 0.1003 0.5494 0.043 Uiso 1 1 calc R U . . .
C44 C 0.38239(18) 0.15285(14) 0.47693(13) 0.0351(6) Uani 1 1 d . . . . .
H20 H 0.3211 0.1204 0.4590 0.042 Uiso 1 1 calc R U . . .
C45 C 0.42883(17) 0.22401(13) 0.45556(12) 0.0298(5) Uani 1 1 d . . . . .
C46 C 0.39181(17) 0.25007(13) 0.39722(12) 0.0292(5) Uani 1 1 d . . . . .
C47 C 0.29019(17) 0.21182(14) 0.36198(13) 0.0301(5) Uani 1 1 d . . . . .
C48 C 0.23139(18) 0.23128(15) 0.38612(13) 0.0362(6) Uani 1 1 d . . . . .
C49 C 0.13767(19) 0.19895(17) 0.35440(15) 0.0417(6) Uani 1 1 d . . . . .
C50 C 0.09991(18) 0.14406(16) 0.29712(15) 0.0422(7) Uani 1 1 d . . . . .
C51 C 0.15649(18) 0.12318(14) 0.27164(14) 0.0371(6) Uani 1 1 d . . . . .
C52 C 0.25027(17) 0.15727(14) 0.30367(13) 0.0321(5) Uani 1 1 d . . . . .
C53 C 0.44387(16) 0.30762(13) 0.36762(12) 0.0269(5) Uani 1 1 d . . . . .
C54 C 0.41169(17) 0.32360(14) 0.29986(12) 0.0303(5) Uani 1 1 d . . . . .
H21 H 0.3518 0.3039 0.2716 0.036 Uiso 1 1 calc R U . . .
C55 C 0.48548(16) 0.37252(14) 0.28598(12) 0.0299(5) Uani 1 1 d . . . . .
H22 H 0.4864 0.3902 0.2451 0.036 Uiso 1 1 calc R U . . .
C56 C 0.61079(18) 0.23094(13) 0.59984(12) 0.0303(5) Uani 1 1 d . . . . .
C57 C 0.66934(17) 0.30856(13) 0.62533(12) 0.0298(5) Uani 1 1 d . . . . .
C58 C 0.73406(16) 0.43310(13) 0.62970(11) 0.0270(5) Uani 1 1 d . . . . .
C59 C 0.75981(18) 0.41864(14) 0.69848(12) 0.0326(5) Uani 1 1 d . . . . .
H24 H 0.7954 0.4545 0.7369 0.039 Uiso 1 1 calc R U . . .
C60 C 0.72191(19) 0.34249(15) 0.69585(13) 0.0366(6) Uani 1 1 d . . . . .
H23 H 0.7282 0.3164 0.7323 0.044 Uiso 1 1 calc R U . . .
C61 C 0.76935(16) 0.50340(13) 0.60795(12) 0.0262(5) Uani 1 1 d . . . . .
C62 C 0.83249(17) 0.57066(13) 0.66250(11) 0.0276(5) Uani 1 1 d . . . . .
C63 C 0.92651(18) 0.59451(15) 0.68473(14) 0.0380(6) Uani 1 1 d . . . . .
C64 C 0.98407(19) 0.65425(16) 0.73794(15) 0.0450(7) Uani 1 1 d . . . . .
C65 C 0.9465(2) 0.69197(15) 0.76924(14) 0.0439(7) Uani 1 1 d . . . . .
C66 C 0.8536(2) 0.66985(15) 0.74766(13) 0.0399(6) Uani 1 1 d . . . . .
C67 C 0.79797(18) 0.61024(14) 0.69513(12) 0.0312(5) Uani 1 1 d . . . . .
C68 C 0.75444(16) 0.51443(13) 0.53995(12) 0.0250(5) Uani 1 1 d . . . . .
C69 C 0.80193(16) 0.58351(13) 0.51651(12) 0.0288(5) Uani 1 1 d . . . . .
H25 H 0.8427 0.6296 0.5432 0.035 Uiso 1 1 calc R U . . .
C70 C 0.77532(17) 0.56795(14) 0.44784(12) 0.0302(5) Uani 1 1 d . . . . .
H26 H 0.7965 0.6014 0.4192 0.036 Uiso 1 1 calc R U . . .
C71 C 0.70801(16) 0.48985(13) 0.42704(12) 0.0261(5) Uani 1 1 d . . . . .
C72 C 0.63738(18) 0.16998(14) 0.63203(12) 0.0321(5) Uani 1 1 d . . . . .
C90 C 0.7525(2) 0.4198(2) 0.29154(17) 0.0583(8) Uani 1 1 d . U . . .
H90 H 0.7615 0.3785 0.3245 0.070 Uiso 1 1 d R U . . .
C91 C 0.7087(2) 0.14912(16) 0.59829(14) 0.0404(6) Uani 1 1 d . . . . .
H91 H 0.7300 0.1773 0.5572 0.048 Uiso 1 1 d R U . . .
B10 B 0.6647(2) 0.16272(18) 0.71816(16) 0.0434(8) Uani 1 1 d . . . . .
H10A H 0.6575 0.1977 0.7565 0.052 Uiso 1 1 d R U . . .
B11 B 0.5680(2) 0.08952(17) 0.65625(16) 0.0400(7) Uani 1 1 d . . . . .
H11A H 0.4978 0.0779 0.6540 0.048 Uiso 1 1 d R U . . .
B12 B 0.6005(2) 0.01639(18) 0.63717(18) 0.0454(8) Uani 1 1 d . . . . .
H12A H 0.5509 -0.0431 0.6235 0.054 Uiso 1 1 d R U . . .
B13 B 0.6894(3) 0.05465(19) 0.59921(19) 0.0473(8) Uani 1 1 d . . . . .
H13A H 0.6981 0.0204 0.5611 0.057 Uiso 1 1 d R U . . .
B14 B 0.7176(3) 0.0442(2) 0.6872(2) 0.0545(10) Uani 1 1 d . . . . .
H14A H 0.7438 0.0021 0.7050 0.065 Uiso 1 1 d R U . . .
B15 B 0.7569(3) 0.1350(2) 0.73678(18) 0.0514(9) Uani 1 1 d . . . . .
H100 H 0.8079 0.1528 0.7873 0.062 Uiso 1 1 d R U . . .
B16 B 0.7500(2) 0.19780(17) 0.67899(15) 0.0378(7) Uani 1 1 d . . . . .
H16 H 0.7983 0.2576 0.6907 0.045 Uiso 1 1 d R U . . .
B18 B 0.7854(3) 0.1276(2) 0.6607(2) 0.0501(9) Uani 1 1 d . . . . .
H18 H 0.8558 0.1406 0.6625 0.060 Uiso 1 1 d R U . . .
B19 B 0.5972(2) 0.08296(16) 0.58113(16) 0.0351(6) Uani 1 1 d . . . . .
H19A H 0.5465 0.0671 0.5306 0.042 Uiso 1 1 d R U . . .
B20 B 0.6433(3) 0.06544(19) 0.72243(18) 0.0503(9) Uani 1 1 d . . . . .
H20A H 0.6220 0.0370 0.7635 0.060 Uiso 1 1 d R U . . .
B21 B 0.80032(19) 0.5159(2) 0.31723(14) 0.0375(6) Uani 1 1 d . U . . .
H21A H 0.8438 0.5371 0.3701 0.045 Uiso 1 1 d R U . . .
B22 B 0.8299(3) 0.5690(3) 0.25741(18) 0.0695(14) Uani 1 1 d . . . . .
H22A H 0.8905 0.6223 0.2661 0.083 Uiso 1 1 d R U . . .
B23 B 0.7910(3) 0.5002(3) 0.18433(19) 0.0739(15) Uani 1 1 d . . . . .
H23A H 0.8247 0.5108 0.1452 0.089 Uiso 1 1 d DR U . . .
B24 B 0.6697(3) 0.4518(3) 0.16126(18) 0.0612(12) Uani 1 1 d . . . . .
H24A H 0.6263 0.4308 0.1084 0.073 Uiso 1 1 d R U . . .
B25 B 0.7232(3) 0.5501(3) 0.19332(19) 0.0650(12) Uani 1 1 d . . . . .
H25A H 0.7144 0.5929 0.1622 0.078 Uiso 1 1 d R U . . .
B26 B 0.6346(2) 0.4889(2) 0.22266(16) 0.0445(8) Uani 1 1 d . . . . .
H26A H 0.5676 0.4908 0.2101 0.053 Uiso 1 1 d R U . . .
B27 B 0.6457(2) 0.4006(2) 0.22815(15) 0.0425(8) Uani 1 1 d . . . . .
H27 H 0.5863 0.3463 0.2192 0.051 Uiso 1 1 d R U . . .
B28 B 0.7427(3) 0.4086(3) 0.20387(18) 0.0644(12) Uani 1 1 d . . . . .
H28 H 0.7455 0.3591 0.1796 0.077 Uiso 1 1 d R U . . .
B29 B 0.8412(3) 0.4815(3) 0.26276(18) 0.0654(13) Uani 1 1 d . . . . .
H29 H 0.9086 0.4803 0.2764 0.079 Uiso 1 1 d R U . . .
B30 B 0.7335(2) 0.5619(2) 0.28163(17) 0.0462(8) Uani 1 1 d . U . . .
H30 H 0.7319 0.6108 0.3079 0.055 Uiso 1 1 d R U . . .

loop_
_atom_site_aniso_label
_atom_site_aniso_U_11
_atom_site_aniso_U_22
_atom_site_aniso_U_33
_atom_site_aniso_U_23
_atom_site_aniso_U_13
_atom_site_aniso_U_12
Cu1 0.01987(14) 0.02486(14) 0.02219(14) 0.00670(11) 0.00931(11) 0.01018(11)
F1 0.0291(8) 0.0458(10) 0.0632(11) -0.0192(8) 0.0063(8) 0.0035(7)
F2 0.0388(8) 0.0368(8) 0.0391(8) -0.0087(7) 0.0131(7) 0.0103(7)
F3 0.0543(10) 0.0408(9) 0.0604(11) 0.0080(8) 0.0422(9) 0.0219(8)
F4 0.0250(7) 0.0392(9) 0.0766(12) 0.0105(8) 0.0255(8) 0.0099(7)
F5 0.0354(8) 0.0559(10) 0.0510(10) -0.0191(8) 0.0164(7) 0.0152(8)
F6 0.0504(9) 0.0357(8) 0.0418(9) -0.0054(7) 0.0146(7) 0.0193(7)
F7 0.0278(7) 0.0354(8) 0.0505(9) -0.0050(7) 0.0137(7) 0.0060(6)
F8 0.0552(10) 0.0541(10) 0.0649(11) 0.0053(9) 0.0356(9) 0.0338(9)
F9 0.0314(8) 0.0478(10) 0.0934(14) 0.0055(9) 0.0338(9) 0.0139(8)
F10 0.0312(8) 0.0354(8) 0.0682(11) -0.0121(8) 0.0165(8) 0.0051(7)
N1 0.0249(9) 0.0263(10) 0.0262(10) 0.0079(8) 0.0118(8) 0.0140(8)
N2 0.0224(9) 0.0303(10) 0.0257(10) 0.0063(8) 0.0108(8) 0.0103(8)
N3 0.0212(9) 0.0252(9) 0.0222(9) 0.0079(7) 0.0102(8) 0.0079(8)
N8 0.0229(9) 0.0293(10) 0.0260(10) 0.0072(8) 0.0124(8) 0.0130(8)
C6 0.0243(11) 0.0269(11) 0.0245(11) 0.0048(9) 0.0114(9) 0.0117(9)
C7 0.0346(13) 0.0366(13) 0.0292(12) 0.0118(10) 0.0191(11) 0.0208(11)
C8 0.0392(14) 0.0369(13) 0.0303(13) 0.0167(11) 0.0203(11) 0.0227(11)
C9 0.0275(12) 0.0267(11) 0.0249(11) 0.0075(9) 0.0106(9) 0.0125(10)
C10 0.0261(11) 0.0285(12) 0.0230(11) 0.0085(9) 0.0073(9) 0.0145(10)
C11 0.0257(11) 0.0290(12) 0.0239(11) 0.0043(9) 0.0072(9) 0.0138(10)
C12 0.0299(12) 0.0381(14) 0.0360(14) 0.0104(11) 0.0103(11) 0.0216(11)
C13 0.0214(11) 0.0390(14) 0.0368(14) 0.0055(11) 0.0086(10) 0.0150(11)
C14 0.0211(11) 0.0299(12) 0.0291(12) 0.0014(10) 0.0092(9) 0.0110(10)
C15 0.0212(11) 0.0273(12) 0.0309(12) 0.0009(9) 0.0104(9) 0.0082(9)
C16 0.0224(11) 0.0266(11) 0.0304(12) 0.0051(9) 0.0121(9) 0.0097(9)
C17 0.0272(12) 0.0339(13) 0.0359(14) -0.0003(11) 0.0137(11) 0.0127(11)
C18 0.0236(12) 0.0270(12) 0.0427(15) -0.0009(11) 0.0081(11) 0.0068(10)
C19 0.0215(11) 0.0280(12) 0.0511(16) 0.0135(11) 0.0193(11) 0.0101(10)
C20 0.0366(13) 0.0260(12) 0.0395(14) 0.0105(10) 0.0251(11) 0.0180(11)
C21 0.0290(12) 0.0226(11) 0.0321(13) 0.0052(9) 0.0131(10) 0.0091(10)
C22 0.0221(11) 0.0274(12) 0.0288(12) 0.0005(9) 0.0110(9) 0.0075(9)
C23 0.0262(12) 0.0268(12) 0.0254(12) 0.0053(9) 0.0089(10) 0.0071(10)
C24 0.0300(13) 0.0370(14) 0.0310(13) 0.0105(11) 0.0147(11) 0.0092(11)
C25 0.0243(12) 0.0331(13) 0.0354(13) 0.0067(10) 0.0160(10) 0.0071(10)
C26 0.0261(11) 0.0246(11) 0.0237(11) 0.0061(9) 0.0072(9) 0.0062(9)
C27 0.0214(11) 0.0223(11) 0.0257(12) 0.0053(9) 0.0049(9) 0.0052(9)
C28 0.0298(12) 0.0264(12) 0.0289(12) 0.0075(10) 0.0071(10) 0.0126(10)
C29 0.0259(11) 0.0238(11) 0.0325(13) 0.0065(9) 0.0105(10) 0.0111(10)
C30 0.0206(10) 0.0212(10) 0.0252(11) 0.0033(9) 0.0065(9) 0.0075(9)
C31 0.0205(10) 0.0244(11) 0.0267(11) 0.0036(9) 0.0090(9) 0.0098(9)
C32 0.0286(12) 0.0256(11) 0.0261(12) 0.0094(9) 0.0129(10) 0.0146(10)
C33 0.0304(12) 0.0246(12) 0.0390(14) 0.0043(10) 0.0141(11) 0.0123(10)
C34 0.0268(12) 0.0341(13) 0.0500(16) 0.0109(12) 0.0195(12) 0.0142(11)
C35 0.0428(14) 0.0373(14) 0.0387(14) 0.0131(11) 0.0248(12) 0.0272(12)
C36 0.0402(14) 0.0273(12) 0.0261(12) 0.0073(10) 0.0117(10) 0.0191(11)
C37 0.0264(11) 0.0275(12) 0.0291(12) 0.0096(9) 0.0121(10) 0.0128(10)
C38 0.0331(13) 0.0339(13) 0.0253(12) 0.0083(10) 0.0098(10) 0.0110(11)
C73 0.0289(12) 0.0295(12) 0.0236(11) 0.0079(9) 0.0088(9) 0.0151(10)
C92 0.0424(16) 0.0474(17) 0.0376(15) 0.0020(13) 0.0113(13) 0.0116(13)
C93 0.0340(13) 0.0328(13) 0.0281(13) 0.0058(10) 0.0054(10) 0.0152(11)
B1 0.0411(17) 0.0490(18) 0.0287(15) 0.0136(13) 0.0104(13) 0.0240(15)
B2 0.0456(19) 0.077(3) 0.0423(19) 0.0338(18) 0.0160(16) 0.0313(19)
B3 0.0345(17) 0.069(2) 0.0298(16) 0.0090(16) 0.0051(13) 0.0123(16)
B4 0.0419(19) 0.082(3) 0.0296(17) 0.0185(17) 0.0087(14) 0.0167(19)
B5 0.0390(17) 0.067(2) 0.0304(16) 0.0145(15) 0.0148(14) 0.0154(16)
B6 0.0413(17) 0.0451(18) 0.0330(16) 0.0186(14) 0.0137(14) 0.0116(14)
B7 0.055(2) 0.0463(18) 0.0388(17) 0.0235(15) 0.0220(15) 0.0265(16)
B8 0.051(2) 0.062(2) 0.0415(19) 0.0299(17) 0.0178(16) 0.0222(18)
B31 0.0453(19) 0.063(2) 0.0279(16) 0.0015(15) 0.0102(14) 0.0116(17)
B33 0.0353(15) 0.0456(17) 0.0229(14) 0.0066(12) 0.0097(12) 0.0095(14)
B34 0.0425(17) 0.0347(16) 0.0472(18) 0.0167(14) 0.0119(15) 0.0206(14)
B35 0.0340(16) 0.0325(15) 0.0515(19) 0.0175(14) 0.0111(14) 0.0120(13)
B36 0.0432(17) 0.0313(15) 0.0404(17) 0.0063(13) 0.0068(14) 0.0187(14)
B37 0.0339(14) 0.0332(14) 0.0297(14) 0.0083(11) 0.0085(12) 0.0206(12)
B38 0.0342(15) 0.0337(15) 0.0362(15) 0.0158(12) 0.0155(12) 0.0181(12)
B39 0.0431(17) 0.0438(17) 0.0493(19) 0.0288(15) 0.0248(15) 0.0273(15)
B40 0.0467(18) 0.0440(17) 0.0355(16) 0.0194(13) 0.0160(14) 0.0295(15)
B41 0.0396(16) 0.0383(16) 0.0339(15) 0.0131(13) 0.0106(13) 0.0248(14)
B42 0.0348(15) 0.0362(15) 0.0255(13) 0.0117(11) 0.0086(11) 0.0228(13)
B43 0.0433(16) 0.0413(16) 0.0274(14) 0.0178(12) 0.0174(13) 0.0264(14)
Cu2 0.02906(15) 0.02119(14) 0.01826(14) 0.00276(10) 0.00534(11) 0.00737(12)
F11 0.0488(10) 0.0533(10) 0.0482(10) -0.0131(8) 0.0153(8) 0.0174(8)
F12 0.0413(10) 0.0714(13) 0.0778(13) -0.0004(10) 0.0244(9) 0.0263(9)
F13 0.0277(9) 0.0656(12) 0.0757(13) -0.0005(10) 0.0041(9) 0.0094(8)
F14 0.0452(10) 0.0382(9) 0.0501(10) -0.0118(8) 0.0022(8) 0.0040(8)
F15 0.0414(9) 0.0369(8) 0.0457(9) -0.0054(7) 0.0139(7) 0.0141(7)
F16 0.0876(14) 0.0476(10) 0.0524(11) -0.0126(9) 0.0278(10) 0.0266(10)
F17 0.0411(9) 0.0573(11) 0.0552(11) -0.0110(9) 0.0144(8) 0.0210(8)
F18 0.0794(14) 0.0416(10) 0.0436(10) -0.0173(8) 0.0024(10) -0.0075(10)
F19 0.0340(10) 0.0755(14) 0.0790(15) -0.0120(12) -0.0023(10) -0.0021(10)
F20 0.0382(10) 0.0713(13) 0.0799(14) -0.0203(11) 0.0118(9) 0.0210(9)
N4 0.0278(10) 0.0247(10) 0.0221(10) 0.0026(8) 0.0066(8) 0.0095(8)
N5 0.0338(11) 0.0249(10) 0.0220(10) 0.0034(8) 0.0065(8) 0.0087(9)
N6 0.0357(11) 0.0237(10) 0.0213(10) 0.0035(8) 0.0081(8) 0.0085(9)
N7 0.0297(10) 0.0270(10) 0.0178(9) 0.0021(8) 0.0068(8) 0.0119(8)
C39 0.0276(12) 0.0453(15) 0.0235(12) 0.0066(11) 0.0080(10) 0.0153(11)
C40 0.0282(12) 0.0307(12) 0.0215(11) 0.0077(9) 0.0073(9) 0.0150(10)
C41 0.0297(12) 0.0292(12) 0.0213(11) 0.0036(9) 0.0064(9) 0.0142(10)
C42 0.0349(13) 0.0248(12) 0.0261(12) 0.0052(9) 0.0088(10) 0.0087(10)
C43 0.0400(14) 0.0262(12) 0.0351(14) 0.0071(10) 0.0106(12) 0.0073(11)
C44 0.0322(13) 0.0271(12) 0.0363(14) 0.0059(11) 0.0085(11) 0.0040(11)
C45 0.0306(12) 0.0244(12) 0.0295(13) 0.0007(10) 0.0079(10) 0.0077(10)
C46 0.0311(12) 0.0257(12) 0.0281(12) 0.0002(10) 0.0071(10) 0.0108(10)
C47 0.0288(12) 0.0273(12) 0.0311(13) 0.0075(10) 0.0082(10) 0.0091(10)
C48 0.0367(14) 0.0336(13) 0.0348(14) 0.0004(11) 0.0112(11) 0.0113(11)
C49 0.0359(14) 0.0451(16) 0.0488(17) 0.0082(13) 0.0185(13) 0.0181(13)
C50 0.0272(13) 0.0389(15) 0.0510(17) 0.0065(13) 0.0070(12) 0.0077(12)
C51 0.0365(14) 0.0249(12) 0.0382(15) 0.0016(11) 0.0073(12) 0.0041(11)
C52 0.0329(13) 0.0246(12) 0.0377(14) 0.0041(10) 0.0125(11) 0.0098(10)
C53 0.0298(12) 0.0255(11) 0.0246(12) 0.0012(9) 0.0069(10) 0.0120(10)
C54 0.0298(12) 0.0351(13) 0.0238(12) 0.0019(10) 0.0031(10) 0.0150(11)
C55 0.0299(12) 0.0383(13) 0.0230(12) 0.0065(10) 0.0075(10) 0.0161(11)
C56 0.0400(14) 0.0239(12) 0.0216(12) 0.0056(9) 0.0097(10) 0.0075(10)
C57 0.0361(13) 0.0254(12) 0.0229(12) 0.0036(9) 0.0080(10) 0.0085(10)
C58 0.0315(12) 0.0245(11) 0.0215(11) 0.0001(9) 0.0076(9) 0.0089(10)
C59 0.0394(14) 0.0291(12) 0.0194(11) -0.0001(9) 0.0041(10) 0.0078(11)
C60 0.0457(15) 0.0305(13) 0.0221(12) 0.0059(10) 0.0051(11) 0.0081(12)
C61 0.0301(12) 0.0237(11) 0.0234(11) 0.0013(9) 0.0075(9) 0.0105(10)
C62 0.0360(13) 0.0207(11) 0.0211(11) 0.0037(9) 0.0080(10) 0.0075(10)
C63 0.0353(14) 0.0354(14) 0.0380(15) 0.0019(11) 0.0107(12) 0.0100(12)
C64 0.0316(14) 0.0394(15) 0.0411(16) 0.0026(12) 0.0027(12) -0.0022(12)
C65 0.0538(18) 0.0247(13) 0.0280(14) -0.0018(10) 0.0034(12) -0.0025(12)
C66 0.0624(19) 0.0270(13) 0.0275(13) -0.0004(10) 0.0180(13) 0.0133(13)
C67 0.0394(14) 0.0273(12) 0.0246(12) 0.0033(10) 0.0110(10) 0.0109(11)
C68 0.0277(12) 0.0218(11) 0.0263(12) 0.0033(9) 0.0101(9) 0.0100(9)
C69 0.0299(12) 0.0246(12) 0.0291(12) 0.0050(10) 0.0094(10) 0.0084(10)
C70 0.0315(12) 0.0304(12) 0.0294(13) 0.0111(10) 0.0137(10) 0.0104(10)
C71 0.0282(12) 0.0257(11) 0.0271(12) 0.0071(9) 0.0101(10) 0.0128(10)
C72 0.0382(14) 0.0251(12) 0.0245(12) 0.0062(10) 0.0070(10) 0.0061(11)
C90 0.0485(18) 0.0813(19) 0.0463(18) -0.0094(17) 0.0097(15) 0.0329(17)
C91 0.0428(15) 0.0367(14) 0.0381(15) 0.0085(12) 0.0117(12) 0.0134(12)
B10 0.056(2) 0.0345(16) 0.0250(15) 0.0138(12) 0.0090(14) 0.0062(15)
B11 0.0479(18) 0.0303(15) 0.0351(16) 0.0139(13) 0.0145(14) 0.0078(14)
B12 0.0503(19) 0.0244(14) 0.049(2) 0.0140(13) 0.0103(16) 0.0065(14)
B13 0.055(2) 0.0320(16) 0.053(2) 0.0133(15) 0.0163(17) 0.0166(15)
B14 0.059(2) 0.0372(18) 0.059(2) 0.0271(17) 0.0081(18) 0.0183(17)
B15 0.056(2) 0.0390(18) 0.0417(19) 0.0214(15) 0.0016(16) 0.0105(16)
B16 0.0500(18) 0.0279(14) 0.0249(14) 0.0098(11) 0.0026(13) 0.0116(13)
B18 0.0445(19) 0.0446(19) 0.057(2) 0.0241(17) 0.0090(16) 0.0184(16)
B19 0.0414(16) 0.0233(13) 0.0338(15) 0.0063(11) 0.0102(13) 0.0076(12)
B20 0.057(2) 0.0365(17) 0.0415(19) 0.0222(15) 0.0075(16) 0.0083(16)
B21 0.0209(13) 0.0722(17) 0.0175(13) 0.0057(12) 0.0098(11) 0.0149(12)
B22 0.0371(19) 0.116(4) 0.0288(18) 0.021(2) 0.0136(15) 0.001(2)
B23 0.044(2) 0.130(4) 0.0337(19) 0.006(2) 0.0175(17) 0.019(2)
B24 0.043(2) 0.107(3) 0.0248(16) 0.0107(19) 0.0128(15) 0.022(2)
B25 0.046(2) 0.095(3) 0.0355(19) 0.031(2) 0.0110(16) 0.010(2)
B26 0.0336(16) 0.066(2) 0.0266(15) 0.0192(15) 0.0088(13) 0.0135(16)
B27 0.0357(16) 0.068(2) 0.0229(14) -0.0007(14) 0.0084(12) 0.0214(16)
B28 0.047(2) 0.115(4) 0.0316(18) -0.009(2) 0.0120(16) 0.035(2)
B29 0.0398(19) 0.120(4) 0.0331(18) -0.004(2) 0.0166(15) 0.027(2)
B30 0.0386(17) 0.057(2) 0.0348(17) 0.0208(15) 0.0118(14) 0.0107(14)

loop_
_atom_type_symbol
_atom_type_description
_atom_type_scat_dispersion_real
_atom_type_scat_dispersion_imag
_atom_type_scat_source
C C 0.0033 0.0016 'International Tables Vol C Tables 4.2.6.8 and 6.1.1.4'
H H 0.0000 0.0000 'International Tables Vol C Tables 4.2.6.8 and 6.1.1.4'
B B 0.0013 0.0007 'International Tables Vol C Tables 4.2.6.8 and 6.1.1.4'
Cu Cu 0.3201 1.2651 'International Tables Vol C Tables 4.2.6.8 and 6.1.1.4'
F F 0.0171 0.0103 'International Tables Vol C Tables 4.2.6.8 and 6.1.1.4'
N N 0.0061 0.0033 'International Tables Vol C Tables 4.2.6.8 and 6.1.1.4'

loop_
_geom_angle_atom_site_label_1
_geom_angle_atom_site_label_2
_geom_angle_atom_site_label_3
_geom_angle
_geom_angle_site_symmetry_1
_geom_angle_site_symmetry_3
_geom_angle_publ_flag
N3 Cu1 N8 175.61(8) . . ?
N3 Cu1 N2 87.30(8) . . ?
N8 Cu1 N2 92.79(8) . . ?
N3 Cu1 N1 92.90(8) . . ?
N8 Cu1 N1 86.70(8) . . ?
N2 Cu1 N1 175.86(8) . . ?
C9 N1 C6 106.52(18) . . ?
C9 N1 Cu1 129.60(15) . . ?
C6 N1 Cu1 123.45(15) . . ?
C23 N2 C22 106.91(19) . . ?
C23 N2 Cu1 129.23(15) . . ?
C22 N2 Cu1 123.49(16) . . ?
C30 N3 C27 106.25(18) . . ?
C30 N3 Cu1 123.76(15) . . ?
C27 N3 Cu1 129.66(15) . . ?
C11 N8 C14 106.55(19) . . ?
C11 N8 Cu1 129.47(15) . . ?
C14 N8 Cu1 123.87(16) . . ?
N1 C6 C31 124.8(2) . . ?
N1 C6 C7 109.4(2) . . ?
C31 C6 C7 125.7(2) . . ?
C8 C7 C6 107.6(2) . . ?
C8 C7 H9 126.2 . . ?
C6 C7 H9 126.2 . . ?
C7 C8 C9 107.4(2) . . ?
C7 C8 H10 126.3 . . ?
C9 C8 H10 126.3 . . ?
N1 C9 C10 123.7(2) . . ?
N1 C9 C8 108.94(19) . . ?
C10 C9 C8 126.8(2) . . ?
C11 C10 C9 120.1(2) . . ?
C11 C10 C73 119.9(2) . . ?
C9 C10 C73 120.0(2) . . ?
N8 C11 C10 123.4(2) . . ?
N8 C11 C12 108.6(2) . . ?
C10 C11 C12 127.2(2) . . ?
C13 C12 C11 107.8(2) . . ?
C13 C12 H11 126.1 . . ?
C11 C12 H11 126.1 . . ?
C12 C13 C14 107.1(2) . . ?
C12 C13 H60 126.5 . . ?
C14 C13 H60 126.5 . . ?
N8 C14 C15 124.5(2) . . ?
N8 C14 C13 110.0(2) . . ?
C15 C14 C13 125.3(2) . . ?
C22 C15 C14 125.5(2) . . ?
C22 C15 C16 117.0(2) . . ?
C14 C15 C16 117.4(2) . . ?
C21 C16 C17 117.3(2) . . ?
C21 C16 C15 121.8(2) . . ?
C17 C16 C15 120.9(2) . . ?
F5 C17 C18 117.5(2) . . ?
F5 C17 C16 120.3(2) . . ?
C18 C17 C16 122.2(2) . . ?
F1 C18 C17 120.7(2) . . ?
F1 C18 C19 121.0(2) . . ?
C17 C18 C19 118.3(2) . . ?
F4 C19 C20 120.2(2) . . ?
F4 C19 C18 119.1(2) . . ?
C20 C19 C18 120.8(2) . . ?
F3 C20 C19 119.8(2) . . ?
F3 C20 C21 120.2(2) . . ?
C19 C20 C21 120.0(2) . . ?
F2 C21 C16 119.6(2) . . ?
F2 C21 C20 119.0(2) . . ?
C16 C21 C20 121.4(2) . . ?
N2 C22 C15 125.0(2) . . ?
N2 C22 C25 109.7(2) . . ?
C15 C22 C25 125.2(2) . . ?
N2 C23 C24 108.4(2) . . ?
N2 C23 C26 124.2(2) . . ?
C24 C23 C26 126.7(2) . . ?
C25 C24 C23 107.5(2) . . ?
C25 C24 H13 126.2 . . ?
C23 C24 H13 126.2 . . ?
C24 C25 C22 107.4(2) . . ?
C24 C25 H12 126.3 . . ?
C22 C25 H12 126.3 . . ?
C27 C26 C23 120.1(2) . . ?
C27 C26 C38 120.1(2) . . ?
C23 C26 C38 119.9(2) . . ?
N3 C27 C26 123.6(2) . . ?
N3 C27 C28 108.8(2) . . ?
C26 C27 C28 126.9(2) . . ?
C29 C28 C27 107.4(2) . . ?
C29 C28 H15 126.3 . . ?
C27 C28 H15 126.3 . . ?
C28 C29 C30 107.5(2) . . ?
C28 C29 H14 126.2 . . ?
C30 C29 H14 126.2 . . ?
N3 C30 C31 124.4(2) . . ?
N3 C30 C29 109.91(19) . . ?
C31 C30 C29 125.6(2) . . ?
C6 C31 C30 125.8(2) . . ?
C6 C31 C32 117.0(2) . . ?
C30 C31 C32 117.2(2) . . ?
C33 C32 C37 117.1(2) . . ?
C33 C32 C31 122.5(2) . . ?
C37 C32 C31 120.4(2) . . ?
F10 C33 C32 120.1(2) . . ?
F10 C33 C34 118.2(2) . . ?
C32 C33 C34 121.8(2) . . ?
F9 C34 C35 120.1(2) . . ?
F9 C34 C33 120.1(2) . . ?
C35 C34 C33 119.8(2) . . ?
F8 C35 C36 119.6(2) . . ?
F8 C35 C34 120.4(2) . . ?
C36 C35 C34 120.0(2) . . ?
C35 C36 F6 120.6(2) . . ?
C35 C36 C37 118.9(2) . . ?
F6 C36 C37 120.5(2) . . ?
F7 C37 C36 117.3(2) . . ?
F7 C37 C32 120.3(2) . . ?
C36 C37 C32 122.4(2) . . ?
C26 C38 B33 119.1(2) . . ?
C26 C38 B1 120.0(2) . . ?
B33 C38 B1 107.2(2) . . ?
C26 C38 C92 113.9(2) . . ?
B33 C38 C92 59.99(16) . . ?
B1 C38 C92 59.79(17) . . ?
C26 C38 B7 125.5(2) . . ?
B33 C38 B7 109.6(2) . . ?
B1 C38 B7 61.42(18) . . ?
C92 C38 B7 110.7(2) . . ?
C26 C38 B6 124.1(2) . . ?
B33 C38 B6 61.14(18) . . ?
B1 C38 B6 110.5(2) . . ?
C92 C38 B6 111.1(2) . . ?
B7 C38 B6 61.48(18) . . ?
C10 C73 C93 114.64(18) . . ?
C10 C73 B43 126.4(2) . . ?
C93 C73 B43 107.91(19) . . ?
C10 C73 B38 116.22(19) . . ?
C93 C73 B38 58.94(15) . . ?
B43 C73 B38 62.03(16) . . ?
C10 C73 B42 127.5(2) . . ?
C93 C73 B42 107.66(18) . . ?
B43 C73 B42 61.87(15) . . ?
B38 C73 B42 111.57(18) . . ?
C10 C73 B37 117.27(19) . . ?
C93 C73 B37 59.07(15) . . ?
B43 C73 B37 111.84(18) . . ?
B38 C73 B37 109.61(19) . . ?
B42 C73 B37 61.86(15) . . ?
B33 C92 B1 105.5(2) . . ?
B33 C92 C38 58.53(16) . . ?
B1 C92 C38 59.07(17) . . ?
B33 C92 B31 59.86(18) . . ?
B1 C92 B31 107.7(2) . . ?
C38 C92 B31 107.2(2) . . ?
B33 C92 B3 107.1(2) . . ?
B1 C92 B3 60.51(19) . . ?
C38 C92 B3 107.7(2) . . ?
B31 C92 B3 60.1(2) . . ?
B33 C92 H92 122.5 . . ?
B1 C92 H92 122.9 . . ?
C38 C92 H92 122.1 . . ?
B31 C92 H92 121.7 . . ?
B3 C92 H92 122.2 . . ?
B38 C93 B35 62.93(18) . . ?
B38 C93 C73 62.11(15) . . ?
B35 C93 C73 113.5(2) . . ?
B38 C93 B36 115.0(2) . . ?
B35 C93 B36 62.89(18) . . ?
C73 C93 B36 113.51(19) . . ?
B38 C93 B37 115.0(2) . . ?
B35 C93 B37 115.2(2) . . ?
C73 C93 B37 62.30(15) . . ?
B36 C93 B37 62.90(17) . . ?
B38 C93 H93 117.6 . . ?
B35 C93 H93 118.1 . . ?
C73 C93 H93 118.8 . . ?
B36 C93 H93 117.8 . . ?
B37 C93 H93 117.0 . . ?
C92 B1 C38 61.13(17) . . ?
C92 B1 B3 60.82(19) . . ?
C38 B1 B3 109.6(2) . . ?
C92 B1 B2 110.2(2) . . ?
C38 B1 B2 108.7(2) . . ?
B3 B1 B2 61.2(2) . . ?
C92 B1 B7 110.5(2) . . ?
C38 B1 B7 59.88(18) . . ?
B3 B1 B7 110.9(2) . . ?
B2 B1 B7 61.2(2) . . ?
C92 B1 H1 119.5 . . ?
C38 B1 H1 122.1 . . ?
B3 B1 H1 119.3 . . ?
B2 B1 H1 120.7 . . ?
B7 B1 H1 121.1 . . ?
B1 B2 B4 107.2(3) . . ?
B1 B2 B3 59.9(2) . . ?
B4 B2 B3 60.2(2) . . ?
B1 B2 B8 106.7(2) . . ?
B4 B2 B8 60.1(2) . . ?
B3 B2 B8 108.2(3) . . ?
B1 B2 B7 59.95(18) . . ?
B4 B2 B7 108.3(3) . . ?
B3 B2 B7 108.9(2) . . ?
B8 B2 B7 59.6(2) . . ?
B1 B2 H2 123.1 . . ?
B4 B2 H2 121.4 . . ?
B3 B2 H2 121.3 . . ?
B8 B2 H2 121.8 . . ?
B7 B2 H2 121.4 . . ?
B1 B3 B31 106.4(2) . . ?
B1 B3 C92 58.67(17) . . ?
B31 B3 C92 60.23(19) . . ?
B1 B3 B2 58.9(2) . . ?
B31 B3 B2 107.7(3) . . ?
C92 B3 B2 106.7(2) . . ?
B1 B3 B4 106.2(3) . . ?
B31 B3 B4 60.1(2) . . ?
C92 B3 B4 107.6(2) . . ?
B2 B3 B4 59.9(2) . . ?
B1 B3 H3 123.5 . . ?
B31 B3 H3 121.6 . . ?
C92 B3 H3 122.1 . . ?
B2 B3 H3 122.4 . . ?
B4 B3 H3 122.1 . . ?
B8 B4 B2 60.2(2) . . ?
B8 B4 B31 107.6(2) . . ?
B2 B4 B31 107.3(2) . . ?
B8 B4 B5 59.3(2) . . ?
B2 B4 B5 107.1(2) . . ?
B31 B4 B5 60.1(2) . . ?
B8 B4 B3 108.0(2) . . ?
B2 B4 B3 59.9(2) . . ?
B31 B4 B3 59.5(2) . . ?
B5 B4 B3 107.4(2) . . ?
B8 B4 H4 121.3 . . ?
B2 B4 H4 122.1 . . ?
B31 B4 H4 122.3 . . ?
B5 B4 H4 122.0 . . ?
B3 B4 H4 122.4 . . ?
B33 B5 B8 106.4(2) . . ?
B33 B5 B6 59.66(18) . . ?
B8 B5 B6 60.1(2) . . ?
B33 B5 B31 59.50(19) . . ?
B8 B5 B31 108.4(3) . . ?
B6 B5 B31 108.9(2) . . ?
B33 B5 B4 106.3(2) . . ?
B8 B5 B4 60.5(2) . . ?
B6 B5 B4 108.8(3) . . ?
B31 B5 B4 59.8(2) . . ?
B33 B5 H5 123.2 . . ?
B8 B5 H5 122.1 . . ?
B6 B5 H5 121.2 . . ?
B31 B5 H5 121.0 . . ?
B4 B5 H5 121.8 . . ?
B33 B6 C38 58.44(16) . . ?
B33 B6 B5 58.87(19) . . ?
C38 B6 B5 106.1(2) . . ?
B33 B6 B7 105.7(2) . . ?
C38 B6 B7 59.30(17) . . ?
B5 B6 B7 107.7(2) . . ?
B33 B6 B8 105.5(2) . . ?
C38 B6 B8 106.3(2) . . ?
B5 B6 B8 59.6(2) . . ?
B7 B6 B8 60.10(19) . . ?
B33 B6 H6 123.3 . . ?
C38 B6 H6 123.2 . . ?
B5 B6 H6 121.8 . . ?
B7 B6 H6 122.6 . . ?
B8 B6 H6 122.7 . . ?
C38 B7 B1 58.70(17) . . ?
C38 B7 B6 59.22(17) . . ?
B1 B7 B6 106.5(2) . . ?
C38 B7 B8 106.2(2) . . ?
B1 B7 B8 106.4(3) . . ?
B6 B7 B8 60.00(19) . . ?
C38 B7 B2 106.0(2) . . ?
B1 B7 B2 58.89(19) . . ?
B6 B7 B2 108.2(2) . . ?
B8 B7 B2 60.4(2) . . ?
C38 B7 H7 123.1 . . ?
B1 B7 H7 122.9 . . ?
B6 B7 H7 121.9 . . ?
B8 B7 H7 122.5 . . ?
B2 B7 H7 122.0 . . ?
B4 B8 B5 60.3(2) . . ?
B4 B8 B2 59.7(2) . . ?
B5 B8 B2 107.5(3) . . ?
B4 B8 B6 108.8(3) . . ?
B5 B8 B6 60.3(2) . . ?
B2 B8 B6 107.8(2) . . ?
B4 B8 B7 108.3(3) . . ?
B5 B8 B7 108.0(2) . . ?
B2 B8 B7 60.0(2) . . ?
B6 B8 B7 59.90(19) . . ?
B4 B8 H8 121.2 . . ?
B5 B8 H8 121.8 . . ?
B2 B8 H8 122.1 . . ?
B6 B8 H8 121.6 . . ?
B7 B8 H8 121.7 . . ?
B33 B31 B3 105.9(2) . . ?
B33 B31 C92 58.66(17) . . ?
B3 B31 C92 59.72(18) . . ?
B33 B31 B4 105.9(3) . . ?
B3 B31 B4 60.5(2) . . ?
C92 B31 B4 107.6(3) . . ?
B33 B31 B5 58.71(19) . . ?
B3 B31 B5 108.1(3) . . ?
C92 B31 B5 106.7(2) . . ?
B4 B31 B5 60.1(2) . . ?
B33 B31 H31 124.4 . . ?
B3 B31 H31 121.2 . . ?
C92 B31 H31 122.3 . . ?
B4 B31 H31 121.7 . . ?
B5 B31 H31 122.4 . . ?
C92 B33 C38 61.48(17) . . ?
C92 B33 B5 111.5(2) . . ?
C38 B33 B5 109.8(2) . . ?
C92 B33 B31 61.49(18) . . ?
C38 B33 B31 110.9(2) . . ?
B5 B33 B31 61.8(2) . . ?
C92 B33 B6 111.7(2) . . ?
C38 B33 B6 60.42(17) . . ?
B5 B33 B6 61.5(2) . . ?
B31 B33 B6 112.2(3) . . ?
C92 B33 H33 119.2 . . ?
C38 B33 H33 121.1 . . ?
B5 B33 H33 120.0 . . ?
B31 B33 H33 119.0 . . ?
B6 B33 H33 119.7 . . ?
B39 B34 B35 60.49(19) . . ?
B39 B34 B40 60.07(18) . . ?
B35 B34 B40 108.6(2) . . ?
B39 B34 B41 107.6(2) . . ?
B35 B34 B41 107.9(2) . . ?
B40 B34 B41 59.67(18) . . ?
B39 B34 B36 107.9(2) . . ?
B35 B34 B36 59.54(18) . . ?
B40 B34 B36 108.2(2) . . ?
B41 B34 B36 60.29(18) . . ?
B39 B34 H34 121.1 . . ?
B35 B34 H34 121.4 . . ?
B40 B34 H34 121.2 . . ?
B41 B34 H34 122.4 . . ?
B36 B34 H34 122.3 . . ?
C93 B35 B36 58.56(17) . . ?
C93 B35 B34 104.1(2) . . ?
B36 B35 B34 60.34(18) . . ?
C93 B35 B38 58.45(16) . . ?
B36 B35 B38 107.8(2) . . ?
B34 B35 B38 107.0(2) . . ?
C93 B35 B39 103.5(2) . . ?
B36 B35 B39 108.0(2) . . ?
B34 B35 B39 59.84(18) . . ?
B38 B35 B39 58.99(17) . . ?
C93 B35 H35 125.2 . . ?
B36 B35 H35 120.6 . . ?
B34 B35 H35 122.4 . . ?
B38 B35 H35 122.6 . . ?
B39 B35 H35 123.4 . . ?
C93 B36 B35 58.55(16) . . ?
C93 B36 B37 58.69(16) . . ?
B35 B36 B37 108.2(2) . . ?
C93 B36 B41 103.7(2) . . ?
B35 B36 B41 108.0(2) . . ?
B37 B36 B41 59.31(17) . . ?
C93 B36 B34 104.0(2) . . ?
B35 B36 B34 60.12(18) . . ?
B37 B36 B34 107.4(2) . . ?
B41 B36 B34 59.84(18) . . ?
C93 B36 H36 125.6 . . ?
B35 B36 H36 121.1 . . ?
B37 B36 H36 121.9 . . ?
B41 B36 H36 122.7 . . ?
B34 B36 H36 122.4 . . ?
C93 B37 B41 104.7(2) . . ?
C93 B37 C73 58.63(14) . . ?
B41 B37 C73 105.7(2) . . ?
C93 B37 B36 58.41(16) . . ?
B41 B37 B36 60.88(17) . . ?
C73 B37 B36 106.9(2) . . ?
C93 B37 B42 104.45(19) . . ?
B41 B37 B42 59.94(16) . . ?
C73 B37 B42 58.21(14) . . ?
B36 B37 B42 108.7(2) . . ?
C93 B37 H37 125.0 . . ?
B41 B37 H37 122.4 . . ?
C73 B37 H37 123.3 . . ?
B36 B37 H37 121.3 . . ?
B42 B37 H37 122.1 . . ?
C93 B38 C73 58.95(15) . . ?
C93 B38 B39 105.4(2) . . ?
C73 B38 B39 106.2(2) . . ?
C93 B38 B43 105.0(2) . . ?
C73 B38 B43 58.32(15) . . ?
B39 B38 B43 60.21(17) . . ?
C93 B38 B35 58.61(17) . . ?
C73 B38 B35 107.5(2) . . ?
B39 B38 B35 61.23(18) . . ?
B43 B38 B35 109.4(2) . . ?
C93 B38 H38 124.5 . . ?
C73 B38 H38 123.2 . . ?
B39 B38 H38 122.0 . . ?
B43 B38 H38 122.2 . . ?
B35 B38 H38 120.6 . . ?
B43 B39 B38 60.83(16) . . ?
B43 B39 B34 108.1(2) . . ?
B38 B39 B34 107.5(2) . . ?
B43 B39 B40 59.96(17) . . ?
B38 B39 B40 108.1(2) . . ?
B34 B39 B40 59.87(18) . . ?
B43 B39 B35 108.7(2) . . ?
B38 B39 B35 59.78(17) . . ?
B34 B39 B35 59.68(18) . . ?
B40 B39 B35 107.8(2) . . ?
B43 B39 H39 120.5 . . ?
B38 B39 H39 121.8 . . ?
B34 B39 H39 122.4 . . ?
B40 B39 H39 121.3 . . ?
B35 B39 H39 122.5 . . ?
B42 B40 B41 60.12(17) . . ?
B42 B40 B34 108.4(2) . . ?
B41 B40 B34 60.28(18) . . ?
B42 B40 B43 59.90(16) . . ?
B41 B40 B43 108.1(2) . . ?
B34 B40 B43 108.2(2) . . ?
B42 B40 B39 107.8(2) . . ?
B41 B40 B39 108.1(2) . . ?
B34 B40 B39 60.06(19) . . ?
B43 B40 B39 59.86(17) . . ?
B42 B40 H40 121.1 . . ?
B41 B40 H40 121.3 . . ?
B34 B40 H40 121.8 . . ?
B43 B40 H40 121.7 . . ?
B39 B40 H40 122.4 . . ?
B37 B41 B42 60.75(16) . . ?
B37 B41 B40 108.4(2) . . ?
B42 B41 B40 59.89(17) . . ?
B37 B41 B34 107.8(2) . . ?
B42 B41 B34 108.0(2) . . ?
B40 B41 B34 60.05(19) . . ?
B37 B41 B36 59.81(16) . . ?
B42 B41 B36 108.5(2) . . ?
B40 B41 B36 108.2(2) . . ?
B34 B41 B36 59.87(18) . . ?
B37 B41 H41 121.4 . . ?
B42 B41 H41 121.5 . . ?
B40 B41 H41 121.9 . . ?
B34 B41 H41 121.9 . . ?
B36 B41 H41 121.4 . . ?
C73 B42 B41 106.5(2) . . ?
C73 B42 B40 106.3(2) . . ?
B41 B42 B40 59.99(17) . . ?
C73 B42 B37 59.92(14) . . ?
B41 B42 B37 59.31(16) . . ?
B40 B42 B37 107.3(2) . . ?
C73 B42 B43 59.01(14) . . ?
B41 B42 B43 108.3(2) . . ?
B40 B42 B43 60.28(16) . . ?
B37 B42 B43 108.0(2) . . ?
C73 B42 H42 123.3 . . ?
B41 B42 H42 121.7 . . ?
B40 B42 H42 122.1 . . ?
B37 B42 H42 121.7 . . ?
B43 B42 H42 121.8 . . ?
C73 B43 B39 106.3(2) . . ?
C73 B43 B38 59.65(15) . . ?
B39 B43 B38 58.97(17) . . ?
C73 B43 B40 106.0(2) . . ?
B39 B43 B40 60.18(17) . . ?
B38 B43 B40 106.9(2) . . ?
C73 B43 B42 59.11(14) . . ?
B39 B43 B42 108.0(2) . . ?
B38 B43 B42 107.5(2) . . ?
B40 B43 B42 59.82(16) . . ?
C73 B43 H43 123.0 . . ?
B39 B43 H43 121.9 . . ?
B38 B43 H43 121.6 . . ?
B40 B43 H43 123.0 . . ?
B42 B43 H43 122.3 . . ?
N4 Cu2 N5 91.33(8) . . ?
N4 Cu2 N7 88.72(8) . . ?
N5 Cu2 N7 178.13(8) . . ?
N4 Cu2 N6 176.73(8) . . ?
N5 Cu2 N6 88.31(8) . . ?
N7 Cu2 N6 91.53(8) . . ?
C41 N4 C53 106.36(19) . . ?
C41 N4 Cu2 128.45(16) . . ?
C53 N4 Cu2 125.12(16) . . ?
C42 N5 C45 107.2(2) . . ?
C42 N5 Cu2 127.91(17) . . ?
C45 N5 Cu2 124.93(16) . . ?
C57 N6 C58 106.43(19) . . ?
C57 N6 Cu2 128.32(16) . . ?
C58 N6 Cu2 124.92(16) . . ?
C68 N7 C71 107.36(19) . . ?
C68 N7 Cu2 124.67(15) . . ?
C71 N7 Cu2 127.85(15) . . ?
C40 C39 B21 116.8(2) . . ?
C40 C39 C90 111.1(2) . . ?
B21 C39 C90 60.17(19) . . ?
C40 C39 B26 127.9(2) . . ?
B21 C39 B26 109.2(2) . . ?
C90 C39 B26 112.2(2) . . ?
C40 C39 B30 122.8(2) . . ?
B21 C39 B30 60.73(19) . . ?
C90 C39 B30 112.4(2) . . ?
B26 C39 B30 62.19(18) . . ?
C40 C39 B27 119.8(2) . . ?
B21 C39 B27 108.6(2) . . ?
C90 C39 B27 61.39(17) . . ?
B26 C39 B27 62.0(2) . . ?
B30 C39 B27 112.9(2) . . ?
C41 C40 C71 121.3(2) . . ?
C41 C40 C39 117.8(2) . . ?
C71 C40 C39 120.9(2) . . ?
N4 C41 C40 123.4(2) . . ?
N4 C41 C55 109.1(2) . . ?
C40 C41 C55 127.0(2) . . ?
N5 C42 C56 123.3(2) . . ?
N5 C42 C43 108.2(2) . . ?
C56 C42 C43 127.9(2) . . ?
C44 C43 C42 108.0(2) . . ?
C44 C43 H19 126.0 . . ?
C42 C43 H19 126.0 . . ?
C43 C44 C45 107.0(2) . . ?
C43 C44 H20 126.5 . . ?
C45 C44 H20 126.5 . . ?
N5 C45 C46 125.0(2) . . ?
N5 C45 C44 109.5(2) . . ?
C46 C45 C44 125.2(2) . . ?
C53 C46 C45 124.0(2) . . ?
C53 C46 C47 117.4(2) . . ?
C45 C46 C47 118.5(2) . . ?
C48 C47 C52 116.7(2) . . ?
C48 C47 C46 120.2(2) . . ?
C52 C47 C46 123.1(2) . . ?
F11 C48 C49 118.1(2) . . ?
F11 C48 C47 119.6(2) . . ?
C49 C48 C47 122.2(2) . . ?
F12 C49 C48 120.4(3) . . ?
F12 C49 C50 119.8(3) . . ?
C48 C49 C50 119.8(3) . . ?
F13 C50 C51 119.9(3) . . ?
F13 C50 C49 120.5(3) . . ?
C51 C50 C49 119.6(2) . . ?
F14 C51 C50 119.3(2) . . ?
F14 C51 C52 121.1(2) . . ?
C50 C51 C52 119.6(2) . . ?
F15 C52 C51 117.9(2) . . ?
F15 C52 C47 119.9(2) . . ?
C51 C52 C47 122.2(2) . . ?
C46 C53 N4 124.5(2) . . ?
C46 C53 C54 125.1(2) . . ?
N4 C53 C54 110.0(2) . . ?
C55 C54 C53 106.8(2) . . ?
C55 C54 H21 126.6 . . ?
C53 C54 H21 126.6 . . ?
C54 C55 C41 107.5(2) . . ?
C54 C55 H22 126.3 . . ?
C41 C55 H22 126.3 . . ?
C42 C56 C57 120.7(2) . . ?
C42 C56 C72 120.1(2) . . ?
C57 C56 C72 119.0(2) . . ?
N6 C57 C56 123.3(2) . . ?
N6 C57 C60 108.8(2) . . ?
C56 C57 C60 127.4(2) . . ?
C61 C58 N6 124.0(2) . . ?
C61 C58 C59 125.5(2) . . ?
N6 C58 C59 110.1(2) . . ?
C60 C59 C58 106.5(2) . . ?
C60 C59 H24 126.7 . . ?
C58 C59 H24 126.7 . . ?
C59 C60 C57 107.9(2) . . ?
C59 C60 H23 126.0 . . ?
C57 C60 H23 126.0 . . ?
C58 C61 C68 124.8(2) . . ?
C58 C61 C62 116.5(2) . . ?
C68 C61 C62 118.5(2) . . ?
C63 C62 C67 116.4(2) . . ?
C63 C62 C61 122.8(2) . . ?
C67 C62 C61 120.8(2) . . ?
F20 C63 C62 119.1(2) . . ?
F20 C63 C64 118.5(3) . . ?
C62 C63 C64 122.4(3) . . ?
F19 C64 C65 120.0(3) . . ?
F19 C64 C63 120.8(3) . . ?
C65 C64 C63 119.2(3) . . ?
F18 C65 C66 120.3(3) . . ?
F18 C65 C64 120.2(3) . . ?
C66 C65 C64 119.5(2) . . ?
F16 C66 C65 119.4(2) . . ?
F16 C66 C67 120.4(3) . . ?
C65 C66 C67 120.2(3) . . ?
F17 C67 C66 118.4(2) . . ?
F17 C67 C62 119.3(2) . . ?
C66 C67 C62 122.3(3) . . ?
N7 C68 C61 125.0(2) . . ?
N7 C68 C69 109.4(2) . . ?
C61 C68 C69 125.4(2) . . ?
C70 C69 C68 106.8(2) . . ?
C70 C69 H25 126.6 . . ?
C68 C69 H25 126.6 . . ?
C69 C70 C71 108.2(2) . . ?
C69 C70 H26 125.9 . . ?
C71 C70 H26 125.9 . . ?
N7 C71 C40 123.3(2) . . ?
N7 C71 C70 108.1(2) . . ?
C40 C71 C70 128.1(2) . . ?
C56 C72 B16 116.8(2) . . ?
C56 C72 C91 112.9(2) . . ?
B16 C72 C91 60.02(17) . . ?
C56 C72 B11 127.1(2) . . ?
B16 C72 B11 111.0(2) . . ?
C91 C72 B11 109.6(2) . . ?
C56 C72 B10 125.7(2) . . ?
B16 C72 B10 61.02(18) . . ?
C91 C72 B10 109.7(2) . . ?
B11 C72 B10 62.42(17) . . ?
C56 C72 B19 117.3(2) . . ?
B16 C72 B19 110.0(2) . . ?
C91 C72 B19 60.16(16) . . ?
B11 C72 B19 61.64(17) . . ?
B10 C72 B19 112.3(2) . . ?
B21 C90 C39 57.22(17) . . ?
B21 C90 B28 105.2(3) . . ?
C39 C90 B28 106.2(3) . . ?
B21 C90 B27 104.7(3) . . ?
C39 C90 B27 59.44(17) . . ?
B28 C90 B27 59.98(19) . . ?
B21 C90 B29 59.0(2) . . ?
C39 C90 B29 105.8(3) . . ?
B28 C90 B29 60.1(2) . . ?
B27 C90 B29 108.0(3) . . ?
B21 C90 H90 124.4 . . ?
C39 C90 H90 122.8 . . ?
B28 C90 H90 123.0 . . ?
B27 C90 H90 121.9 . . ?
B29 C90 H90 122.4 . . ?
B16 C91 C72 60.29(17) . . ?
B16 C91 B19 110.8(2) . . ?
C72 C91 B19 60.87(17) . . ?
B16 C91 B13 111.3(2) . . ?
C72 C91 B13 110.7(2) . . ?
B19 C91 B13 62.10(19) . . ?
B16 C91 B18 61.1(2) . . ?
C72 C91 B18 110.1(2) . . ?
B19 C91 B18 112.4(2) . . ?
B13 C91 B18 62.0(2) . . ?
B16 C91 H91 120.6 . . ?
C72 C91 H91 121.0 . . ?
B19 C91 H91 119.0 . . ?
B13 C91 H91 119.2 . . ?
B18 C91 H91 119.7 . . ?
C72 B10 B15 106.1(2) . . ?
C72 B10 B16 58.81(16) . . ?
B15 B10 B16 59.14(19) . . ?
C72 B10 B20 105.5(2) . . ?
B15 B10 B20 60.2(2) . . ?
B16 B10 B20 106.1(3) . . ?
C72 B10 B11 58.36(16) . . ?
B15 B10 B11 108.2(3) . . ?
B16 B10 B11 106.0(2) . . ?
B20 B10 B11 60.16(18) . . ?
C72 B10 H10A 124.3 . . ?
B15 B10 H10A 121.2 . . ?
B16 B10 H10A 123.3 . . ?
B20 B10 H10A 122.1 . . ?
B11 B10 H10A 122.4 . . ?
C72 B11 B19 59.59(16) . . ?
C72 B11 B12 106.2(2) . . ?
B19 B11 B12 59.58(18) . . ?
C72 B11 B10 59.22(16) . . ?
B19 B11 B10 108.1(2) . . ?
B12 B11 B10 108.1(3) . . ?
C72 B11 B20 105.7(2) . . ?
B19 B11 B20 107.7(3) . . ?
B12 B11 B20 60.4(2) . . ?
B10 B11 B20 59.53(19) . . ?
C72 B11 H11A 122.9 . . ?
B19 B11 H11A 121.2 . . ?
B12 B11 H11A 122.2 . . ?
B10 B11 H11A 121.8 . . ?
B20 B11 H11A 123.0 . . ?
B19 B12 B11 60.23(18) . . ?
B19 B12 B13 60.16(19) . . ?
B11 B12 B13 108.5(2) . . ?
B19 B12 B14 107.8(2) . . ?
B11 B12 B14 107.7(2) . . ?
B13 B12 B14 60.0(2) . . ?
B19 B12 B20 108.2(2) . . ?
B11 B12 B20 60.3(2) . . ?
B13 B12 B20 107.7(2) . . ?
B14 B12 B20 59.3(2) . . ?
B19 B12 H12A 121.6 . . ?
B11 B12 H12A 121.1 . . ?
B13 B12 H12A 121.9 . . ?
B14 B12 H12A 122.4 . . ?
B20 B12 H12A 121.7 . . ?
C91 B13 B14 105.2(2) . . ?
C91 B13 B19 58.93(17) . . ?
B14 B13 B19 107.0(3) . . ?
C91 B13 B12 105.0(2) . . ?
B14 B13 B12 60.1(2) . . ?
B19 B13 B12 59.12(19) . . ?
C91 B13 B18 59.23(18) . . ?
B14 B13 B18 59.6(2) . . ?
B19 B13 B18 107.6(2) . . ?
B12 B13 B18 107.7(3) . . ?
C91 B13 H13A 124.1 . . ?
B14 B13 H13A 122.4 . . ?
B19 B13 H13A 122.4 . . ?
B12 B13 H13A 122.6 . . ?
B18 B13 H13A 121.4 . . ?
B13 B14 B18 60.0(2) . . ?
B13 B14 B20 108.6(3) . . ?
B18 B14 B20 108.5(3) . . ?
B13 B14 B12 60.0(2) . . ?
B18 B14 B12 107.9(2) . . ?
B20 B14 B12 60.4(2) . . ?
B13 B14 B15 108.4(2) . . ?
B18 B14 B15 60.3(2) . . ?
B20 B14 B15 60.0(2) . . ?
B12 B14 B15 108.1(3) . . ?
B13 B14 H14A 120.6 . . ?
B18 B14 H14A 121.3 . . ?
B20 B14 H14A 122.0 . . ?
B12 B14 H14A 121.5 . . ?
B15 B14 H14A 122.2 . . ?
B16 B15 B10 59.93(19) . . ?
B16 B15 B20 106.8(2) . . ?
B10 B15 B20 60.2(2) . . ?
B16 B15 B18 59.47(19) . . ?
B10 B15 B18 108.4(2) . . ?
B20 B15 B18 107.4(3) . . ?
B16 B15 B14 106.1(2) . . ?
B10 B15 B14 107.8(3) . . ?
B20 B15 B14 59.5(2) . . ?
B18 B15 B14 59.5(2) . . ?
B16 B15 H100 122.7 . . ?
B10 B15 H100 120.2 . . ?
B20 B15 H100 121.7 . . ?
B18 B15 H100 122.7 . . ?
B14 B15 H100 123.3 . . ?
C91 B16 C72 59.70(16) . . ?
C91 B16 B15 109.0(2) . . ?
C72 B16 B15 108.6(2) . . ?
C91 B16 B10 108.8(2) . . ?
C72 B16 B10 60.16(18) . . ?
B15 B16 B10 60.9(2) . . ?
C91 B16 B18 60.14(19) . . ?
C72 B16 B18 108.9(2) . . ?
B15 B16 B18 61.7(2) . . ?
B10 B16 B18 111.0(2) . . ?
C91 B16 H16 120.9 . . ?
C72 B16 H16 121.4 . . ?
B15 B16 H16 121.6 . . ?
B10 B16 H16 121.0 . . ?
B18 B16 H16 120.0 . . ?
C91 B18 B16 58.76(18) . . ?
C91 B18 B14 105.5(2) . . ?
B16 B18 B14 106.2(3) . . ?
C91 B18 B15 105.6(3) . . ?
B16 B18 B15 58.8(2) . . ?
B14 B18 B15 60.2(2) . . ?
C91 B18 B13 58.77(18) . . ?
B16 B18 B13 106.8(2) . . ?
B14 B18 B13 60.4(2) . . ?
B15 B18 B13 108.6(3) . . ?
C91 B18 H18 124.5 . . ?
B16 B18 H18 122.6 . . ?
B14 B18 H18 122.4 . . ?
B15 B18 H18 121.1 . . ?
B13 B18 H18 122.3 . . ?
C91 B19 C72 58.97(16) . . ?
C91 B19 B12 106.3(2) . . ?
C72 B19 B12 106.1(2) . . ?
C91 B19 B11 106.3(2) . . ?
C72 B19 B11 58.77(16) . . ?
B12 B19 B11 60.19(19) . . ?
C91 B19 B13 58.98(18) . . ?
C72 B19 B13 106.7(2) . . ?
B12 B19 B13 60.72(19) . . ?
B11 B19 B13 108.9(2) . . ?
C91 B19 H19A 123.1 . . ?
C72 B19 H19A 123.7 . . ?
B12 B19 H19A 122.1 . . ?
B11 B19 H19A 122.2 . . ?
B13 B19 H19A 120.9 . . ?
B15 B20 B10 59.7(2) . . ?
B15 B20 B14 60.5(2) . . ?
B10 B20 B14 108.2(2) . . ?
B15 B20 B12 108.5(3) . . ?
B10 B20 B12 107.9(2) . . ?
B14 B20 B12 60.4(2) . . ?
B15 B20 B11 107.9(2) . . ?
B10 B20 B11 60.30(18) . . ?
B14 B20 B11 107.8(3) . . ?
B12 B20 B11 59.30(19) . . ?
B15 B20 H20A 121.5 . . ?
B10 B20 H20A 122.0 . . ?
B14 B20 H20A 121.1 . . ?
B12 B20 H20A 121.6 . . ?
B11 B20 H20A 122.2 . . ?
C39 B21 C90 62.61(18) . . ?
C39 B21 B30 61.78(17) . . ?
C90 B21 B30 115.3(2) . . ?
C39 B21 B22 112.7(2) . . ?
C90 B21 B22 114.7(3) . . ?
B30 B21 B22 63.0(2) . . ?
C39 B21 B29 112.7(2) . . ?
C90 B21 B29 62.2(2) . . ?
B30 B21 B29 115.2(3) . . ?
B22 B21 B29 62.9(3) . . ?
C39 B21 H21A 119.7 . . ?
C90 B21 H21A 117.3 . . ?
B30 B21 H21A 117.2 . . ?
B22 B21 H21A 118.0 . . ?
B29 B21 H21A 118.1 . . ?
B21 B22 B23 103.4(3) . . ?
B21 B22 B29 59.3(2) . . ?
B23 B22 B29 58.2(3) . . ?
B21 B22 B25 104.7(2) . . ?
B23 B22 B25 60.3(3) . . ?
B29 B22 B25 107.5(3) . . ?
B21 B22 B30 59.22(19) . . ?
B23 B22 B30 108.2(3) . . ?
B29 B22 B30 109.1(3) . . ?
B25 B22 B30 60.2(2) . . ?
B21 B22 H22A 126.0 . . ?
B23 B22 H22A 121.1 . . ?
B29 B22 H22A 120.0 . . ?
B25 B22 H22A 122.6 . . ?
B30 B22 H22A 122.9 . . ?
B29 B23 B22 60.9(3) . . ?
B29 B23 B28 61.6(3) . . ?
B22 B23 B28 110.2(3) . . ?
B29 B23 B24 110.0(3) . . ?
B22 B23 B24 108.3(3) . . ?
B28 B23 B24 61.0(3) . . ?
B29 B23 B25 109.6(3) . . ?
B22 B23 B25 60.3(3) . . ?
B28 B23 B25 109.2(3) . . ?
B24 B23 B25 59.3(3) . . ?
B29 B23 H23A 121.6 . . ?
B22 B23 H23A 121.3 . . ?
B28 B23 H23A 120.9 . . ?
B24 B23 H23A 120.4 . . ?
B25 B23 H23A 120.1 . . ?
B27 B24 B26 60.50(19) . . ?
B27 B24 B25 108.5(3) . . ?
B26 B24 B25 59.8(2) . . ?
B27 B24 B28 60.1(2) . . ?
B26 B24 B28 108.4(2) . . ?
B25 B24 B28 108.4(3) . . ?
B27 B24 B23 106.6(3) . . ?
B26 B24 B23 107.4(3) . . ?
B25 B24 B23 60.7(3) . . ?
B28 B24 B23 58.6(3) . . ?
B27 B24 H24A 122.1 . . ?
B26 B24 H24A 122.1 . . ?
B25 B24 H24A 121.1 . . ?
B28 B24 H24A 121.5 . . ?
B23 B24 H24A 122.2 . . ?
B26 B25 B22 107.3(2) . . ?
B26 B25 B24 60.5(2) . . ?
B22 B25 B24 108.0(3) . . ?
B26 B25 B30 60.02(19) . . ?
B22 B25 B30 59.4(2) . . ?
B24 B25 B30 108.6(3) . . ?
B26 B25 B23 107.4(3) . . ?
B22 B25 B23 59.3(3) . . ?
B24 B25 B23 60.0(3) . . ?
B30 B25 B23 106.8(3) . . ?
B26 B25 H25A 121.6 . . ?
B22 B25 H25A 121.5 . . ?
B24 B25 H25A 122.5 . . ?
B30 B25 H25A 120.4 . . ?
B23 B25 H25A 123.6 . . ?
C39 B26 B24 105.9(3) . . ?
C39 B26 B25 106.0(2) . . ?
B24 B26 B25 59.6(2) . . ?
C39 B26 B27 59.89(17) . . ?
B24 B26 B27 59.4(2) . . ?
B25 B26 B27 107.5(3) . . ?
C39 B26 B30 59.18(17) . . ?
B24 B26 B30 108.3(2) . . ?
B25 B26 B30 60.5(2) . . ?
B27 B26 B30 108.7(2) . . ?
C39 B26 H26A 123.6 . . ?
B24 B26 H26A 122.1 . . ?
B25 B26 H26A 122.4 . . ?
B27 B26 H26A 121.2 . . ?
B30 B26 H26A 121.3 . . ?
C39 B27 B28 105.8(2) . . ?
C39 B27 C90 59.17(17) . . ?
B28 B27 C90 59.76(19) . . ?
C39 B27 B24 105.1(3) . . ?
B28 B27 B24 60.5(2) . . ?
C90 B27 B24 107.7(3) . . ?
C39 B27 B26 58.06(17) . . ?
B28 B27 B26 108.4(3) . . ?
C90 B27 B26 107.2(2) . . ?
B24 B27 B26 60.1(2) . . ?
C39 B27 H27 124.4 . . ?
B28 B27 H27 121.7 . . ?
C90 B27 H27 122.0 . . ?
B24 B27 H27 122.1 . . ?
B26 B27 H27 121.8 . . ?
C90 B28 B27 60.26(18) . . ?
C90 B28 B23 106.4(3) . . ?
B27 B28 B23 107.5(3) . . ?
C90 B28 B29 59.7(2) . . ?
B27 B28 B29 107.9(3) . . ?
B23 B28 B29 58.7(3) . . ?
C90 B28 B24 107.3(3) . . ?
B27 B28 B24 59.4(2) . . ?
B23 B28 B24 60.5(3) . . ?
B29 B28 B24 107.4(4) . . ?
C90 B28 H28 121.3 . . ?
B27 B28 H28 121.2 . . ?
B23 B28 H28 123.4 . . ?
B29 B28 H28 122.1 . . ?
B24 B28 H28 122.7 . . ?
B21 B29 B23 104.4(3) . . ?
B21 B29 B22 57.8(2) . . ?
B23 B29 B22 60.9(3) . . ?
B21 B29 C90 58.74(19) . . ?
B23 B29 C90 107.6(3) . . ?
B22 B29 C90 107.6(3) . . ?
B21 B29 B28 105.0(2) . . ?
B23 B29 B28 59.7(3) . . ?
B22 B29 B28 108.8(3) . . ?
C90 B29 B28 60.2(2) . . ?
B21 B29 H29 125.0 . . ?
B23 B29 H29 122.2 . . ?
B22 B29 H29 120.8 . . ?
C90 B29 H29 122.1 . . ?
B28 B29 H29 122.3 . . ?
B21 B30 C39 57.49(18) . . ?
B21 B30 B25 103.8(3) . . ?
C39 B30 B25 104.8(3) . . ?
B21 B30 B26 103.9(3) . . ?
C39 B30 B26 58.63(17) . . ?
B25 B30 B26 59.5(2) . . ?
B21 B30 B22 57.8(2) . . ?
C39 B30 B22 105.0(3) . . ?
B25 B30 B22 60.4(2) . . ?
B26 B30 B22 107.7(3) . . ?
B21 B30 H30 124.6 . . ?
C39 B30 H30 123.9 . . ?
B25 B30 H30 123.8 . . ?
B26 B30 H30 123.2 . . ?
B22 B30 H30 121.9 . . ?

loop_
_geom_bond_atom_site_label_1
_geom_bond_atom_site_label_2
_geom_bond_distance
_geom_bond_site_symmetry_2
_geom_bond_publ_flag
Cu1 N3 1.9791(19) . ?
Cu1 N8 1.9806(19) . ?
Cu1 N2 1.9798(19) . ?
Cu1 N1 1.9808(19) . ?
F1 C18 1.352(3) . ?
F2 C21 1.353(3) . ?
F3 C20 1.351(3) . ?
F4 C19 1.352(3) . ?
F5 C17 1.351(3) . ?
F6 C36 1.356(3) . ?
F7 C37 1.353(3) . ?
F8 C35 1.345(3) . ?
F9 C34 1.350(3) . ?
F10 C33 1.355(3) . ?
N1 C9 1.382(3) . ?
N1 C6 1.390(3) . ?
N2 C23 1.393(3) . ?
N2 C22 1.383(3) . ?
N3 C30 1.388(3) . ?
N3 C27 1.395(3) . ?
N8 C11 1.390(3) . ?
N8 C14 1.385(3) . ?
C6 C31 1.395(3) . ?
C6 C7 1.445(3) . ?
C7 C8 1.346(3) . ?
C7 H9 0.9300 . ?
C8 C9 1.463(3) . ?
C8 H10 0.9300 . ?
C9 C10 1.424(3) . ?
C10 C11 1.421(3) . ?
C10 C73 1.531(3) . ?
C11 C12 1.464(3) . ?
C12 C13 1.351(4) . ?
C12 H11 0.9300 . ?
C13 C14 1.447(3) . ?
C13 H60 0.9300 . ?
C14 C15 1.404(3) . ?
C15 C22 1.404(3) . ?
C15 C16 1.508(3) . ?
C16 C21 1.398(3) . ?
C16 C17 1.405(3) . ?
C17 C18 1.397(3) . ?
C18 C19 1.393(4) . ?
C19 C20 1.385(4) . ?
C20 C21 1.385(3) . ?
C22 C25 1.441(3) . ?
C23 C24 1.460(3) . ?
C23 C26 1.425(3) . ?
C24 C25 1.359(4) . ?
C24 H13 0.9300 . ?
C25 H12 0.9300 . ?
C26 C27 1.427(3) . ?
C26 C38 1.539(3) . ?
C27 C28 1.454(3) . ?
C28 C29 1.358(3) . ?
C28 H15 0.9300 . ?
C29 C30 1.436(3) . ?
C29 H14 0.9300 . ?
C30 C31 1.416(3) . ?
C31 C32 1.510(3) . ?
C32 C33 1.389(3) . ?
C32 C37 1.400(3) . ?
C33 C34 1.396(3) . ?
C34 C35 1.389(4) . ?
C35 C36 1.393(4) . ?
C36 C37 1.394(3) . ?
C38 B33 1.709(4) . ?
C38 B1 1.724(4) . ?
C38 C92 1.760(4) . ?
C38 B7 1.745(4) . ?
C38 B6 1.744(4) . ?
C73 C93 1.709(3) . ?
C73 B43 1.739(4) . ?
C73 B38 1.763(4) . ?
C73 B42 1.740(3) . ?
C73 B37 1.772(4) . ?
C92 B33 1.735(4) . ?
C92 B1 1.737(5) . ?
C92 B31 1.785(4) . ?
C92 B3 1.775(5) . ?
C92 H92 1.0998 . ?
C93 B38 1.709(4) . ?
C93 B35 1.712(4) . ?
C93 B36 1.712(4) . ?
C93 B37 1.717(4) . ?
C93 H93 1.1000 . ?
B1 B3 1.770(5) . ?
B1 B2 1.753(4) . ?
B1 B7 1.772(5) . ?
B1 H1 1.1001 . ?
B2 B4 1.793(6) . ?
B2 B3 1.792(6) . ?
B2 B8 1.801(5) . ?
B2 B7 1.793(5) . ?
B2 H2 1.1000 . ?
B3 B31 1.782(5) . ?
B3 B4 1.799(5) . ?
B3 H3 1.1000 . ?
B4 B8 1.799(6) . ?
B4 B31 1.792(6) . ?
B4 B5 1.796(5) . ?
B4 H4 1.0999 . ?
B5 B33 1.742(5) . ?
B5 B8 1.777(6) . ?
B5 B6 1.788(5) . ?
B5 B31 1.796(5) . ?
B5 H5 1.1001 . ?
B6 B33 1.756(5) . ?
B6 B7 1.784(5) . ?
B6 B8 1.785(5) . ?
B6 H6 1.0999 . ?
B7 B8 1.787(5) . ?
B7 H7 1.1001 . ?
B8 H8 1.0999 . ?
B31 B33 1.756(4) . ?
B31 H31 1.1000 . ?
B33 H33 1.1000 . ?
B34 B39 1.799(5) . ?
B34 B35 1.796(4) . ?
B34 B40 1.796(5) . ?
B34 B41 1.800(5) . ?
B34 B36 1.800(5) . ?
B34 H34 1.1000 . ?
B35 B36 1.786(5) . ?
B35 B38 1.785(4) . ?
B35 B39 1.811(5) . ?
B35 H35 1.1000 . ?
B36 B37 1.789(4) . ?
B36 B41 1.808(4) . ?
B36 H36 1.1001 . ?
B37 B41 1.779(4) . ?
B37 B42 1.806(4) . ?
B37 H37 1.1000 . ?
B38 B39 1.771(4) . ?
B38 B43 1.804(4) . ?
B38 H38 1.0999 . ?
B39 B43 1.793(5) . ?
B39 B40 1.799(4) . ?
B39 H39 1.1001 . ?
B40 B42 1.787(4) . ?
B40 B41 1.789(4) . ?
B40 B43 1.795(4) . ?
B40 H40 1.1000 . ?
B41 B42 1.791(4) . ?
B41 H41 1.0999 . ?
B42 B43 1.789(4) . ?
B42 H42 1.0999 . ?
B43 H43 1.1000 . ?
Cu2 N4 1.974(2) . ?
Cu2 N5 1.973(2) . ?
Cu2 N7 1.977(2) . ?
Cu2 N6 1.977(2) . ?
F11 C48 1.358(3) . ?
F12 C49 1.343(3) . ?
F13 C50 1.349(3) . ?
F14 C51 1.358(3) . ?
F15 C52 1.356(3) . ?
F16 C66 1.349(3) . ?
F17 C67 1.346(3) . ?
F18 C65 1.353(3) . ?
F19 C64 1.348(3) . ?
F20 C63 1.351(3) . ?
N4 C41 1.381(3) . ?
N4 C53 1.387(3) . ?
N5 C42 1.386(3) . ?
N5 C45 1.387(3) . ?
N6 C57 1.380(3) . ?
N6 C58 1.393(3) . ?
N7 C68 1.389(3) . ?
N7 C71 1.390(3) . ?
C39 C40 1.532(3) . ?
C39 B21 1.667(4) . ?
C39 C90 1.761(4) . ?
C39 B26 1.732(4) . ?
C39 B30 1.742(4) . ?
C39 B27 1.766(4) . ?
C40 C41 1.423(3) . ?
C40 C71 1.439(3) . ?
C41 C55 1.470(3) . ?
C42 C56 1.430(4) . ?
C42 C43 1.466(3) . ?
C43 C44 1.352(4) . ?
C43 H19 0.9300 . ?
C44 C45 1.451(3) . ?
C44 H20 0.9300 . ?
C45 C46 1.408(4) . ?
C46 C53 1.405(3) . ?
C46 C47 1.515(3) . ?
C47 C48 1.394(4) . ?
C47 C52 1.406(4) . ?
C48 C49 1.394(4) . ?
C49 C50 1.397(4) . ?
C50 C51 1.391(4) . ?
C51 C52 1.396(4) . ?
C53 C54 1.455(3) . ?
C54 C55 1.351(4) . ?
C54 H21 0.9300 . ?
C55 H22 0.9300 . ?
C56 C57 1.427(3) . ?
C56 C72 1.532(3) . ?
C57 C60 1.466(3) . ?
C58 C61 1.406(3) . ?
C58 C59 1.448(3) . ?
C59 C60 1.357(4) . ?
C59 H24 0.9300 . ?
C60 H23 0.9300 . ?
C61 C68 1.408(3) . ?
C61 C62 1.515(3) . ?
C62 C63 1.393(4) . ?
C62 C67 1.394(3) . ?
C63 C64 1.405(4) . ?
C64 C65 1.392(5) . ?
C65 C66 1.381(4) . ?
C66 C67 1.391(4) . ?
C68 C69 1.448(3) . ?
C69 C70 1.364(3) . ?
C69 H25 0.9300 . ?
C70 C71 1.458(3) . ?
C70 H26 0.9300 . ?
C72 B16 1.727(4) . ?
C72 C91 1.717(4) . ?
C72 B11 1.735(4) . ?
C72 B10 1.751(4) . ?
C72 B19 1.750(4) . ?
C90 B21 1.720(5) . ?
C90 B28 1.791(5) . ?
C90 B27 1.800(5) . ?
C90 B29 1.781(6) . ?
C90 H90 1.1000 . ?
C91 B16 1.722(4) . ?
C91 B19 1.738(4) . ?
C91 B13 1.739(4) . ?
C91 B18 1.747(4) . ?
C91 H91 1.1000 . ?
B10 B15 1.783(6) . ?
B10 B16 1.766(5) . ?
B10 B20 1.792(5) . ?
B10 B11 1.806(5) . ?
B10 H10A 1.0999 . ?
B11 B19 1.786(5) . ?
B11 B12 1.785(5) . ?
B11 B20 1.804(5) . ?
B11 H11A 1.1001 . ?
B12 B19 1.774(4) . ?
B12 B13 1.803(5) . ?
B12 B14 1.805(5) . ?
B12 B20 1.804(5) . ?
B12 H12A 1.1001 . ?
B13 B14 1.803(5) . ?
B13 B19 1.793(5) . ?
B13 B18 1.795(5) . ?
B13 H13A 1.1000 . ?
B14 B18 1.787(5) . ?
B14 B20 1.784(6) . ?
B14 B15 1.801(6) . ?
B14 H14A 1.1000 . ?
B15 B16 1.752(4) . ?
B15 B20 1.792(5) . ?
B15 B18 1.802(6) . ?
B15 H100 1.1001 . ?
B16 B18 1.763(5) . ?
B16 H16 1.1000 . ?
B18 H18 1.1000 . ?
B19 H19A 1.1000 . ?
B20 H20A 1.1000 . ?
B21 B30 1.725(5) . ?
B21 B22 1.698(5) . ?
B21 B29 1.726(5) . ?
B21 H21A 1.1001 . ?
B22 B23 1.788(7) . ?
B22 B29 1.788(8) . ?
B22 B25 1.807(5) . ?
B22 B30 1.789(5) . ?
B22 H22A 1.1000 . ?
B23 B29 1.739(6) . ?
B23 B28 1.758(8) . ?
B23 B24 1.793(6) . ?
B23 B25 1.806(7) . ?
B23 H23A 1.1000 . ?
B24 B27 1.782(5) . ?
B24 B26 1.797(5) . ?
B24 B25 1.780(7) . ?
B24 B28 1.802(6) . ?
B24 H24A 1.0998 . ?
B25 B26 1.784(5) . ?
B25 B30 1.803(5) . ?
B25 H25A 1.0998 . ?
B26 B27 1.803(5) . ?
B26 B30 1.794(5) . ?
B26 H26A 1.1000 . ?
B27 B28 1.795(5) . ?
B27 H27 1.0999 . ?
B28 B29 1.789(6) . ?
B28 H28 1.1002 . ?
B29 H29 1.1001 . ?
B30 H30 1.1001 . ?

loop_
_geom_torsion_atom_site_label_1
_geom_torsion_atom_site_label_2
_geom_torsion_atom_site_label_3
_geom_torsion_atom_site_label_4
_geom_torsion
_geom_torsion_site_symmetry_1
_geom_torsion_site_symmetry_2
_geom_torsion_site_symmetry_3
_geom_torsion_site_symmetry_4
_geom_torsion_publ_flag
C9 N1 C6 C31 173.5(2) . . . . ?
Cu1 N1 C6 C31 -13.4(3) . . . . ?
C9 N1 C6 C7 -2.7(3) . . . . ?
Cu1 N1 C6 C7 170.38(16) . . . . ?
N1 C6 C7 C8 3.8(3) . . . . ?
C31 C6 C7 C8 -172.4(2) . . . . ?
C6 C7 C8 C9 -3.2(3) . . . . ?
C6 N1 C9 C10 172.1(2) . . . . ?
Cu1 N1 C9 C10 -0.5(3) . . . . ?
C6 N1 C9 C8 0.7(3) . . . . ?
Cu1 N1 C9 C8 -171.80(16) . . . . ?
C7 C8 C9 N1 1.7(3) . . . . ?
C7 C8 C9 C10 -169.3(2) . . . . ?
N1 C9 C10 C11 -23.2(3) . . . . ?
C8 C9 C10 C11 146.6(2) . . . . ?
N1 C9 C10 C73 157.5(2) . . . . ?
C8 C9 C10 C73 -32.7(4) . . . . ?
C14 N8 C11 C10 -170.3(2) . . . . ?
Cu1 N8 C11 C10 6.0(3) . . . . ?
C14 N8 C11 C12 0.1(2) . . . . ?
Cu1 N8 C11 C12 176.31(16) . . . . ?
C9 C10 C11 N8 20.4(3) . . . . ?
C73 C10 C11 N8 -160.3(2) . . . . ?
C9 C10 C11 C12 -148.1(2) . . . . ?
C73 C10 C11 C12 31.2(4) . . . . ?
N8 C11 C12 C13 -1.8(3) . . . . ?
C10 C11 C12 C13 168.0(2) . . . . ?
C11 C12 C13 C14 2.7(3) . . . . ?
C11 N8 C14 C15 -173.0(2) . . . . ?
Cu1 N8 C14 C15 10.4(3) . . . . ?
C11 N8 C14 C13 1.6(3) . . . . ?
Cu1 N8 C14 C13 -174.89(16) . . . . ?
C12 C13 C14 N8 -2.8(3) . . . . ?
C12 C13 C14 C15 171.8(2) . . . . ?
N8 C14 C15 C22 7.9(4) . . . . ?
C13 C14 C15 C22 -166.0(2) . . . . ?
N8 C14 C15 C16 -173.8(2) . . . . ?
C13 C14 C15 C16 12.4(4) . . . . ?
C22 C15 C16 C21 76.3(3) . . . . ?
C14 C15 C16 C21 -102.2(3) . . . . ?
C22 C15 C16 C17 -101.2(3) . . . . ?
C14 C15 C16 C17 80.3(3) . . . . ?
C21 C16 C17 F5 -179.1(2) . . . . ?
C15 C16 C17 F5 -1.5(4) . . . . ?
C21 C16 C17 C18 -0.6(4) . . . . ?
C15 C16 C17 C18 177.0(2) . . . . ?
F5 C17 C18 F1 -0.2(4) . . . . ?
C16 C17 C18 F1 -178.8(2) . . . . ?
F5 C17 C18 C19 178.9(2) . . . . ?
C16 C17 C18 C19 0.3(4) . . . . ?
F1 C18 C19 F4 -0.2(4) . . . . ?
C17 C18 C19 F4 -179.2(2) . . . . ?
F1 C18 C19 C20 179.0(2) . . . . ?
C17 C18 C19 C20 0.0(4) . . . . ?
F4 C19 C20 F3 0.0(4) . . . . ?
C18 C19 C20 F3 -179.2(2) . . . . ?
F4 C19 C20 C21 179.3(2) . . . . ?
C18 C19 C20 C21 0.1(4) . . . . ?
C17 C16 C21 F2 179.6(2) . . . . ?
C15 C16 C21 F2 2.1(3) . . . . ?
C17 C16 C21 C20 0.6(4) . . . . ?
C15 C16 C21 C20 -177.0(2) . . . . ?
F3 C20 C21 F2 -0.2(3) . . . . ?
C19 C20 C21 F2 -179.4(2) . . . . ?
F3 C20 C21 C16 178.8(2) . . . . ?
C19 C20 C21 C16 -0.4(4) . . . . ?
C23 N2 C22 C15 174.8(2) . . . . ?
Cu1 N2 C22 C15 -11.6(3) . . . . ?
C23 N2 C22 C25 -1.6(3) . . . . ?
Cu1 N2 C22 C25 172.03(16) . . . . ?
C14 C15 C22 N2 -7.3(4) . . . . ?
C16 C15 C22 N2 174.4(2) . . . . ?
C14 C15 C22 C25 168.6(2) . . . . ?
C16 C15 C22 C25 -9.8(3) . . . . ?
C22 N2 C23 C24 -0.4(3) . . . . ?
Cu1 N2 C23 C24 -173.49(16) . . . . ?
C22 N2 C23 C26 170.0(2) . . . . ?
Cu1 N2 C23 C26 -3.1(3) . . . . ?
N2 C23 C24 C25 2.3(3) . . . . ?
C26 C23 C24 C25 -167.8(2) . . . . ?
C23 C24 C25 C22 -3.1(3) . . . . ?
N2 C22 C25 C24 3.0(3) . . . . ?
C15 C22 C25 C24 -173.3(2) . . . . ?
N2 C23 C26 C27 -20.0(4) . . . . ?
C24 C23 C26 C27 148.6(2) . . . . ?
N2 C23 C26 C38 160.4(2) . . . . ?
C24 C23 C26 C38 -31.0(4) . . . . ?
C30 N3 C27 C26 -170.9(2) . . . . ?
Cu1 N3 C27 C26 2.6(3) . . . . ?
C30 N3 C27 C28 0.4(2) . . . . ?
Cu1 N3 C27 C28 173.93(15) . . . . ?
C23 C26 C27 N3 20.2(3) . . . . ?
C38 C26 C27 N3 -160.2(2) . . . . ?
C23 C26 C27 C28 -149.5(2) . . . . ?
C38 C26 C27 C28 30.1(3) . . . . ?
N3 C27 C28 C29 -2.2(3) . . . . ?
C26 C27 C28 C29 168.7(2) . . . . ?
C27 C28 C29 C30 3.0(3) . . . . ?
C27 N3 C30 C31 -175.2(2) . . . . ?
Cu1 N3 C30 C31 10.8(3) . . . . ?
C27 N3 C30 C29 1.5(2) . . . . ?
Cu1 N3 C30 C29 -172.53(15) . . . . ?
C28 C29 C30 N3 -2.9(3) . . . . ?
C28 C29 C30 C31 173.7(2) . . . . ?
N1 C6 C31 C30 -5.2(4) . . . . ?
C7 C6 C31 C30 170.4(2) . . . . ?
N1 C6 C31 C32 177.0(2) . . . . ?
C7 C6 C31 C32 -7.3(3) . . . . ?
N3 C30 C31 C6 6.6(4) . . . . ?
C29 C30 C31 C6 -169.5(2) . . . . ?
N3 C30 C31 C32 -175.6(2) . . . . ?
C29 C30 C31 C32 8.2(3) . . . . ?
C6 C31 C32 C33 82.8(3) . . . . ?
C30 C31 C32 C33 -95.2(3) . . . . ?
C6 C31 C32 C37 -95.2(3) . . . . ?
C30 C31 C32 C37 86.8(3) . . . . ?
C37 C32 C33 F10 -179.5(2) . . . . ?
C31 C32 C33 F10 2.4(4) . . . . ?
C37 C32 C33 C34 0.9(4) . . . . ?
C31 C32 C33 C34 -177.2(2) . . . . ?
F10 C33 C34 F9 1.1(4) . . . . ?
C32 C33 C34 F9 -179.4(2) . . . . ?
F10 C33 C34 C35 -179.7(2) . . . . ?
C32 C33 C34 C35 -0.2(4) . . . . ?
F9 C34 C35 F8 -0.6(4) . . . . ?
C33 C34 C35 F8 -179.8(2) . . . . ?
F9 C34 C35 C36 178.7(2) . . . . ?
C33 C34 C35 C36 -0.5(4) . . . . ?
F8 C35 C36 F6 -0.5(4) . . . . ?
C34 C35 C36 F6 -179.9(2) . . . . ?
F8 C35 C36 C37 179.7(2) . . . . ?
C34 C35 C36 C37 0.3(4) . . . . ?
C35 C36 C37 F7 180.0(2) . . . . ?
F6 C36 C37 F7 0.2(3) . . . . ?
C35 C36 C37 C32 0.5(4) . . . . ?
F6 C36 C37 C32 -179.4(2) . . . . ?
C33 C32 C37 F7 179.4(2) . . . . ?
C31 C32 C37 F7 -2.4(3) . . . . ?
C33 C32 C37 C36 -1.1(3) . . . . ?
C31 C32 C37 C36 177.1(2) . . . . ?
C27 C26 C38 B33 159.2(2) . . . . ?
C23 C26 C38 B33 -21.2(3) . . . . ?
C27 C26 C38 B1 23.8(3) . . . . ?
C23 C26 C38 B1 -156.6(2) . . . . ?
C27 C26 C38 C92 91.5(3) . . . . ?
C23 C26 C38 C92 -88.9(3) . . . . ?
C27 C26 C38 B7 -50.7(3) . . . . ?
C23 C26 C38 B7 128.9(3) . . . . ?
C27 C26 C38 B6 -127.7(3) . . . . ?
C23 C26 C38 B6 51.9(3) . . . . ?
C11 C10 C73 C93 91.3(3) . . . . ?
C9 C10 C73 C93 -89.4(3) . . . . ?
C11 C10 C73 B43 -129.3(2) . . . . ?
C9 C10 C73 B43 49.9(3) . . . . ?
C11 C10 C73 B38 157.3(2) . . . . ?
C9 C10 C73 B38 -23.4(3) . . . . ?
C11 C10 C73 B42 -49.3(3) . . . . ?
C9 C10 C73 B42 130.0(2) . . . . ?
C11 C10 C73 B37 24.9(3) . . . . ?
C9 C10 C73 B37 -155.8(2) . . . . ?
C26 C38 C92 B33 111.0(2) . . . . ?
B1 C38 C92 B33 -137.1(2) . . . . ?
B7 C38 C92 B33 -101.3(2) . . . . ?
B6 C38 C92 B33 -35.0(2) . . . . ?
C26 C38 C92 B1 -112.0(2) . . . . ?
B33 C38 C92 B1 137.1(2) . . . . ?
B7 C38 C92 B1 35.8(2) . . . . ?
B6 C38 C92 B1 102.1(2) . . . . ?
C26 C38 C92 B31 147.3(2) . . . . ?
B33 C38 C92 B31 36.3(2) . . . . ?
B1 C38 C92 B31 -100.7(3) . . . . ?
B7 C38 C92 B31 -65.0(3) . . . . ?
B6 C38 C92 B31 1.4(3) . . . . ?
C26 C38 C92 B3 -149.4(2) . . . . ?
B33 C38 C92 B3 99.6(2) . . . . ?
B1 C38 C92 B3 -37.5(2) . . . . ?
B7 C38 C92 B3 -1.7(3) . . . . ?
B6 C38 C92 B3 64.6(3) . . . . ?
C10 C73 C93 B38 106.9(2) . . . . ?
B43 C73 C93 B38 -39.64(18) . . . . ?
B42 C73 C93 B38 -105.0(2) . . . . ?
B37 C73 C93 B38 -144.8(2) . . . . ?
C10 C73 C93 B35 144.5(2) . . . . ?
B43 C73 C93 B35 -2.0(3) . . . . ?
B38 C73 C93 B35 37.6(2) . . . . ?
B42 C73 C93 B35 -67.4(2) . . . . ?
B37 C73 C93 B35 -107.2(2) . . . . ?
C10 C73 C93 B36 -146.1(2) . . . . ?
B43 C73 C93 B36 67.3(2) . . . . ?
B38 C73 C93 B36 107.0(2) . . . . ?
B42 C73 C93 B36 2.0(3) . . . . ?
B37 C73 C93 B36 -37.9(2) . . . . ?
C10 C73 C93 B37 -108.2(2) . . . . ?
B43 C73 C93 B37 105.2(2) . . . . ?
B38 C73 C93 B37 144.8(2) . . . . ?
B42 C73 C93 B37 39.85(18) . . . . ?
B33 C92 B1 C38 37.09(18) . . . . ?
B31 C92 B1 C38 99.8(2) . . . . ?
B3 C92 B1 C38 138.3(2) . . . . ?
B33 C92 B1 B3 -101.2(2) . . . . ?
C38 C92 B1 B3 -138.3(2) . . . . ?
B31 C92 B1 B3 -38.5(2) . . . . ?
B33 C92 B1 B2 -63.8(3) . . . . ?
C38 C92 B1 B2 -100.8(3) . . . . ?
B31 C92 B1 B2 -1.0(3) . . . . ?
B3 C92 B1 B2 37.4(2) . . . . ?
B33 C92 B1 B7 2.0(3) . . . . ?
C38 C92 B1 B7 -35.1(2) . . . . ?
B31 C92 B1 B7 64.7(3) . . . . ?
B3 C92 B1 B7 103.2(2) . . . . ?
C26 C38 B1 C92 101.8(2) . . . . ?
B33 C38 B1 C92 -38.1(2) . . . . ?
B7 C38 B1 C92 -141.5(2) . . . . ?
B6 C38 B1 C92 -103.1(2) . . . . ?
C26 C38 B1 B3 139.9(2) . . . . ?
B33 C38 B1 B3 -0.1(3) . . . . ?
C92 C38 B1 B3 38.1(2) . . . . ?
B7 C38 B1 B3 -103.4(3) . . . . ?
B6 C38 B1 B3 -65.0(3) . . . . ?
C26 C38 B1 B2 -154.9(2) . . . . ?
B33 C38 B1 B2 65.1(3) . . . . ?
C92 C38 B1 B2 103.3(3) . . . . ?
B7 C38 B1 B2 -38.2(2) . . . . ?
B6 C38 B1 B2 0.2(3) . . . . ?
C26 C38 B1 B7 -116.7(3) . . . . ?
B33 C38 B1 B7 103.3(2) . . . . ?
C92 C38 B1 B7 141.5(2) . . . . ?
B6 C38 B1 B7 38.4(2) . . . . ?
C92 B1 B2 B4 1.4(3) . . . . ?
C38 B1 B2 B4 -63.9(3) . . . . ?
B3 B1 B2 B4 38.7(2) . . . . ?
B7 B1 B2 B4 -101.5(3) . . . . ?
C92 B1 B2 B3 -37.3(2) . . . . ?
C38 B1 B2 B3 -102.6(2) . . . . ?
B7 B1 B2 B3 -140.2(3) . . . . ?
C92 B1 B2 B8 64.5(3) . . . . ?
C38 B1 B2 B8 -0.8(3) . . . . ?
B3 B1 B2 B8 101.8(3) . . . . ?
B7 B1 B2 B8 -38.5(3) . . . . ?
C92 B1 B2 B7 102.9(3) . . . . ?
C38 B1 B2 B7 37.7(2) . . . . ?
B3 B1 B2 B7 140.2(3) . . . . ?
C92 B1 B3 B31 38.2(2) . . . . ?
C38 B1 B3 B31 0.0(3) . . . . ?
B2 B1 B3 B31 -101.1(3) . . . . ?
B7 B1 B3 B31 -64.2(3) . . . . ?
C38 B1 B3 C92 -38.2(2) . . . . ?
B2 B1 B3 C92 -139.4(2) . . . . ?
B7 B1 B3 C92 -102.5(3) . . . . ?
C92 B1 B3 B2 139.4(2) . . . . ?
C38 B1 B3 B2 101.1(3) . . . . ?
B7 B1 B3 B2 36.9(2) . . . . ?
C92 B1 B3 B4 101.1(3) . . . . ?
C38 B1 B3 B4 62.9(3) . . . . ?
B2 B1 B3 B4 -38.3(2) . . . . ?
B7 B1 B3 B4 -1.4(3) . . . . ?
B33 C92 B3 B1 98.5(2) . . . . ?
C38 C92 B3 B1 36.8(2) . . . . ?
B31 C92 B3 B1 136.9(3) . . . . ?
B33 C92 B3 B31 -38.4(2) . . . . ?
B1 C92 B3 B31 -136.9(3) . . . . ?
C38 C92 B3 B31 -100.0(2) . . . . ?
B33 C92 B3 B2 62.8(3) . . . . ?
B1 C92 B3 B2 -35.6(2) . . . . ?
C38 C92 B3 B2 1.2(3) . . . . ?
B31 C92 B3 B2 101.2(3) . . . . ?
B33 C92 B3 B4 -0.2(3) . . . . ?
B1 C92 B3 B4 -98.6(3) . . . . ?
C38 C92 B3 B4 -61.8(3) . . . . ?
B31 C92 B3 B4 38.2(3) . . . . ?
B4 B2 B3 B1 -136.6(3) . . . . ?
B8 B2 B3 B1 -99.1(3) . . . . ?
B7 B2 B3 B1 -35.8(2) . . . . ?
B1 B2 B3 B31 98.9(2) . . . . ?
B4 B2 B3 B31 -37.7(2) . . . . ?
B8 B2 B3 B31 -0.2(3) . . . . ?
B7 B2 B3 B31 63.0(3) . . . . ?
B1 B2 B3 C92 35.5(2) . . . . ?
B4 B2 B3 C92 -101.1(3) . . . . ?
B8 B2 B3 C92 -63.6(3) . . . . ?
B7 B2 B3 C92 -0.3(3) . . . . ?
B1 B2 B3 B4 136.6(3) . . . . ?
B8 B2 B3 B4 37.5(2) . . . . ?
B7 B2 B3 B4 100.7(3) . . . . ?
B1 B2 B4 B8 99.7(3) . . . . ?
B3 B2 B4 B8 138.2(2) . . . . ?
B7 B2 B4 B8 36.4(2) . . . . ?
B1 B2 B4 B31 -1.2(3) . . . . ?
B3 B2 B4 B31 37.3(2) . . . . ?
B8 B2 B4 B31 -100.8(3) . . . . ?
B7 B2 B4 B31 -64.4(3) . . . . ?
B1 B2 B4 B5 62.0(3) . . . . ?
B3 B2 B4 B5 100.6(3) . . . . ?
B8 B2 B4 B5 -37.6(2) . . . . ?
B7 B2 B4 B5 -1.2(4) . . . . ?
B1 B2 B4 B3 -38.5(2) . . . . ?
B8 B2 B4 B3 -138.2(2) . . . . ?
B7 B2 B4 B3 -101.8(3) . . . . ?
B1 B3 B4 B8 0.3(3) . . . . ?
B31 B3 B4 B8 100.2(3) . . . . ?
C92 B3 B4 B8 61.9(3) . . . . ?
B2 B3 B4 B8 -37.5(2) . . . . ?
B1 B3 B4 B2 37.8(2) . . . . ?
B31 B3 B4 B2 137.7(3) . . . . ?
C92 B3 B4 B2 99.4(3) . . . . ?
B1 B3 B4 B31 -99.9(3) . . . . ?
C92 B3 B4 B31 -38.3(2) . . . . ?
B2 B3 B4 B31 -137.7(3) . . . . ?
B1 B3 B4 B5 -62.2(3) . . . . ?
B31 B3 B4 B5 37.7(3) . . . . ?
C92 B3 B4 B5 -0.6(4) . . . . ?
B2 B3 B4 B5 -100.0(3) . . . . ?
B8 B4 B5 B33 -99.9(3) . . . . ?
B2 B4 B5 B33 -61.9(3) . . . . ?
B31 B4 B5 B33 38.6(2) . . . . ?
B3 B4 B5 B33 1.1(4) . . . . ?
B2 B4 B5 B8 38.0(2) . . . . ?
B31 B4 B5 B8 138.5(2) . . . . ?
B3 B4 B5 B8 101.0(3) . . . . ?
B8 B4 B5 B6 -37.1(2) . . . . ?
B2 B4 B5 B6 1.0(4) . . . . ?
B31 B4 B5 B6 101.4(3) . . . . ?
B3 B4 B5 B6 63.9(3) . . . . ?
B8 B4 B5 B31 -138.5(2) . . . . ?
B2 B4 B5 B31 -100.4(3) . . . . ?
B3 B4 B5 B31 -37.5(3) . . . . ?
C26 C38 B6 B33 -107.2(3) . . . . ?
B1 C38 B6 B33 98.9(2) . . . . ?
C92 C38 B6 B33 34.5(2) . . . . ?
B7 C38 B6 B33 137.3(2) . . . . ?
C26 C38 B6 B5 -143.2(2) . . . . ?
B33 C38 B6 B5 -36.0(2) . . . . ?
B1 C38 B6 B5 62.9(3) . . . . ?
C92 C38 B6 B5 -1.5(3) . . . . ?
B7 C38 B6 B5 101.3(3) . . . . ?
C26 C38 B6 B7 115.5(3) . . . . ?
B33 C38 B6 B7 -137.3(2) . . . . ?
B1 C38 B6 B7 -38.4(2) . . . . ?
C92 C38 B6 B7 -102.8(2) . . . . ?
C26 C38 B6 B8 154.4(3) . . . . ?
B33 C38 B6 B8 -98.4(3) . . . . ?
B1 C38 B6 B8 0.5(3) . . . . ?
C92 C38 B6 B8 -63.9(3) . . . . ?
B7 C38 B6 B8 38.9(2) . . . . ?
B8 B5 B6 B33 -135.6(2) . . . . ?
B31 B5 B6 B33 -34.8(2) . . . . ?
B4 B5 B6 B33 -98.4(3) . . . . ?
B33 B5 B6 C38 35.8(2) . . . . ?
B8 B5 B6 C38 -99.8(3) . . . . ?
B31 B5 B6 C38 1.1(3) . . . . ?
B4 B5 B6 C38 -62.5(3) . . . . ?
B33 B5 B6 B7 98.1(2) . . . . ?
B8 B5 B6 B7 -37.5(2) . . . . ?
B31 B5 B6 B7 63.3(3) . . . . ?
B4 B5 B6 B7 -0.3(3) . . . . ?
B33 B5 B6 B8 135.6(2) . . . . ?
B31 B5 B6 B8 100.9(3) . . . . ?
B4 B5 B6 B8 37.2(2) . . . . ?
C26 C38 B7 B1 108.1(3) . . . . ?
B33 C38 B7 B1 -99.4(2) . . . . ?
C92 C38 B7 B1 -35.1(2) . . . . ?
B6 C38 B7 B1 -138.5(2) . . . . ?
C26 C38 B7 B6 -113.4(3) . . . . ?
B33 C38 B7 B6 39.1(2) . . . . ?
B1 C38 B7 B6 138.5(2) . . . . ?
C92 C38 B7 B6 103.4(2) . . . . ?
C26 C38 B7 B8 -152.2(2) . . . . ?
B33 C38 B7 B8 0.3(3) . . . . ?
B1 C38 B7 B8 99.7(3) . . . . ?
C92 C38 B7 B8 64.6(3) . . . . ?
B6 C38 B7 B8 -38.8(2) . . . . ?
C26 C38 B7 B2 144.6(2) . . . . ?
B33 C38 B7 B2 -62.9(3) . . . . ?
B1 C38 B7 B2 36.6(2) . . . . ?
C92 C38 B7 B2 1.4(3) . . . . ?
B6 C38 B7 B2 -102.0(2) . . . . ?
C92 B1 B7 C38 35.6(2) . . . . ?
B3 B1 B7 C38 101.1(2) . . . . ?
B2 B1 B7 C38 138.0(2) . . . . ?
C92 B1 B7 B6 -0.8(3) . . . . ?
C38 B1 B7 B6 -36.39(19) . . . . ?
B3 B1 B7 B6 64.7(3) . . . . ?
B2 B1 B7 B6 101.6(3) . . . . ?
C92 B1 B7 B8 -63.6(3) . . . . ?
C38 B1 B7 B8 -99.2(2) . . . . ?
B3 B1 B7 B8 1.9(3) . . . . ?
B2 B1 B7 B8 38.8(2) . . . . ?
C92 B1 B7 B2 -102.4(3) . . . . ?
C38 B1 B7 B2 -138.0(2) . . . . ?
B3 B1 B7 B2 -36.9(2) . . . . ?
B33 B6 B7 C38 -36.90(19) . . . . ?
B5 B6 B7 C38 -98.6(2) . . . . ?
B8 B6 B7 C38 -135.9(3) . . . . ?
B33 B6 B7 B1 -0.7(3) . . . . ?
C38 B6 B7 B1 36.17(19) . . . . ?
B5 B6 B7 B1 -62.4(3) . . . . ?
B8 B6 B7 B1 -99.8(3) . . . . ?
B33 B6 B7 B8 99.0(3) . . . . ?
C38 B6 B7 B8 135.9(3) . . . . ?
B5 B6 B7 B8 37.3(2) . . . . ?
B33 B6 B7 B2 61.2(3) . . . . ?
C38 B6 B7 B2 98.1(2) . . . . ?
B5 B6 B7 B2 -0.5(3) . . . . ?
B8 B6 B7 B2 -37.8(2) . . . . ?
B1 B2 B7 C38 -36.5(2) . . . . ?
B4 B2 B7 C38 63.3(3) . . . . ?
B3 B2 B7 C38 -0.7(3) . . . . ?
B8 B2 B7 C38 99.8(3) . . . . ?
B4 B2 B7 B1 99.8(3) . . . . ?
B3 B2 B7 B1 35.8(2) . . . . ?
B8 B2 B7 B1 136.3(3) . . . . ?
B1 B2 B7 B6 -98.7(2) . . . . ?
B4 B2 B7 B6 1.1(3) . . . . ?
B3 B2 B7 B6 -62.9(3) . . . . ?
B8 B2 B7 B6 37.6(2) . . . . ?
B1 B2 B7 B8 -136.3(3) . . . . ?
B4 B2 B7 B8 -36.6(3) . . . . ?
B3 B2 B7 B8 -100.5(3) . . . . ?
B2 B4 B8 B5 -137.2(2) . . . . ?
B31 B4 B8 B5 -37.1(2) . . . . ?
B3 B4 B8 B5 -99.9(3) . . . . ?
B31 B4 B8 B2 100.2(3) . . . . ?
B5 B4 B8 B2 137.2(2) . . . . ?
B3 B4 B8 B2 37.3(2) . . . . ?
B2 B4 B8 B6 -100.1(3) . . . . ?
B31 B4 B8 B6 0.1(3) . . . . ?
B5 B4 B8 B6 37.2(2) . . . . ?
B3 B4 B8 B6 -62.7(3) . . . . ?
B2 B4 B8 B7 -36.5(2) . . . . ?
B31 B4 B8 B7 63.6(3) . . . . ?
B5 B4 B8 B7 100.7(3) . . . . ?
B3 B4 B8 B7 0.8(4) . . . . ?
B33 B5 B8 B4 99.8(3) . . . . ?
B6 B5 B8 B4 138.8(2) . . . . ?
B31 B5 B8 B4 37.2(2) . . . . ?
B33 B5 B8 B2 61.8(3) . . . . ?
B6 B5 B8 B2 100.8(2) . . . . ?
B31 B5 B8 B2 -0.8(3) . . . . ?
B4 B5 B8 B2 -38.0(2) . . . . ?
B33 B5 B8 B6 -39.0(2) . . . . ?
B31 B5 B8 B6 -101.6(2) . . . . ?
B4 B5 B8 B6 -138.8(2) . . . . ?
B33 B5 B8 B7 -1.5(3) . . . . ?
B6 B5 B8 B7 37.5(2) . . . . ?
B31 B5 B8 B7 -64.1(3) . . . . ?
B4 B5 B8 B7 -101.3(3) . . . . ?
B1 B2 B8 B4 -100.6(3) . . . . ?
B3 B2 B8 B4 -37.6(2) . . . . ?
B7 B2 B8 B4 -139.3(3) . . . . ?
B1 B2 B8 B5 -62.4(3) . . . . ?
B4 B2 B8 B5 38.2(2) . . . . ?
B3 B2 B8 B5 0.6(3) . . . . ?
B7 B2 B8 B5 -101.1(3) . . . . ?
B1 B2 B8 B6 1.1(4) . . . . ?
B4 B2 B8 B6 101.8(3) . . . . ?
B3 B2 B8 B6 64.2(3) . . . . ?
B7 B2 B8 B6 -37.5(2) . . . . ?
B1 B2 B8 B7 38.6(2) . . . . ?
B4 B2 B8 B7 139.3(3) . . . . ?
B3 B2 B8 B7 101.7(3) . . . . ?
B33 B6 B8 B4 1.2(3) . . . . ?
C38 B6 B8 B4 62.2(3) . . . . ?
B5 B6 B8 B4 -37.2(2) . . . . ?
B7 B6 B8 B4 100.8(3) . . . . ?
B33 B6 B8 B5 38.4(2) . . . . ?
C38 B6 B8 B5 99.4(3) . . . . ?
B7 B6 B8 B5 137.9(3) . . . . ?
B33 B6 B8 B2 -62.0(3) . . . . ?
C38 B6 B8 B2 -1.0(3) . . . . ?
B5 B6 B8 B2 -100.4(3) . . . . ?
B7 B6 B8 B2 37.5(3) . . . . ?
B33 B6 B8 B7 -99.5(2) . . . . ?
C38 B6 B8 B7 -38.5(2) . . . . ?
B5 B6 B8 B7 -137.9(3) . . . . ?
C38 B7 B8 B4 -63.1(3) . . . . ?
B1 B7 B8 B4 -1.6(3) . . . . ?
B6 B7 B8 B4 -101.5(3) . . . . ?
B2 B7 B8 B4 36.4(3) . . . . ?
C38 B7 B8 B5 0.8(3) . . . . ?
B1 B7 B8 B5 62.2(3) . . . . ?
B6 B7 B8 B5 -37.7(2) . . . . ?
B2 B7 B8 B5 100.3(3) . . . . ?
C38 B7 B8 B2 -99.5(3) . . . . ?
B1 B7 B8 B2 -38.1(2) . . . . ?
B6 B7 B8 B2 -138.0(3) . . . . ?
C38 B7 B8 B6 38.5(2) . . . . ?
B1 B7 B8 B6 99.9(3) . . . . ?
B2 B7 B8 B6 138.0(3) . . . . ?
B1 B3 B31 B33 0.0(3) . . . . ?
C92 B3 B31 B33 37.6(2) . . . . ?
B2 B3 B31 B33 -61.9(3) . . . . ?
B4 B3 B31 B33 -99.5(3) . . . . ?
B1 B3 B31 C92 -37.5(2) . . . . ?
B2 B3 B31 C92 -99.5(2) . . . . ?
B4 B3 B31 C92 -137.1(3) . . . . ?
B1 B3 B31 B4 99.6(3) . . . . ?
C92 B3 B31 B4 137.1(3) . . . . ?
B2 B3 B31 B4 37.6(2) . . . . ?
B1 B3 B31 B5 61.7(3) . . . . ?
C92 B3 B31 B5 99.2(2) . . . . ?
B2 B3 B31 B5 -0.3(3) . . . . ?
B4 B3 B31 B5 -37.9(2) . . . . ?
B1 C92 B31 B33 -98.0(2) . . . . ?
C38 C92 B31 B33 -35.7(2) . . . . ?
B3 C92 B31 B33 -136.7(3) . . . . ?
B33 C92 B31 B3 136.7(3) . . . . ?
B1 C92 B31 B3 38.7(2) . . . . ?
C38 C92 B31 B3 100.9(3) . . . . ?
B33 C92 B31 B4 98.3(3) . . . . ?
B1 C92 B31 B4 0.3(3) . . . . ?
C38 C92 B31 B4 62.5(3) . . . . ?
B3 C92 B31 B4 -38.4(2) . . . . ?
B33 C92 B31 B5 35.1(2) . . . . ?
B1 C92 B31 B5 -62.9(3) . . . . ?
C38 C92 B31 B5 -0.6(3) . . . . ?
B3 C92 B31 B5 -101.6(3) . . . . ?
B8 B4 B31 B33 -1.4(3) . . . . ?
B2 B4 B31 B33 62.0(3) . . . . ?
B5 B4 B31 B33 -38.1(2) . . . . ?
B3 B4 B31 B33 99.6(3) . . . . ?
B8 B4 B31 B3 -100.9(3) . . . . ?
B2 B4 B31 B3 -37.5(2) . . . . ?
B5 B4 B31 B3 -137.6(3) . . . . ?
B8 B4 B31 C92 -62.9(3) . . . . ?
B2 B4 B31 C92 0.5(3) . . . . ?
B5 B4 B31 C92 -99.6(2) . . . . ?
B3 B4 B31 C92 38.1(2) . . . . ?
B8 B4 B31 B5 36.7(2) . . . . ?
B2 B4 B31 B5 100.1(3) . . . . ?
B3 B4 B31 B5 137.6(3) . . . . ?
B8 B5 B31 B33 98.6(3) . . . . ?
B6 B5 B31 B33 34.8(2) . . . . ?
B4 B5 B31 B33 136.0(3) . . . . ?
B33 B5 B31 B3 -98.0(3) . . . . ?
B8 B5 B31 B3 0.7(3) . . . . ?
B6 B5 B31 B3 -63.2(3) . . . . ?
B4 B5 B31 B3 38.1(2) . . . . ?
B33 B5 B31 C92 -35.1(2) . . . . ?
B8 B5 B31 C92 63.6(3) . . . . ?
B6 B5 B31 C92 -0.3(3) . . . . ?
B4 B5 B31 C92 101.0(3) . . . . ?
B33 B5 B31 B4 -136.0(3) . . . . ?
B8 B5 B31 B4 -37.4(2) . . . . ?
B6 B5 B31 B4 -101.2(3) . . . . ?
B1 C92 B33 C38 -37.33(19) . . . . ?
B31 C92 B33 C38 -139.1(3) . . . . ?
B3 C92 B33 C38 -100.6(2) . . . . ?
B1 C92 B33 B5 64.2(3) . . . . ?
C38 C92 B33 B5 101.5(3) . . . . ?
B31 C92 B33 B5 -37.6(3) . . . . ?
B3 C92 B33 B5 0.9(3) . . . . ?
B1 C92 B33 B31 101.8(3) . . . . ?
C38 C92 B33 B31 139.1(3) . . . . ?
B3 C92 B33 B31 38.5(2) . . . . ?
B1 C92 B33 B6 -2.5(3) . . . . ?
C38 C92 B33 B6 34.8(2) . . . . ?
B31 C92 B33 B6 -104.3(3) . . . . ?
B3 C92 B33 B6 -65.8(3) . . . . ?
C26 C38 B33 C92 -102.3(2) . . . . ?
B1 C38 B33 C92 38.1(2) . . . . ?
B7 C38 B33 C92 103.1(2) . . . . ?
B6 C38 B33 C92 142.4(2) . . . . ?
C26 C38 B33 B5 153.3(2) . . . . ?
B1 C38 B33 B5 -66.3(3) . . . . ?
C92 C38 B33 B5 -104.4(2) . . . . ?
B7 C38 B33 B5 -1.2(3) . . . . ?
B6 C38 B33 B5 38.0(2) . . . . ?
C26 C38 B33 B31 -140.3(2) . . . . ?
B1 C38 B33 B31 0.1(3) . . . . ?
C92 C38 B33 B31 -38.0(2) . . . . ?
B7 C38 B33 B31 65.2(3) . . . . ?
B6 C38 B33 B31 104.4(3) . . . . ?
C26 C38 B33 B6 115.3(2) . . . . ?
B1 C38 B33 B6 -104.3(2) . . . . ?
C92 C38 B33 B6 -142.4(2) . . . . ?
B7 C38 B33 B6 -39.2(2) . . . . ?
B8 B5 B33 C92 -64.5(3) . . . . ?
B6 B5 B33 C92 -103.8(3) . . . . ?
B31 B5 B33 C92 37.5(2) . . . . ?
B4 B5 B33 C92 -1.2(3) . . . . ?
B8 B5 B33 C38 1.7(3) . . . . ?
B6 B5 B33 C38 -37.6(2) . . . . ?
B31 B5 B33 C38 103.7(3) . . . . ?
B4 B5 B33 C38 65.0(3) . . . . ?
B8 B5 B33 B31 -102.0(3) . . . . ?
B6 B5 B33 B31 -141.2(3) . . . . ?
B4 B5 B33 B31 -38.7(3) . . . . ?
B8 B5 B33 B6 39.2(2) . . . . ?
B31 B5 B33 B6 141.2(3) . . . . ?
B4 B5 B33 B6 102.5(3) . . . . ?
B3 B31 B33 C92 -38.0(2) . . . . ?
B4 B31 B33 C92 -101.2(3) . . . . ?
B5 B31 B33 C92 -139.9(3) . . . . ?
B3 B31 B33 C38 -0.1(3) . . . . ?
C92 B31 B33 C38 38.0(2) . . . . ?
B4 B31 B33 C38 -63.2(3) . . . . ?
B5 B31 B33 C38 -101.9(3) . . . . ?
B3 B31 B33 B5 101.8(3) . . . . ?
C92 B31 B33 B5 139.9(3) . . . . ?
B4 B31 B33 B5 38.7(2) . . . . ?
B3 B31 B33 B6 65.4(3) . . . . ?
C92 B31 B33 B6 103.4(3) . . . . ?
B4 B31 B33 B6 2.3(3) . . . . ?
B5 B31 B33 B6 -36.4(2) . . . . ?
C38 B6 B33 C92 -35.3(2) . . . . ?
B5 B6 B33 C92 103.5(2) . . . . ?
B7 B6 B33 C92 2.0(3) . . . . ?
B8 B6 B33 C92 64.7(3) . . . . ?
B5 B6 B33 C38 138.7(2) . . . . ?
B7 B6 B33 C38 37.29(19) . . . . ?
B8 B6 B33 C38 99.9(2) . . . . ?
C38 B6 B33 B5 -138.7(2) . . . . ?
B7 B6 B33 B5 -101.4(2) . . . . ?
B8 B6 B33 B5 -38.8(2) . . . . ?
C38 B6 B33 B31 -102.1(2) . . . . ?
B5 B6 B33 B31 36.6(2) . . . . ?
B7 B6 B33 B31 -64.9(3) . . . . ?
B8 B6 B33 B31 -2.2(3) . . . . ?
B38 C93 B35 B36 142.7(2) . . . . ?
C73 C93 B35 B36 105.4(2) . . . . ?
B37 C93 B35 B36 36.2(2) . . . . ?
B38 C93 B35 B34 101.5(2) . . . . ?
C73 C93 B35 B34 64.2(3) . . . . ?
B36 C93 B35 B34 -41.2(2) . . . . ?
B37 C93 B35 B34 -5.0(3) . . . . ?
C73 C93 B35 B38 -37.29(19) . . . . ?
B36 C93 B35 B38 -142.7(2) . . . . ?
B37 C93 B35 B38 -106.5(2) . . . . ?
B38 C93 B35 B39 39.67(19) . . . . ?
C73 C93 B35 B39 2.4(3) . . . . ?
B36 C93 B35 B39 -103.0(2) . . . . ?
B37 C93 B35 B39 -66.8(3) . . . . ?
B39 B34 B35 C93 -97.6(2) . . . . ?
B40 B34 B35 C93 -60.3(3) . . . . ?
B41 B34 B35 C93 2.9(3) . . . . ?
B36 B34 B35 C93 40.3(2) . . . . ?
B39 B34 B35 B36 -137.9(2) . . . . ?
B40 B34 B35 B36 -100.6(2) . . . . ?
B41 B34 B35 B36 -37.4(2) . . . . ?
B39 B34 B35 B38 -36.8(2) . . . . ?
B40 B34 B35 B38 0.5(3) . . . . ?
B41 B34 B35 B38 63.7(3) . . . . ?
B36 B34 B35 B38 101.2(2) . . . . ?
B40 B34 B35 B39 37.3(2) . . . . ?
B41 B34 B35 B39 100.5(2) . . . . ?
B36 B34 B35 B39 137.9(2) . . . . ?
B38 C93 B36 B35 -36.6(2) . . . . ?
C73 C93 B36 B35 -105.5(2) . . . . ?
B37 C93 B36 B35 -143.1(2) . . . . ?
B38 C93 B36 B37 106.5(2) . . . . ?
B35 C93 B36 B37 143.1(2) . . . . ?
C73 C93 B36 B37 37.6(2) . . . . ?
B38 C93 B36 B41 66.3(3) . . . . ?
B35 C93 B36 B41 102.9(2) . . . . ?
C73 C93 B36 B41 -2.6(3) . . . . ?
B37 C93 B36 B41 -40.20(19) . . . . ?
B38 C93 B36 B34 4.5(3) . . . . ?
B35 C93 B36 B34 41.1(2) . . . . ?
C73 C93 B36 B34 -64.4(3) . . . . ?
B37 C93 B36 B34 -102.0(2) . . . . ?
B34 B35 B36 C93 132.7(2) . . . . ?
B38 B35 B36 C93 32.85(19) . . . . ?
B39 B35 B36 C93 95.2(2) . . . . ?
C93 B35 B36 B37 -32.68(19) . . . . ?
B34 B35 B36 B37 100.0(2) . . . . ?
B38 B35 B36 B37 0.2(3) . . . . ?
B39 B35 B36 B37 62.5(3) . . . . ?
C93 B35 B36 B41 -95.4(2) . . . . ?
B34 B35 B36 B41 37.3(2) . . . . ?
B38 B35 B36 B41 -62.6(3) . . . . ?
B39 B35 B36 B41 -0.2(3) . . . . ?
C93 B35 B36 B34 -132.7(2) . . . . ?
B38 B35 B36 B34 -99.8(2) . . . . ?
B39 B35 B36 B34 -37.5(2) . . . . ?
B39 B34 B36 C93 -2.5(3) . . . . ?
B35 B34 B36 C93 -40.3(2) . . . . ?
B40 B34 B36 C93 61.0(3) . . . . ?
B41 B34 B36 C93 98.0(2) . . . . ?
B39 B34 B36 B35 37.8(2) . . . . ?
B40 B34 B36 B35 101.3(2) . . . . ?
B41 B34 B36 B35 138.2(2) . . . . ?
B39 B34 B36 B37 -63.6(3) . . . . ?
B35 B34 B36 B37 -101.4(2) . . . . ?
B40 B34 B36 B37 -0.1(3) . . . . ?
B41 B34 B36 B37 36.87(19) . . . . ?
B39 B34 B36 B41 -100.4(2) . . . . ?
B35 B34 B36 B41 -138.2(2) . . . . ?
B40 B34 B36 B41 -36.9(2) . . . . ?
B38 C93 B37 B41 -65.4(3) . . . . ?
B35 C93 B37 B41 5.0(3) . . . . ?
C73 C93 B37 B41 -99.6(2) . . . . ?
B36 C93 B37 B41 41.2(2) . . . . ?
B38 C93 B37 C73 34.16(19) . . . . ?
B35 C93 B37 C73 104.6(2) . . . . ?
B36 C93 B37 C73 140.8(2) . . . . ?
B38 C93 B37 B36 -106.6(2) . . . . ?
B35 C93 B37 B36 -36.2(2) . . . . ?
C73 C93 B37 B36 -140.8(2) . . . . ?
B38 C93 B37 B42 -3.3(3) . . . . ?
B35 C93 B37 B42 67.1(3) . . . . ?
C73 C93 B37 B42 -37.43(17) . . . . ?
B36 C93 B37 B42 103.4(2) . . . . ?
C10 C73 B37 C93 103.8(2) . . . . ?
B43 C73 B37 C93 -98.4(2) . . . . ?
B38 C73 B37 C93 -31.58(18) . . . . ?
B42 C73 B37 C93 -136.2(2) . . . . ?
C10 C73 B37 B41 -158.3(2) . . . . ?
C93 C73 B37 B41 98.0(2) . . . . ?
B43 C73 B37 B41 -0.4(3) . . . . ?
B38 C73 B37 B41 66.4(2) . . . . ?
B42 C73 B37 B41 -38.21(19) . . . . ?
C10 C73 B37 B36 138.0(2) . . . . ?
C93 C73 B37 B36 34.26(18) . . . . ?
B43 C73 B37 B36 -64.1(2) . . . . ?
B38 C73 B37 B36 2.7(2) . . . . ?
B42 C73 B37 B36 -101.9(2) . . . . ?
C10 C73 B37 B42 -120.1(2) . . . . ?
C93 C73 B37 B42 136.2(2) . . . . ?
B43 C73 B37 B42 37.8(2) . . . . ?
B38 C73 B37 B42 104.6(2) . . . . ?
B35 B36 B37 C93 32.63(19) . . . . ?
B41 B36 B37 C93 133.2(2) . . . . ?
B34 B36 B37 C93 96.1(2) . . . . ?
C93 B36 B37 B41 -133.2(2) . . . . ?
B35 B36 B37 B41 -100.6(2) . . . . ?
B34 B36 B37 B41 -37.1(2) . . . . ?
C93 B36 B37 C73 -34.35(18) . . . . ?
B35 B36 B37 C73 -1.7(3) . . . . ?
B41 B36 B37 C73 98.8(2) . . . . ?
B34 B36 B37 C73 61.7(2) . . . . ?
C93 B36 B37 B42 -95.8(2) . . . . ?
B35 B36 B37 B42 -63.2(3) . . . . ?
B41 B36 B37 B42 37.41(19) . . . . ?
B34 B36 B37 B42 0.3(3) . . . . ?
B35 C93 B38 C73 -141.1(2) . . . . ?
B36 C93 B38 C73 -104.5(2) . . . . ?
B37 C93 B38 C73 -34.23(19) . . . . ?
B35 C93 B38 B39 -41.2(2) . . . . ?
C73 C93 B38 B39 99.9(2) . . . . ?
B36 C93 B38 B39 -4.6(3) . . . . ?
B37 C93 B38 B39 65.7(3) . . . . ?
B35 C93 B38 B43 -103.8(2) . . . . ?
C73 C93 B38 B43 37.27(17) . . . . ?
B36 C93 B38 B43 -67.3(3) . . . . ?
B37 C93 B38 B43 3.0(3) . . . . ?
C73 C93 B38 B35 141.1(2) . . . . ?
B36 C93 B38 B35 36.5(2) . . . . ?
B37 C93 B38 B35 106.8(2) . . . . ?
C10 C73 B38 C93 -104.2(2) . . . . ?
B43 C73 B38 C93 136.58(19) . . . . ?
B42 C73 B38 C93 98.2(2) . . . . ?
B37 C73 B38 C93 31.63(18) . . . . ?
C10 C73 B38 B39 157.3(2) . . . . ?
C93 C73 B38 B39 -98.5(2) . . . . ?
B43 C73 B38 B39 38.1(2) . . . . ?
B42 C73 B38 B39 -0.3(3) . . . . ?
B37 C73 B38 B39 -66.9(2) . . . . ?
C10 C73 B38 B43 119.2(2) . . . . ?
C93 C73 B38 B43 -136.58(19) . . . . ?
B42 C73 B38 B43 -38.38(19) . . . . ?
B37 C73 B38 B43 -105.0(2) . . . . ?
C10 C73 B38 B35 -138.5(2) . . . . ?
C93 C73 B38 B35 -34.22(18) . . . . ?
B43 C73 B38 B35 102.4(2) . . . . ?
B42 C73 B38 B35 64.0(2) . . . . ?
B37 C73 B38 B35 -2.6(3) . . . . ?
B36 B35 B38 C93 -32.89(19) . . . . ?
B34 B35 B38 C93 -96.4(2) . . . . ?
B39 B35 B38 C93 -133.6(2) . . . . ?
C93 B35 B38 C73 34.36(18) . . . . ?
B36 B35 B38 C73 1.5(3) . . . . ?
B34 B35 B38 C73 -62.1(3) . . . . ?
B39 B35 B38 C73 -99.2(2) . . . . ?
C93 B35 B38 B39 133.6(2) . . . . ?
B36 B35 B38 B39 100.7(2) . . . . ?
B34 B35 B38 B39 37.2(2) . . . . ?
C93 B35 B38 B43 96.1(2) . . . . ?
B36 B35 B38 B43 63.2(3) . . . . ?
B34 B35 B38 B43 -0.3(3) . . . . ?
B39 B35 B38 B43 -37.5(2) . . . . ?
C93 B38 B39 B43 -98.7(2) . . . . ?
C73 B38 B39 B43 -37.22(19) . . . . ?
B35 B38 B39 B43 -138.6(2) . . . . ?
C93 B38 B39 B34 2.7(3) . . . . ?
C73 B38 B39 B34 64.2(3) . . . . ?
B43 B38 B39 B34 101.4(2) . . . . ?
B35 B38 B39 B34 -37.2(2) . . . . ?
C93 B38 B39 B40 -60.6(3) . . . . ?
C73 B38 B39 B40 0.9(3) . . . . ?
B43 B38 B39 B40 38.2(2) . . . . ?
B35 B38 B39 B40 -100.4(2) . . . . ?
C93 B38 B39 B35 39.88(19) . . . . ?
C73 B38 B39 B35 101.4(2) . . . . ?
B43 B38 B39 B35 138.6(2) . . . . ?
B35 B34 B39 B43 101.5(2) . . . . ?
B40 B34 B39 B43 -37.0(2) . . . . ?
B41 B34 B39 B43 0.5(3) . . . . ?
B36 B34 B39 B43 64.1(3) . . . . ?
B35 B34 B39 B38 37.3(2) . . . . ?
B40 B34 B39 B38 -101.2(2) . . . . ?
B41 B34 B39 B38 -63.7(3) . . . . ?
B36 B34 B39 B38 -0.1(3) . . . . ?
B35 B34 B39 B40 138.5(2) . . . . ?
B41 B34 B39 B40 37.5(2) . . . . ?
B36 B34 B39 B40 101.1(2) . . . . ?
B40 B34 B39 B35 -138.5(2) . . . . ?
B41 B34 B39 B35 -101.0(2) . . . . ?
B36 B34 B39 B35 -37.4(2) . . . . ?
C93 B35 B39 B43 -1.8(3) . . . . ?
B36 B35 B39 B43 -62.8(3) . . . . ?
B34 B35 B39 B43 -100.5(2) . . . . ?
B38 B35 B39 B43 37.6(2) . . . . ?
C93 B35 B39 B38 -39.40(19) . . . . ?
B36 B35 B39 B38 -100.3(2) . . . . ?
B34 B35 B39 B38 -138.1(2) . . . . ?
C93 B35 B39 B34 98.7(2) . . . . ?
B36 B35 B39 B34 37.7(2) . . . . ?
B38 B35 B39 B34 138.1(2) . . . . ?
C93 B35 B39 B40 61.6(2) . . . . ?
B36 B35 B39 B40 0.7(3) . . . . ?
B34 B35 B39 B40 -37.0(2) . . . . ?
B38 B35 B39 B40 101.0(2) . . . . ?
B39 B34 B40 B42 100.4(2) . . . . ?
B35 B34 B40 B42 62.9(3) . . . . ?
B41 B34 B40 B42 -37.41(19) . . . . ?
B36 B34 B40 B42 -0.2(3) . . . . ?
B39 B34 B40 B41 137.8(2) . . . . ?
B35 B34 B40 B41 100.3(2) . . . . ?
B36 B34 B40 B41 37.2(2) . . . . ?
B39 B34 B40 B43 36.9(2) . . . . ?
B35 B34 B40 B43 -0.6(3) . . . . ?
B41 B34 B40 B43 -100.9(2) . . . . ?
B36 B34 B40 B43 -63.7(3) . . . . ?
B35 B34 B40 B39 -37.5(2) . . . . ?
B41 B34 B40 B39 -137.8(2) . . . . ?
B36 B34 B40 B39 -100.6(2) . . . . ?
B43 B39 B40 B42 37.3(2) . . . . ?
B38 B39 B40 B42 -1.3(3) . . . . ?
B34 B39 B40 B42 -101.4(2) . . . . ?
B35 B39 B40 B42 -64.4(3) . . . . ?
B43 B39 B40 B41 100.8(2) . . . . ?
B38 B39 B40 B41 62.3(3) . . . . ?
B34 B39 B40 B41 -37.9(2) . . . . ?
B35 B39 B40 B41 -0.9(3) . . . . ?
B43 B39 B40 B34 138.7(2) . . . . ?
B38 B39 B40 B34 100.1(2) . . . . ?
B35 B39 B40 B34 36.9(2) . . . . ?
B38 B39 B40 B43 -38.6(2) . . . . ?
B34 B39 B40 B43 -138.7(2) . . . . ?
B35 B39 B40 B43 -101.7(2) . . . . ?
C93 B37 B41 B42 98.4(2) . . . . ?
C73 B37 B41 B42 37.41(18) . . . . ?
B36 B37 B41 B42 138.3(2) . . . . ?
C93 B37 B41 B40 60.8(3) . . . . ?
C73 B37 B41 B40 -0.2(3) . . . . ?
B36 B37 B41 B40 100.7(2) . . . . ?
B42 B37 B41 B40 -37.6(2) . . . . ?
C93 B37 B41 B34 -2.7(3) . . . . ?
C73 B37 B41 B34 -63.7(3) . . . . ?
B36 B37 B41 B34 37.2(2) . . . . ?
B42 B37 B41 B34 -101.1(2) . . . . ?
C93 B37 B41 B36 -39.96(19) . . . . ?
C73 B37 B41 B36 -100.9(2) . . . . ?
B42 B37 B41 B36 -138.3(2) . . . . ?
B42 B40 B41 B37 38.0(2) . . . . ?
B34 B40 B41 B37 -100.3(2) . . . . ?
B43 B40 B41 B37 0.7(3) . . . . ?
B39 B40 B41 B37 -62.6(3) . . . . ?
B34 B40 B41 B42 -138.3(2) . . . . ?
B43 B40 B41 B42 -37.3(2) . . . . ?
B39 B40 B41 B42 -100.6(2) . . . . ?
B42 B40 B41 B34 138.3(2) . . . . ?
B43 B40 B41 B34 101.1(2) . . . . ?
B39 B40 B41 B34 37.8(2) . . . . ?
B42 B40 B41 B36 101.3(2) . . . . ?
B34 B40 B41 B36 -37.0(2) . . . . ?
B43 B40 B41 B36 64.1(3) . . . . ?
B39 B40 B41 B36 0.8(3) . . . . ?
B39 B34 B41 B37 63.8(3) . . . . ?
B35 B34 B41 B37 -0.1(3) . . . . ?
B40 B34 B41 B37 101.4(2) . . . . ?
B36 B34 B41 B37 -37.2(2) . . . . ?
B39 B34 B41 B42 -0.4(3) . . . . ?
B35 B34 B41 B42 -64.3(3) . . . . ?
B40 B34 B41 B42 37.22(19) . . . . ?
B36 B34 B41 B42 -101.4(2) . . . . ?
B39 B34 B41 B40 -37.6(2) . . . . ?
B35 B34 B41 B40 -101.5(2) . . . . ?
B36 B34 B41 B40 -138.6(2) . . . . ?
B39 B34 B41 B36 101.0(2) . . . . ?
B35 B34 B41 B36 37.1(2) . . . . ?
B40 B34 B41 B36 138.6(2) . . . . ?
C93 B36 B41 B37 39.89(19) . . . . ?
B35 B36 B41 B37 100.9(2) . . . . ?
B34 B36 B41 B37 138.2(2) . . . . ?
C93 B36 B41 B42 2.2(3) . . . . ?
B35 B36 B41 B42 63.1(3) . . . . ?
B37 B36 B41 B42 -37.7(2) . . . . ?
B34 B36 B41 B42 100.5(2) . . . . ?
C93 B36 B41 B40 -61.3(3) . . . . ?
B35 B36 B41 B40 -0.3(3) . . . . ?
B37 B36 B41 B40 -101.2(2) . . . . ?
B34 B36 B41 B40 37.1(2) . . . . ?
C93 B36 B41 B34 -98.4(2) . . . . ?
B35 B36 B41 B34 -37.4(2) . . . . ?
B37 B36 B41 B34 -138.2(2) . . . . ?
C10 C73 B42 B41 142.3(2) . . . . ?
C93 C73 B42 B41 -0.5(2) . . . . ?
B43 C73 B42 B41 -101.7(2) . . . . ?
B38 C73 B42 B41 -63.3(2) . . . . ?
B37 C73 B42 B41 38.11(19) . . . . ?
C10 C73 B42 B40 -154.9(2) . . . . ?
C93 C73 B42 B40 62.4(2) . . . . ?
B43 C73 B42 B40 -38.9(2) . . . . ?
B38 C73 B42 B40 -0.5(3) . . . . ?
B37 C73 B42 B40 100.9(2) . . . . ?
C10 C73 B42 B37 104.2(3) . . . . ?
C93 C73 B42 B37 -38.56(18) . . . . ?
B43 C73 B42 B37 -139.8(2) . . . . ?
B38 C73 B42 B37 -101.4(2) . . . . ?
C10 C73 B42 B43 -116.0(3) . . . . ?
C93 C73 B42 B43 101.3(2) . . . . ?
B38 C73 B42 B43 38.4(2) . . . . ?
B37 C73 B42 B43 139.8(2) . . . . ?
B37 B41 B42 C73 -38.40(18) . . . . ?
B40 B41 B42 C73 99.6(2) . . . . ?
B34 B41 B42 C73 62.3(2) . . . . ?
B36 B41 B42 C73 -1.1(3) . . . . ?
B37 B41 B42 B40 -138.0(2) . . . . ?
B34 B41 B42 B40 -37.3(2) . . . . ?
B36 B41 B42 B40 -100.7(2) . . . . ?
B40 B41 B42 B37 138.0(2) . . . . ?
B34 B41 B42 B37 100.7(2) . . . . ?
B36 B41 B42 B37 37.3(2) . . . . ?
B37 B41 B42 B43 -100.5(2) . . . . ?
B40 B41 B42 B43 37.47(19) . . . . ?
B34 B41 B42 B43 0.2(3) . . . . ?
B36 B41 B42 B43 -63.2(3) . . . . ?
B41 B40 B42 C73 -100.0(2) . . . . ?
B34 B40 B42 C73 -62.5(2) . . . . ?
B43 B40 B42 C73 38.34(19) . . . . ?
B39 B40 B42 C73 1.1(3) . . . . ?
B34 B40 B42 B41 37.48(19) . . . . ?
B43 B40 B42 B41 138.3(2) . . . . ?
B39 B40 B42 B41 101.0(2) . . . . ?
B41 B40 B42 B37 -37.08(18) . . . . ?
B34 B40 B42 B37 0.4(3) . . . . ?
B43 B40 B42 B37 101.2(2) . . . . ?
B39 B40 B42 B37 63.9(3) . . . . ?
B41 B40 B42 B43 -138.3(2) . . . . ?
B34 B40 B42 B43 -100.8(2) . . . . ?
B39 B40 B42 B43 -37.3(2) . . . . ?
C93 B37 B42 C73 37.63(17) . . . . ?
B41 B37 B42 C73 136.5(2) . . . . ?
B36 B37 B42 C73 98.7(2) . . . . ?
C93 B37 B42 B41 -98.9(2) . . . . ?
C73 B37 B42 B41 -136.5(2) . . . . ?
B36 B37 B42 B41 -37.8(2) . . . . ?
C93 B37 B42 B40 -61.5(2) . . . . ?
B41 B37 B42 B40 37.38(19) . . . . ?
C73 B37 B42 B40 -99.1(2) . . . . ?
B36 B37 B42 B40 -0.4(3) . . . . ?
C93 B37 B42 B43 2.1(2) . . . . ?
B41 B37 B42 B43 101.0(2) . . . . ?
C73 B37 B42 B43 -35.54(18) . . . . ?
B36 B37 B42 B43 63.2(2) . . . . ?
C10 C73 B43 B39 -140.8(2) . . . . ?
C93 C73 B43 B39 0.7(2) . . . . ?
B38 C73 B43 B39 -37.53(18) . . . . ?
B42 C73 B43 B39 101.6(2) . . . . ?
B37 C73 B43 B39 63.8(2) . . . . ?
C10 C73 B43 B38 -103.3(3) . . . . ?
C93 C73 B43 B38 38.23(18) . . . . ?
B42 C73 B43 B38 139.1(2) . . . . ?
B37 C73 B43 B38 101.3(2) . . . . ?
C10 C73 B43 B40 156.2(2) . . . . ?
C93 C73 B43 B40 -62.2(2) . . . . ?
B38 C73 B43 B40 -100.5(2) . . . . ?
B42 C73 B43 B40 38.6(2) . . . . ?
B37 C73 B43 B40 0.9(3) . . . . ?
C10 C73 B43 B42 117.6(3) . . . . ?
C93 C73 B43 B42 -100.9(2) . . . . ?
B38 C73 B43 B42 -139.1(2) . . . . ?
B37 C73 B43 B42 -37.8(2) . . . . ?
B38 B39 B43 C73 37.85(18) . . . . ?
B34 B39 B43 C73 -62.5(2) . . . . ?
B40 B39 B43 C73 -99.4(2) . . . . ?
B35 B39 B43 C73 0.7(3) . . . . ?
B34 B39 B43 B38 -100.4(2) . . . . ?
B40 B39 B43 B38 -137.3(2) . . . . ?
B35 B39 B43 B38 -37.1(2) . . . . ?
B38 B39 B43 B40 137.3(2) . . . . ?
B34 B39 B43 B40 36.9(2) . . . . ?
B35 B39 B43 B40 100.2(2) . . . . ?
B38 B39 B43 B42 100.0(2) . . . . ?
B34 B39 B43 B42 -0.4(3) . . . . ?
B40 B39 B43 B42 -37.31(19) . . . . ?
B35 B39 B43 B42 62.9(2) . . . . ?
C93 B38 B43 C73 -37.56(17) . . . . ?
B39 B38 B43 C73 -137.0(2) . . . . ?
B35 B38 B43 C73 -99.0(2) . . . . ?
C93 B38 B43 B39 99.4(2) . . . . ?
C73 B38 B43 B39 137.0(2) . . . . ?
B35 B38 B43 B39 37.9(2) . . . . ?
C93 B38 B43 B40 61.4(2) . . . . ?
C73 B38 B43 B40 99.0(2) . . . . ?
B39 B38 B43 B40 -37.9(2) . . . . ?
B35 B38 B43 B40 0.0(3) . . . . ?
C93 B38 B43 B42 -1.5(2) . . . . ?
C73 B38 B43 B42 36.09(17) . . . . ?
B39 B38 B43 B42 -100.9(2) . . . . ?
B35 B38 B43 B42 -63.0(3) . . . . ?
B42 B40 B43 C73 -38.32(19) . . . . ?
B41 B40 B43 C73 -1.0(3) . . . . ?
B34 B40 B43 C73 62.8(3) . . . . ?
B39 B40 B43 C73 99.9(2) . . . . ?
B42 B40 B43 B39 -138.2(2) . . . . ?
B41 B40 B43 B39 -100.8(2) . . . . ?
B34 B40 B43 B39 -37.0(2) . . . . ?
B42 B40 B43 B38 -100.8(2) . . . . ?
B41 B40 B43 B38 -63.4(3) . . . . ?
B34 B40 B43 B38 0.4(3) . . . . ?
B39 B40 B43 B38 37.4(2) . . . . ?
B41 B40 B43 B42 37.4(2) . . . . ?
B34 B40 B43 B42 101.1(2) . . . . ?
B39 B40 B43 B42 138.2(2) . . . . ?
B41 B42 B43 C73 98.7(2) . . . . ?
B40 B42 B43 C73 136.0(2) . . . . ?
B37 B42 B43 C73 35.92(18) . . . . ?
C73 B42 B43 B39 -98.5(2) . . . . ?
B41 B42 B43 B39 0.1(3) . . . . ?
B40 B42 B43 B39 37.5(2) . . . . ?
B37 B42 B43 B39 -62.6(2) . . . . ?
C73 B42 B43 B38 -36.32(18) . . . . ?
B41 B42 B43 B38 62.3(2) . . . . ?
B40 B42 B43 B38 99.7(2) . . . . ?
B37 B42 B43 B38 -0.4(3) . . . . ?
C73 B42 B43 B40 -136.0(2) . . . . ?
B41 B42 B43 B40 -37.3(2) . . . . ?
B37 B42 B43 B40 -100.1(2) . . . . ?
B21 C39 C40 C41 -159.3(2) . . . . ?
C90 C39 C40 C41 -93.0(3) . . . . ?
B26 C39 C40 C41 51.4(4) . . . . ?
B30 C39 C40 C41 129.7(2) . . . . ?
B27 C39 C40 C41 -24.8(3) . . . . ?
B21 C39 C40 C71 17.5(3) . . . . ?
C90 C39 C40 C71 83.8(3) . . . . ?
B26 C39 C40 C71 -131.8(3) . . . . ?
B30 C39 C40 C71 -53.5(3) . . . . ?
B27 C39 C40 C71 152.0(2) . . . . ?
C53 N4 C41 C40 172.0(2) . . . . ?
Cu2 N4 C41 C40 -4.8(3) . . . . ?
C53 N4 C41 C55 0.1(3) . . . . ?
Cu2 N4 C41 C55 -176.73(16) . . . . ?
C71 C40 C41 N4 -20.8(4) . . . . ?
C39 C40 C41 N4 156.0(2) . . . . ?
C71 C40 C41 C55 149.7(2) . . . . ?
C39 C40 C41 C55 -33.6(4) . . . . ?
C45 N5 C42 C56 -170.3(2) . . . . ?
Cu2 N5 C42 C56 9.3(4) . . . . ?
C45 N5 C42 C43 0.7(3) . . . . ?
Cu2 N5 C42 C43 -179.62(17) . . . . ?
N5 C42 C43 C44 -3.1(3) . . . . ?
C56 C42 C43 C44 167.4(3) . . . . ?
C42 C43 C44 C45 4.1(3) . . . . ?
C42 N5 C45 C46 -171.5(2) . . . . ?
Cu2 N5 C45 C46 8.8(3) . . . . ?
C42 N5 C45 C44 1.8(3) . . . . ?
Cu2 N5 C45 C44 -177.91(17) . . . . ?
C43 C44 C45 N5 -3.7(3) . . . . ?
C43 C44 C45 C46 169.5(3) . . . . ?
N5 C45 C46 C53 10.1(4) . . . . ?
C44 C45 C46 C53 -162.2(2) . . . . ?
N5 C45 C46 C47 -172.8(2) . . . . ?
C44 C45 C46 C47 14.9(4) . . . . ?
C53 C46 C47 C48 -101.6(3) . . . . ?
C45 C46 C47 C48 81.1(3) . . . . ?
C53 C46 C47 C52 77.0(3) . . . . ?
C45 C46 C47 C52 -100.4(3) . . . . ?
C52 C47 C48 F11 -178.9(2) . . . . ?
C46 C47 C48 F11 -0.2(4) . . . . ?
C52 C47 C48 C49 -0.2(4) . . . . ?
C46 C47 C48 C49 178.4(2) . . . . ?
F11 C48 C49 F12 0.8(4) . . . . ?
C47 C48 C49 F12 -177.9(3) . . . . ?
F11 C48 C49 C50 179.9(3) . . . . ?
C47 C48 C49 C50 1.2(4) . . . . ?
F12 C49 C50 F13 -0.6(4) . . . . ?
C48 C49 C50 F13 -179.6(3) . . . . ?
F12 C49 C50 C51 178.0(3) . . . . ?
C48 C49 C50 C51 -1.1(4) . . . . ?
F13 C50 C51 F14 -1.5(4) . . . . ?
C49 C50 C51 F14 180.0(3) . . . . ?
F13 C50 C51 C52 178.6(2) . . . . ?
C49 C50 C51 C52 0.1(4) . . . . ?
F14 C51 C52 F15 3.1(4) . . . . ?
C50 C51 C52 F15 -177.0(2) . . . . ?
F14 C51 C52 C47 -179.0(2) . . . . ?
C50 C51 C52 C47 0.9(4) . . . . ?
C48 C47 C52 F15 177.0(2) . . . . ?
C46 C47 C52 F15 -1.6(4) . . . . ?
C48 C47 C52 C51 -0.8(4) . . . . ?
C46 C47 C52 C51 -179.4(2) . . . . ?
C45 C46 C53 N4 -8.2(4) . . . . ?
C47 C46 C53 N4 174.7(2) . . . . ?
C45 C46 C53 C54 164.6(2) . . . . ?
C47 C46 C53 C54 -12.6(4) . . . . ?
C41 N4 C53 C46 170.7(2) . . . . ?
Cu2 N4 C53 C46 -12.4(3) . . . . ?
C41 N4 C53 C54 -3.0(3) . . . . ?
Cu2 N4 C53 C54 173.99(15) . . . . ?
C46 C53 C54 C55 -168.7(2) . . . . ?
N4 C53 C54 C55 4.9(3) . . . . ?
C53 C54 C55 C41 -4.6(3) . . . . ?
N4 C41 C55 C54 3.0(3) . . . . ?
C40 C41 C55 C54 -168.6(2) . . . . ?
N5 C42 C56 C57 19.7(4) . . . . ?
C43 C42 C56 C57 -149.5(3) . . . . ?
N5 C42 C56 C72 -156.8(2) . . . . ?
C43 C42 C56 C72 34.0(4) . . . . ?
C58 N6 C57 C56 175.6(2) . . . . ?
Cu2 N6 C57 C56 2.0(4) . . . . ?
C58 N6 C57 C60 2.5(3) . . . . ?
Cu2 N6 C57 C60 -171.12(18) . . . . ?
C42 C56 C57 N6 -25.5(4) . . . . ?
C72 C56 C57 N6 151.1(2) . . . . ?
C42 C56 C57 C60 146.3(3) . . . . ?
C72 C56 C57 C60 -37.2(4) . . . . ?
C57 N6 C58 C61 170.0(2) . . . . ?
Cu2 N6 C58 C61 -16.1(3) . . . . ?
C57 N6 C58 C59 -3.7(3) . . . . ?
Cu2 N6 C58 C59 170.20(17) . . . . ?
C61 C58 C59 C60 -170.1(3) . . . . ?
N6 C58 C59 C60 3.5(3) . . . . ?
C58 C59 C60 C57 -1.9(3) . . . . ?
N6 C57 C60 C59 -0.4(3) . . . . ?
C56 C57 C60 C59 -173.1(3) . . . . ?
N6 C58 C61 C68 -3.0(4) . . . . ?
C59 C58 C61 C68 169.7(2) . . . . ?
N6 C58 C61 C62 -179.2(2) . . . . ?
C59 C58 C61 C62 -6.4(4) . . . . ?
C58 C61 C62 C63 91.9(3) . . . . ?
C68 C61 C62 C63 -84.5(3) . . . . ?
C58 C61 C62 C67 -85.4(3) . . . . ?
C68 C61 C62 C67 98.2(3) . . . . ?
C67 C62 C63 F20 -179.4(2) . . . . ?
C61 C62 C63 F20 3.2(4) . . . . ?
C67 C62 C63 C64 1.1(4) . . . . ?
C61 C62 C63 C64 -176.3(2) . . . . ?
F20 C63 C64 F19 -1.2(4) . . . . ?
C62 C63 C64 F19 178.3(3) . . . . ?
F20 C63 C64 C65 179.6(3) . . . . ?
C62 C63 C64 C65 -0.9(4) . . . . ?
F19 C64 C65 F18 0.8(4) . . . . ?
C63 C64 C65 F18 180.0(3) . . . . ?
F19 C64 C65 C66 -179.0(3) . . . . ?
C63 C64 C65 C66 0.2(4) . . . . ?
F18 C65 C66 F16 0.4(4) . . . . ?
C64 C65 C66 F16 -179.8(3) . . . . ?
F18 C65 C66 C67 -179.6(2) . . . . ?
C64 C65 C66 C67 0.1(4) . . . . ?
F16 C66 C67 F17 0.3(4) . . . . ?
C65 C66 C67 F17 -179.7(2) . . . . ?
F16 C66 C67 C62 -179.9(2) . . . . ?
C65 C66 C67 C62 0.1(4) . . . . ?
C63 C62 C67 F17 179.0(2) . . . . ?
C61 C62 C67 F17 -3.5(3) . . . . ?
C63 C62 C67 C66 -0.7(4) . . . . ?
C61 C62 C67 C66 176.8(2) . . . . ?
C71 N7 C68 C61 -173.6(2) . . . . ?
Cu2 N7 C68 C61 10.1(3) . . . . ?
C71 N7 C68 C69 2.3(3) . . . . ?
Cu2 N7 C68 C69 -174.01(15) . . . . ?
C58 C61 C68 N7 6.2(4) . . . . ?
C62 C61 C68 N7 -177.7(2) . . . . ?
C58 C61 C68 C69 -169.0(2) . . . . ?
C62 C61 C68 C69 7.0(4) . . . . ?
N7 C68 C69 C70 -2.9(3) . . . . ?
C61 C68 C69 C70 173.0(2) . . . . ?
C68 C69 C70 C71 2.3(3) . . . . ?
C68 N7 C71 C40 -173.2(2) . . . . ?
Cu2 N7 C71 C40 2.9(3) . . . . ?
C68 N7 C71 C70 -0.8(3) . . . . ?
Cu2 N7 C71 C70 175.29(16) . . . . ?
C41 C40 C71 N7 21.7(4) . . . . ?
C39 C40 C71 N7 -155.0(2) . . . . ?
C41 C40 C71 C70 -149.1(2) . . . . ?
C39 C40 C71 C70 34.2(4) . . . . ?
C69 C70 C71 N7 -1.0(3) . . . . ?
C69 C70 C71 C40 170.9(2) . . . . ?
C42 C56 C72 B16 157.8(2) . . . . ?
C57 C56 C72 B16 -18.7(3) . . . . ?
C42 C56 C72 C91 91.0(3) . . . . ?
C57 C56 C72 C91 -85.5(3) . . . . ?
C42 C56 C72 B11 -49.8(4) . . . . ?
C57 C56 C72 B11 133.6(3) . . . . ?
C42 C56 C72 B10 -129.9(3) . . . . ?
C57 C56 C72 B10 53.5(4) . . . . ?
C42 C56 C72 B19 24.0(3) . . . . ?
C57 C56 C72 B19 -152.6(2) . . . . ?
C40 C39 C90 B21 -109.6(2) . . . . ?
B26 C39 C90 B21 100.1(2) . . . . ?
B30 C39 C90 B21 32.2(2) . . . . ?
B27 C39 C90 B21 137.0(2) . . . . ?
C40 C39 C90 B28 152.5(3) . . . . ?
B21 C39 C90 B28 -97.9(3) . . . . ?
B26 C39 C90 B28 2.2(3) . . . . ?
B30 C39 C90 B28 -65.7(3) . . . . ?
B27 C39 C90 B28 39.1(2) . . . . ?
C40 C39 C90 B27 113.4(2) . . . . ?
B21 C39 C90 B27 -137.0(2) . . . . ?
B26 C39 C90 B27 -36.9(2) . . . . ?
B30 C39 C90 B27 -104.8(2) . . . . ?
C40 C39 C90 B29 -144.7(2) . . . . ?
B21 C39 C90 B29 -35.1(2) . . . . ?
B26 C39 C90 B29 65.0(3) . . . . ?
B30 C39 C90 B29 -2.9(3) . . . . ?
B27 C39 C90 B29 101.9(3) . . . . ?
C56 C72 C91 B16 108.8(2) . . . . ?
B11 C72 C91 B16 -103.5(2) . . . . ?
B10 C72 C91 B16 -36.78(19) . . . . ?
B19 C72 C91 B16 -141.8(2) . . . . ?
C56 C72 C91 B19 -109.4(2) . . . . ?
B16 C72 C91 B19 141.8(2) . . . . ?
B11 C72 C91 B19 38.3(2) . . . . ?
B10 C72 C91 B19 105.0(2) . . . . ?
C56 C72 C91 B13 -147.9(2) . . . . ?
B16 C72 C91 B13 103.4(2) . . . . ?
B11 C72 C91 B13 -0.2(3) . . . . ?
B10 C72 C91 B13 66.6(3) . . . . ?
B19 C72 C91 B13 -38.5(2) . . . . ?
C56 C72 C91 B18 145.5(2) . . . . ?
B16 C72 C91 B18 36.7(2) . . . . ?
B11 C72 C91 B18 -66.8(3) . . . . ?
B10 C72 C91 B18 -0.1(3) . . . . ?
B19 C72 C91 B18 -105.1(2) . . . . ?
C56 C72 B10 B15 -140.7(3) . . . . ?
B16 C72 B10 B15 -37.0(2) . . . . ?
C91 C72 B10 B15 -0.6(3) . . . . ?
B11 C72 B10 B15 101.8(2) . . . . ?
B19 C72 B10 B15 64.3(3) . . . . ?
C56 C72 B10 B16 -103.7(3) . . . . ?
C91 C72 B10 B16 36.4(2) . . . . ?
B11 C72 B10 B16 138.7(2) . . . . ?
B19 C72 B10 B16 101.3(2) . . . . ?
C56 C72 B10 B20 156.5(3) . . . . ?
B16 C72 B10 B20 -99.7(3) . . . . ?
C91 C72 B10 B20 -63.4(3) . . . . ?
B11 C72 B10 B20 39.0(2) . . . . ?
B19 C72 B10 B20 1.5(3) . . . . ?
C56 C72 B10 B11 117.6(3) . . . . ?
B16 C72 B10 B11 -138.7(2) . . . . ?
C91 C72 B10 B11 -102.4(2) . . . . ?
B19 C72 B10 B11 -37.5(2) . . . . ?
C56 C72 B11 B19 104.2(3) . . . . ?
B16 C72 B11 B19 -102.1(2) . . . . ?
C91 C72 B11 B19 -37.6(2) . . . . ?
B10 C72 B11 B19 -140.3(2) . . . . ?
C56 C72 B11 B12 142.8(2) . . . . ?
B16 C72 B11 B12 -63.6(3) . . . . ?
C91 C72 B11 B12 0.9(3) . . . . ?
B10 C72 B11 B12 -101.8(3) . . . . ?
B19 C72 B11 B12 38.5(2) . . . . ?
C56 C72 B11 B10 -115.5(3) . . . . ?
B16 C72 B11 B10 38.2(2) . . . . ?
C91 C72 B11 B10 102.6(2) . . . . ?
B19 C72 B11 B10 140.3(2) . . . . ?
C56 C72 B11 B20 -154.2(3) . . . . ?
B16 C72 B11 B20 -0.5(3) . . . . ?
C91 C72 B11 B20 63.9(3) . . . . ?
B10 C72 B11 B20 -38.7(2) . . . . ?
B19 C72 B11 B20 101.6(3) . . . . ?
B15 B10 B11 C72 -98.1(2) . . . . ?
B16 B10 B11 C72 -36.0(2) . . . . ?
B20 B10 B11 C72 -135.7(3) . . . . ?
C72 B10 B11 B19 35.5(2) . . . . ?
B15 B10 B11 B19 -62.6(3) . . . . ?
B16 B10 B11 B19 -0.5(3) . . . . ?
B20 B10 B11 B19 -100.2(3) . . . . ?
C72 B10 B11 B12 98.5(2) . . . . ?
B15 B10 B11 B12 0.4(3) . . . . ?
B16 B10 B11 B12 62.5(3) . . . . ?
B20 B10 B11 B12 -37.2(2) . . . . ?
C72 B10 B11 B20 135.7(3) . . . . ?
B15 B10 B11 B20 37.6(2) . . . . ?
B16 B10 B11 B20 99.7(3) . . . . ?
C72 B11 B12 B19 -38.5(2) . . . . ?
B10 B11 B12 B19 -100.8(2) . . . . ?
B20 B11 B12 B19 -137.6(2) . . . . ?
C72 B11 B12 B13 -1.2(3) . . . . ?
B19 B11 B12 B13 37.3(2) . . . . ?
B10 B11 B12 B13 -63.5(3) . . . . ?
B20 B11 B12 B13 -100.3(3) . . . . ?
C72 B11 B12 B14 62.2(3) . . . . ?
B19 B11 B12 B14 100.7(3) . . . . ?
B10 B11 B12 B14 -0.1(3) . . . . ?
B20 B11 B12 B14 -36.9(2) . . . . ?
C72 B11 B12 B20 99.1(2) . . . . ?
B19 B11 B12 B20 137.6(2) . . . . ?
B10 B11 B12 B20 36.9(2) . . . . ?
B16 C91 B13 B14 2.0(3) . . . . ?
C72 C91 B13 B14 -63.0(3) . . . . ?
B19 C91 B13 B14 -101.0(3) . . . . ?
B18 C91 B13 B14 39.4(3) . . . . ?
B16 C91 B13 B19 103.0(3) . . . . ?
C72 C91 B13 B19 37.9(2) . . . . ?
B18 C91 B13 B19 140.4(3) . . . . ?
B16 C91 B13 B12 64.5(3) . . . . ?
C72 C91 B13 B12 -0.6(3) . . . . ?
B19 C91 B13 B12 -38.5(2) . . . . ?
B18 C91 B13 B12 101.9(3) . . . . ?
B16 C91 B13 B18 -37.4(2) . . . . ?
C72 C91 B13 B18 -102.5(3) . . . . ?
B19 C91 B13 B18 -140.4(3) . . . . ?
B19 B12 B13 C91 38.4(2) . . . . ?
B11 B12 B13 C91 1.1(3) . . . . ?
B14 B12 B13 C91 -99.1(3) . . . . ?
B20 B12 B13 C91 -62.7(3) . . . . ?
B19 B12 B13 B14 137.6(2) . . . . ?
B11 B12 B13 B14 100.2(3) . . . . ?
B20 B12 B13 B14 36.4(2) . . . . ?
B11 B12 B13 B19 -37.3(2) . . . . ?
B14 B12 B13 B19 -137.6(2) . . . . ?
B20 B12 B13 B19 -101.2(2) . . . . ?
B19 B12 B13 B18 100.4(2) . . . . ?
B11 B12 B13 B18 63.0(3) . . . . ?
B14 B12 B13 B18 -37.2(2) . . . . ?
B20 B12 B13 B18 -0.8(3) . . . . ?
C91 B13 B14 B18 -39.3(2) . . . . ?
B19 B13 B14 B18 -100.8(3) . . . . ?
B12 B13 B14 B18 -138.1(3) . . . . ?
C91 B13 B14 B20 61.8(3) . . . . ?
B19 B13 B14 B20 0.2(3) . . . . ?
B12 B13 B14 B20 -37.1(2) . . . . ?
B18 B13 B14 B20 101.0(3) . . . . ?
C91 B13 B14 B12 98.8(3) . . . . ?
B19 B13 B14 B12 37.3(2) . . . . ?
B18 B13 B14 B12 138.1(3) . . . . ?
C91 B13 B14 B15 -1.9(4) . . . . ?
B19 B13 B14 B15 -63.5(3) . . . . ?
B12 B13 B14 B15 -100.7(3) . . . . ?
B18 B13 B14 B15 37.4(3) . . . . ?
B19 B12 B14 B13 -37.9(2) . . . . ?
B11 B12 B14 B13 -101.5(2) . . . . ?
B20 B12 B14 B13 -138.9(2) . . . . ?
B19 B12 B14 B18 -0.5(4) . . . . ?
B11 B12 B14 B18 -64.1(3) . . . . ?
B13 B12 B14 B18 37.4(3) . . . . ?
B20 B12 B14 B18 -101.5(3) . . . . ?
B19 B12 B14 B20 101.0(3) . . . . ?
B11 B12 B14 B20 37.4(2) . . . . ?
B13 B12 B14 B20 138.9(2) . . . . ?
B19 B12 B14 B15 63.3(3) . . . . ?
B11 B12 B14 B15 -0.3(3) . . . . ?
B13 B12 B14 B15 101.2(3) . . . . ?
B20 B12 B14 B15 -37.7(2) . . . . ?
C72 B10 B15 B16 36.8(2) . . . . ?
B20 B10 B15 B16 135.7(3) . . . . ?
B11 B10 B15 B16 98.1(2) . . . . ?
C72 B10 B15 B20 -98.9(2) . . . . ?
B16 B10 B15 B20 -135.7(3) . . . . ?
B11 B10 B15 B20 -37.6(2) . . . . ?
C72 B10 B15 B18 1.0(3) . . . . ?
B16 B10 B15 B18 -35.8(2) . . . . ?
B20 B10 B15 B18 100.0(3) . . . . ?
B11 B10 B15 B18 62.4(3) . . . . ?
C72 B10 B15 B14 -61.9(3) . . . . ?
B16 B10 B15 B14 -98.7(3) . . . . ?
B20 B10 B15 B14 37.0(2) . . . . ?
B11 B10 B15 B14 -0.6(3) . . . . ?
B13 B14 B15 B16 1.1(4) . . . . ?
B18 B14 B15 B16 38.3(2) . . . . ?
B20 B14 B15 B16 -100.3(3) . . . . ?
B12 B14 B15 B16 -62.4(3) . . . . ?
B13 B14 B15 B10 64.0(3) . . . . ?
B18 B14 B15 B10 101.3(3) . . . . ?
B20 B14 B15 B10 -37.3(2) . . . . ?
B12 B14 B15 B10 0.5(3) . . . . ?
B13 B14 B15 B20 101.3(3) . . . . ?
B18 B14 B15 B20 138.6(2) . . . . ?
B12 B14 B15 B20 37.8(2) . . . . ?
B13 B14 B15 B18 -37.2(3) . . . . ?
B20 B14 B15 B18 -138.6(2) . . . . ?
B12 B14 B15 B18 -100.8(3) . . . . ?
B19 C91 B16 C72 -35.28(19) . . . . ?
B13 C91 B16 C72 -102.4(2) . . . . ?
B18 C91 B16 C72 -140.1(2) . . . . ?
C72 C91 B16 B15 101.0(3) . . . . ?
B19 C91 B16 B15 65.7(3) . . . . ?
B13 C91 B16 B15 -1.4(3) . . . . ?
B18 C91 B16 B15 -39.2(2) . . . . ?
C72 C91 B16 B10 36.2(2) . . . . ?
B19 C91 B16 B10 0.9(3) . . . . ?
B13 C91 B16 B10 -66.2(3) . . . . ?
B18 C91 B16 B10 -104.0(2) . . . . ?
C72 C91 B16 B18 140.1(2) . . . . ?
B19 C91 B16 B18 104.9(2) . . . . ?
B13 C91 B16 B18 37.8(2) . . . . ?
C56 C72 B16 C91 -102.2(2) . . . . ?
B11 C72 B16 C91 101.1(2) . . . . ?
B10 C72 B16 C91 139.9(2) . . . . ?
B19 C72 B16 C91 34.79(19) . . . . ?
C56 C72 B16 B15 156.2(2) . . . . ?
C91 C72 B16 B15 -101.5(3) . . . . ?
B11 C72 B16 B15 -0.4(3) . . . . ?
B10 C72 B16 B15 38.4(2) . . . . ?
B19 C72 B16 B15 -66.8(3) . . . . ?
C56 C72 B16 B10 117.9(3) . . . . ?
C91 C72 B16 B10 -139.9(2) . . . . ?
B11 C72 B16 B10 -38.8(2) . . . . ?
B19 C72 B16 B10 -105.1(2) . . . . ?
C56 C72 B16 B18 -138.2(2) . . . . ?
C91 C72 B16 B18 -36.0(2) . . . . ?
B11 C72 B16 B18 65.1(3) . . . . ?
B10 C72 B16 B18 103.9(2) . . . . ?
B19 C72 B16 B18 -1.2(3) . . . . ?
B10 B15 B16 C91 -101.4(3) . . . . ?
B20 B15 B16 C91 -62.2(3) . . . . ?
B18 B15 B16 C91 38.5(2) . . . . ?
B14 B15 B16 C91 0.1(3) . . . . ?
B10 B15 B16 C72 -38.0(2) . . . . ?
B20 B15 B16 C72 1.2(3) . . . . ?
B18 B15 B16 C72 101.9(2) . . . . ?
B14 B15 B16 C72 63.6(3) . . . . ?
B20 B15 B16 B10 39.2(3) . . . . ?
B18 B15 B16 B10 139.9(2) . . . . ?
B14 B15 B16 B10 101.6(3) . . . . ?
B10 B15 B16 B18 -139.9(2) . . . . ?
B20 B15 B16 B18 -100.7(3) . . . . ?
B14 B15 B16 B18 -38.3(3) . . . . ?
C72 B10 B16 C91 -36.0(2) . . . . ?
B15 B10 B16 C91 101.7(2) . . . . ?
B20 B10 B16 C91 62.7(3) . . . . ?
B11 B10 B16 C91 -0.2(3) . . . . ?
B15 B10 B16 C72 137.7(2) . . . . ?
B20 B10 B16 C72 98.6(2) . . . . ?
B11 B10 B16 C72 35.8(2) . . . . ?
C72 B10 B16 B15 -137.7(2) . . . . ?
B20 B10 B16 B15 -39.1(2) . . . . ?
B11 B10 B16 B15 -102.0(3) . . . . ?
C72 B10 B16 B18 -100.3(2) . . . . ?
B15 B10 B16 B18 37.4(2) . . . . ?
B20 B10 B16 B18 -1.7(3) . . . . ?
B11 B10 B16 B18 -64.6(3) . . . . ?
C72 C91 B18 B16 -36.4(2) . . . . ?
B19 C91 B18 B16 -102.2(3) . . . . ?
B13 C91 B18 B16 -139.7(3) . . . . ?
B16 C91 B18 B14 99.8(3) . . . . ?
C72 C91 B18 B14 63.5(3) . . . . ?
B19 C91 B18 B14 -2.4(3) . . . . ?
B13 C91 B18 B14 -39.9(3) . . . . ?
B16 C91 B18 B15 37.1(2) . . . . ?
C72 C91 B18 B15 0.7(3) . . . . ?
B19 C91 B18 B15 -65.1(3) . . . . ?
B13 C91 B18 B15 -102.6(3) . . . . ?
B16 C91 B18 B13 139.7(3) . . . . ?
C72 C91 B18 B13 103.4(2) . . . . ?
B19 C91 B18 B13 37.5(2) . . . . ?
C72 B16 B18 C91 35.8(2) . . . . ?
B15 B16 B18 C91 137.3(2) . . . . ?
B10 B16 B18 C91 100.2(2) . . . . ?
C91 B16 B18 B14 -98.6(3) . . . . ?
C72 B16 B18 B14 -62.8(3) . . . . ?
B15 B16 B18 B14 38.7(2) . . . . ?
B10 B16 B18 B14 1.6(3) . . . . ?
C91 B16 B18 B15 -137.3(2) . . . . ?
C72 B16 B18 B15 -101.5(2) . . . . ?
B10 B16 B18 B15 -37.1(2) . . . . ?
C91 B16 B18 B13 -35.3(2) . . . . ?
C72 B16 B18 B13 0.5(3) . . . . ?
B15 B16 B18 B13 102.0(3) . . . . ?
B10 B16 B18 B13 64.9(3) . . . . ?
B13 B14 B18 C91 39.1(2) . . . . ?
B20 B14 B18 C91 -62.2(3) . . . . ?
B12 B14 B18 C91 1.7(4) . . . . ?
B15 B14 B18 C91 -99.4(3) . . . . ?
B13 B14 B18 B16 100.4(3) . . . . ?
B20 B14 B18 B16 -0.9(3) . . . . ?
B12 B14 B18 B16 63.0(3) . . . . ?
B15 B14 B18 B16 -38.0(2) . . . . ?
B13 B14 B18 B15 138.5(3) . . . . ?
B20 B14 B18 B15 37.1(2) . . . . ?
B12 B14 B18 B15 101.0(3) . . . . ?
B20 B14 B18 B13 -101.3(3) . . . . ?
B12 B14 B18 B13 -37.4(3) . . . . ?
B15 B14 B18 B13 -138.5(3) . . . . ?
B16 B15 B18 C91 -37.0(2) . . . . ?
B10 B15 B18 C91 -1.1(3) . . . . ?
B20 B15 B18 C91 62.5(3) . . . . ?
B14 B15 B18 C91 99.2(3) . . . . ?
B10 B15 B18 B16 36.0(2) . . . . ?
B20 B15 B18 B16 99.5(3) . . . . ?
B14 B15 B18 B16 136.2(3) . . . . ?
B16 B15 B18 B14 -136.2(3) . . . . ?
B10 B15 B18 B14 -100.3(3) . . . . ?
B20 B15 B18 B14 -36.7(2) . . . . ?
B16 B15 B18 B13 -98.8(3) . . . . ?
B10 B15 B18 B13 -62.8(3) . . . . ?
B20 B15 B18 B13 0.8(3) . . . . ?
B14 B15 B18 B13 37.5(2) . . . . ?
B14 B13 B18 C91 -134.7(3) . . . . ?
B19 B13 B18 C91 -34.9(2) . . . . ?
B12 B13 B18 C91 -97.3(3) . . . . ?
C91 B13 B18 B16 35.3(2) . . . . ?
B14 B13 B18 B16 -99.4(3) . . . . ?
B19 B13 B18 B16 0.3(3) . . . . ?
B12 B13 B18 B16 -62.0(3) . . . . ?
C91 B13 B18 B14 134.7(3) . . . . ?
B19 B13 B18 B14 99.8(3) . . . . ?
B12 B13 B18 B14 37.4(2) . . . . ?
C91 B13 B18 B15 97.3(3) . . . . ?
B14 B13 B18 B15 -37.4(2) . . . . ?
B19 B13 B18 B15 62.4(3) . . . . ?
B12 B13 B18 B15 0.0(3) . . . . ?
B16 C91 B19 C72 35.05(19) . . . . ?
B13 C91 B19 C72 138.8(2) . . . . ?
B18 C91 B19 C72 101.3(3) . . . . ?
B16 C91 B19 B12 -64.2(3) . . . . ?
C72 C91 B19 B12 -99.2(2) . . . . ?
B13 C91 B19 B12 39.6(2) . . . . ?
B18 C91 B19 B12 2.1(3) . . . . ?
B16 C91 B19 B11 -1.2(3) . . . . ?
C72 C91 B19 B11 -36.24(19) . . . . ?
B13 C91 B19 B11 102.6(2) . . . . ?
B18 C91 B19 B11 65.1(3) . . . . ?
B16 C91 B19 B13 -103.8(2) . . . . ?
C72 C91 B19 B13 -138.8(2) . . . . ?
B18 C91 B19 B13 -37.5(3) . . . . ?
C56 C72 B19 C91 102.1(2) . . . . ?
B16 C72 B19 C91 -34.73(19) . . . . ?
B11 C72 B19 C91 -138.4(2) . . . . ?
B10 C72 B19 C91 -100.7(2) . . . . ?
C56 C72 B19 B12 -158.3(2) . . . . ?
B16 C72 B19 B12 64.9(3) . . . . ?
C91 C72 B19 B12 99.7(2) . . . . ?
B11 C72 B19 B12 -38.8(2) . . . . ?
B10 C72 B19 B12 -1.0(3) . . . . ?
C56 C72 B19 B11 -119.5(3) . . . . ?
B16 C72 B19 B11 103.7(2) . . . . ?
C91 C72 B19 B11 138.4(2) . . . . ?
B10 C72 B19 B11 37.8(2) . . . . ?
C56 C72 B19 B13 138.2(2) . . . . ?
B16 C72 B19 B13 1.4(3) . . . . ?
C91 C72 B19 B13 36.1(2) . . . . ?
B11 C72 B19 B13 -102.3(2) . . . . ?
B10 C72 B19 B13 -64.6(3) . . . . ?
B11 B12 B19 C91 99.8(2) . . . . ?
B13 B12 B19 C91 -38.7(2) . . . . ?
B14 B12 B19 C91 -0.9(3) . . . . ?
B20 B12 B19 C91 61.7(3) . . . . ?
B11 B12 B19 C72 38.1(2) . . . . ?
B13 B12 B19 C72 -100.4(2) . . . . ?
B14 B12 B19 C72 -62.6(3) . . . . ?
B20 B12 B19 C72 0.0(3) . . . . ?
B13 B12 B19 B11 -138.5(2) . . . . ?
B14 B12 B19 B11 -100.7(3) . . . . ?
B20 B12 B19 B11 -38.0(2) . . . . ?
B11 B12 B19 B13 138.5(2) . . . . ?
B14 B12 B19 B13 37.8(3) . . . . ?
B20 B12 B19 B13 100.5(3) . . . . ?
C72 B11 B19 C91 36.33(19) . . . . ?
B12 B11 B19 C91 -99.8(2) . . . . ?
B10 B11 B19 C91 1.0(3) . . . . ?
B20 B11 B19 C91 -61.9(3) . . . . ?
B12 B11 B19 C72 -136.1(2) . . . . ?
B10 B11 B19 C72 -35.3(2) . . . . ?
B20 B11 B19 C72 -98.2(2) . . . . ?
C72 B11 B19 B12 136.1(2) . . . . ?
B10 B11 B19 B12 100.8(3) . . . . ?
B20 B11 B19 B12 37.9(2) . . . . ?
C72 B11 B19 B13 98.5(2) . . . . ?
B12 B11 B19 B13 -37.7(2) . . . . ?
B10 B11 B19 B13 63.2(3) . . . . ?
B20 B11 B19 B13 0.3(3) . . . . ?
B14 B13 B19 C91 97.8(3) . . . . ?
B12 B13 B19 C91 135.5(2) . . . . ?
B18 B13 B19 C91 35.1(2) . . . . ?
C91 B13 B19 C72 -36.09(19) . . . . ?
B14 B13 B19 C72 61.7(3) . . . . ?
B12 B13 B19 C72 99.4(2) . . . . ?
B18 B13 B19 C72 -1.0(3) . . . . ?
C91 B13 B19 B12 -135.5(2) . . . . ?
B14 B13 B19 B12 -37.7(2) . . . . ?
B18 B13 B19 B12 -100.4(3) . . . . ?
C91 B13 B19 B11 -98.1(2) . . . . ?
B14 B13 B19 B11 -0.3(3) . . . . ?
B12 B13 B19 B11 37.4(2) . . . . ?
B18 B13 B19 B11 -63.0(3) . . . . ?
B16 B15 B20 B10 -39.1(2) . . . . ?
B18 B15 B20 B10 -101.6(2) . . . . ?
B14 B15 B20 B10 -138.3(2) . . . . ?
B16 B15 B20 B14 99.2(3) . . . . ?
B10 B15 B20 B14 138.3(2) . . . . ?
B18 B15 B20 B14 36.7(2) . . . . ?
B16 B15 B20 B12 61.2(3) . . . . ?
B10 B15 B20 B12 100.4(3) . . . . ?
B18 B15 B20 B12 -1.3(3) . . . . ?
B14 B15 B20 B12 -38.0(2) . . . . ?
B16 B15 B20 B11 -1.5(4) . . . . ?
B10 B15 B20 B11 37.6(2) . . . . ?
B18 B15 B20 B11 -64.0(3) . . . . ?
B14 B15 B20 B11 -100.7(3) . . . . ?
C72 B10 B20 B15 100.0(3) . . . . ?
B16 B10 B20 B15 38.6(2) . . . . ?
B11 B10 B20 B15 138.1(3) . . . . ?
C72 B10 B20 B14 62.5(3) . . . . ?
B15 B10 B20 B14 -37.5(2) . . . . ?
B16 B10 B20 B14 1.1(3) . . . . ?
B11 B10 B20 B14 100.6(3) . . . . ?
C72 B10 B20 B12 -1.4(3) . . . . ?
B15 B10 B20 B12 -101.4(3) . . . . ?
B16 B10 B20 B12 -62.8(3) . . . . ?
B11 B10 B20 B12 36.7(2) . . . . ?
C72 B10 B20 B11 -38.1(2) . . . . ?
B15 B10 B20 B11 -138.1(3) . . . . ?
B16 B10 B20 B11 -99.5(2) . . . . ?
B13 B14 B20 B15 -100.9(3) . . . . ?
B18 B14 B20 B15 -37.3(2) . . . . ?
B12 B14 B20 B15 -137.9(2) . . . . ?
B13 B14 B20 B10 -63.8(3) . . . . ?
B18 B14 B20 B10 -0.1(3) . . . . ?
B12 B14 B20 B10 -100.7(2) . . . . ?
B15 B14 B20 B10 37.2(2) . . . . ?
B13 B14 B20 B12 36.9(2) . . . . ?
B18 B14 B20 B12 100.6(3) . . . . ?
B15 B14 B20 B12 137.9(2) . . . . ?
B13 B14 B20 B11 0.0(3) . . . . ?
B18 B14 B20 B11 63.6(3) . . . . ?
B12 B14 B20 B11 -36.9(2) . . . . ?
B15 B14 B20 B11 100.9(2) . . . . ?
B19 B12 B20 B15 -62.3(3) . . . . ?
B11 B12 B20 B15 -100.3(3) . . . . ?
B13 B12 B20 B15 1.3(3) . . . . ?
B14 B12 B20 B15 38.0(2) . . . . ?
B19 B12 B20 B10 0.9(4) . . . . ?
B11 B12 B20 B10 -37.1(2) . . . . ?
B13 B12 B20 B10 64.4(3) . . . . ?
B14 B12 B20 B10 101.1(3) . . . . ?
B19 B12 B20 B14 -100.3(3) . . . . ?
B11 B12 B20 B14 -138.3(2) . . . . ?
B13 B12 B20 B14 -36.7(2) . . . . ?
B19 B12 B20 B11 38.0(2) . . . . ?
B13 B12 B20 B11 101.6(2) . . . . ?
B14 B12 B20 B11 138.3(2) . . . . ?
C72 B11 B20 B15 1.2(3) . . . . ?
B19 B11 B20 B15 63.7(3) . . . . ?
B12 B11 B20 B15 101.3(3) . . . . ?
B10 B11 B20 B15 -37.3(3) . . . . ?
C72 B11 B20 B10 38.6(2) . . . . ?
B19 B11 B20 B10 101.0(2) . . . . ?
B12 B11 B20 B10 138.6(3) . . . . ?
C72 B11 B20 B14 -62.6(3) . . . . ?
B19 B11 B20 B14 -0.2(3) . . . . ?
B12 B11 B20 B14 37.4(2) . . . . ?
B10 B11 B20 B14 -101.2(3) . . . . ?
C72 B11 B20 B12 -100.0(2) . . . . ?
B19 B11 B20 B12 -37.6(2) . . . . ?
B10 B11 B20 B12 -138.6(3) . . . . ?
C40 C39 B21 C90 100.1(3) . . . . ?
B26 C39 B21 C90 -105.2(3) . . . . ?
B30 C39 B21 C90 -145.6(2) . . . . ?
B27 C39 B21 C90 -39.2(2) . . . . ?
C40 C39 B21 B30 -114.3(3) . . . . ?
C90 C39 B21 B30 145.6(2) . . . . ?
B26 C39 B21 B30 40.4(2) . . . . ?
B27 C39 B21 B30 106.4(2) . . . . ?
C40 C39 B21 B22 -152.8(3) . . . . ?
C90 C39 B21 B22 107.1(3) . . . . ?
B26 C39 B21 B22 1.9(4) . . . . ?
B30 C39 B21 B22 -38.5(3) . . . . ?
B27 C39 B21 B22 67.9(3) . . . . ?
C40 C39 B21 B29 138.3(3) . . . . ?
C90 C39 B21 B29 38.2(3) . . . . ?
B26 C39 B21 B29 -67.0(3) . . . . ?
B30 C39 B21 B29 -107.4(3) . . . . ?
B27 C39 B21 B29 -1.0(3) . . . . ?
B28 C90 B21 C39 99.7(2) . . . . ?
B27 C90 B21 C39 37.41(19) . . . . ?
B29 C90 B21 C39 139.9(3) . . . . ?
C39 C90 B21 B30 -33.4(2) . . . . ?
B28 C90 B21 B30 66.3(3) . . . . ?
B27 C90 B21 B30 4.0(3) . . . . ?
B29 C90 B21 B30 106.5(3) . . . . ?
C39 C90 B21 B22 -103.8(3) . . . . ?
B28 C90 B21 B22 -4.1(3) . . . . ?
B27 C90 B21 B22 -66.4(3) . . . . ?
B29 C90 B21 B22 36.0(3) . . . . ?
C39 C90 B21 B29 -139.9(3) . . . . ?
B28 C90 B21 B29 -40.1(2) . . . . ?
B27 C90 B21 B29 -102.5(3) . . . . ?
C39 B21 B22 B23 -65.4(4) . . . . ?
C90 B21 B22 B23 3.7(4) . . . . ?
B30 B21 B22 B23 -103.4(3) . . . . ?
B29 B21 B22 B23 39.4(3) . . . . ?
C39 B21 B22 B29 -104.9(3) . . . . ?
C90 B21 B22 B29 -35.8(3) . . . . ?
B30 B21 B22 B29 -142.9(3) . . . . ?
C39 B21 B22 B25 -3.0(4) . . . . ?
C90 B21 B22 B25 66.1(4) . . . . ?
B30 B21 B22 B25 -41.0(3) . . . . ?
B29 B21 B22 B25 101.8(4) . . . . ?
C39 B21 B22 B30 38.0(3) . . . . ?
C90 B21 B22 B30 107.1(3) . . . . ?
B29 B21 B22 B30 142.9(3) . . . . ?
B21 B22 B23 B29 -40.0(3) . . . . ?
B25 B22 B23 B29 -139.4(3) . . . . ?
B30 B22 B23 B29 -101.6(3) . . . . ?
B21 B22 B23 B28 -1.7(4) . . . . ?
B29 B22 B23 B28 38.3(3) . . . . ?
B25 B22 B23 B28 -101.2(3) . . . . ?
B30 B22 B23 B28 -63.4(4) . . . . ?
B21 B22 B23 B24 63.3(4) . . . . ?
B29 B22 B23 B24 103.2(4) . . . . ?
B25 B22 B23 B24 -36.2(3) . . . . ?
B30 B22 B23 B24 1.6(4) . . . . ?
B21 B22 B23 B25 99.4(3) . . . . ?
B29 B22 B23 B25 139.4(3) . . . . ?
B30 B22 B23 B25 37.8(3) . . . . ?
B29 B23 B24 B27 -0.8(5) . . . . ?
B22 B23 B24 B27 -65.7(4) . . . . ?
B28 B23 B24 B27 37.7(3) . . . . ?
B25 B23 B24 B27 -102.3(3) . . . . ?
B29 B23 B24 B26 62.7(4) . . . . ?
B22 B23 B24 B26 -2.1(4) . . . . ?
B28 B23 B24 B26 101.3(3) . . . . ?
B25 B23 B24 B26 -38.8(3) . . . . ?
B29 B23 B24 B25 101.5(4) . . . . ?
B22 B23 B24 B25 36.6(3) . . . . ?
B28 B23 B24 B25 140.0(3) . . . . ?
B29 B23 B24 B28 -38.5(3) . . . . ?
B22 B23 B24 B28 -103.4(3) . . . . ?
B25 B23 B24 B28 -140.0(3) . . . . ?
B21 B22 B25 B26 3.0(5) . . . . ?
B23 B22 B25 B26 100.3(4) . . . . ?
B29 B22 B25 B26 64.9(4) . . . . ?
B30 B22 B25 B26 -37.6(3) . . . . ?
B21 B22 B25 B24 -60.9(4) . . . . ?
B23 B22 B25 B24 36.4(3) . . . . ?
B29 B22 B25 B24 1.0(3) . . . . ?
B30 B22 B25 B24 -101.4(3) . . . . ?
B21 B22 B25 B30 40.6(3) . . . . ?
B23 B22 B25 B30 137.9(3) . . . . ?
B29 B22 B25 B30 102.4(3) . . . . ?
B21 B22 B25 B23 -97.3(4) . . . . ?
B29 B22 B25 B23 -35.4(3) . . . . ?
B30 B22 B25 B23 -137.9(3) . . . . ?
B27 B24 B25 B26 -37.3(2) . . . . ?
B28 B24 B25 B26 -101.0(3) . . . . ?
B23 B24 B25 B26 -136.3(3) . . . . ?
B27 B24 B25 B22 62.9(3) . . . . ?
B26 B24 B25 B22 100.2(3) . . . . ?
B28 B24 B25 B22 -0.9(3) . . . . ?
B23 B24 B25 B22 -36.1(2) . . . . ?
B27 B24 B25 B30 -0.1(4) . . . . ?
B26 B24 B25 B30 37.2(2) . . . . ?
B28 B24 B25 B30 -63.8(3) . . . . ?
B23 B24 B25 B30 -99.1(3) . . . . ?
B27 B24 B25 B23 99.0(3) . . . . ?
B26 B24 B25 B23 136.3(3) . . . . ?
B28 B24 B25 B23 35.3(2) . . . . ?
B29 B23 B25 B26 -63.1(4) . . . . ?
B22 B23 B25 B26 -100.2(3) . . . . ?
B28 B23 B25 B26 2.6(3) . . . . ?
B24 B23 B25 B26 39.1(2) . . . . ?
B29 B23 B25 B22 37.1(3) . . . . ?
B28 B23 B25 B22 102.8(3) . . . . ?
B24 B23 B25 B22 139.3(3) . . . . ?
B29 B23 B25 B24 -102.2(4) . . . . ?
B22 B23 B25 B24 -139.3(3) . . . . ?
B28 B23 B25 B24 -36.5(2) . . . . ?
B29 B23 B25 B30 0.0(4) . . . . ?
B22 B23 B25 B30 -37.1(3) . . . . ?
B28 B23 B25 B30 65.7(3) . . . . ?
B24 B23 B25 B30 102.2(3) . . . . ?
C40 C39 B26 B24 -146.4(3) . . . . ?
B21 C39 B26 B24 62.4(3) . . . . ?
C90 C39 B26 B24 -2.3(3) . . . . ?
B30 C39 B26 B24 102.2(3) . . . . ?
B27 C39 B26 B24 -38.9(2) . . . . ?
C40 C39 B26 B25 151.3(3) . . . . ?
B21 C39 B26 B25 0.1(3) . . . . ?
C90 C39 B26 B25 -64.6(3) . . . . ?
B30 C39 B26 B25 39.9(3) . . . . ?
B27 C39 B26 B25 -101.2(3) . . . . ?
C40 C39 B26 B27 -107.5(3) . . . . ?
B21 C39 B26 B27 101.4(2) . . . . ?
C90 C39 B26 B27 36.6(2) . . . . ?
B30 C39 B26 B27 141.1(2) . . . . ?
C40 C39 B26 B30 111.4(3) . . . . ?
B21 C39 B26 B30 -39.7(2) . . . . ?
C90 C39 B26 B30 -104.5(3) . . . . ?
B27 C39 B26 B30 -141.1(2) . . . . ?
B27 B24 B26 C39 39.2(2) . . . . ?
B25 B24 B26 C39 -99.5(3) . . . . ?
B28 B24 B26 C39 1.5(4) . . . . ?
B23 B24 B26 C39 -60.3(4) . . . . ?
B27 B24 B26 B25 138.7(3) . . . . ?
B28 B24 B26 B25 101.0(3) . . . . ?
B23 B24 B26 B25 39.2(3) . . . . ?
B25 B24 B26 B27 -138.7(3) . . . . ?
B28 B24 B26 B27 -37.7(3) . . . . ?
B23 B24 B26 B27 -99.5(3) . . . . ?
B27 B24 B26 B30 101.4(3) . . . . ?
B25 B24 B26 B30 -37.3(2) . . . . ?
B28 B24 B26 B30 63.7(4) . . . . ?
B23 B24 B26 B30 1.8(4) . . . . ?
B22 B25 B26 C39 -2.0(4) . . . . ?
B24 B25 B26 C39 99.3(3) . . . . ?
B30 B25 B26 C39 -39.2(3) . . . . ?
B23 B25 B26 C39 60.5(3) . . . . ?
B22 B25 B26 B24 -101.3(4) . . . . ?
B30 B25 B26 B24 -138.6(3) . . . . ?
B23 B25 B26 B24 -38.8(3) . . . . ?
B22 B25 B26 B27 -64.8(4) . . . . ?
B24 B25 B26 B27 36.5(2) . . . . ?
B30 B25 B26 B27 -102.1(3) . . . . ?
B23 B25 B26 B27 -2.3(3) . . . . ?
B22 B25 B26 B30 37.3(3) . . . . ?
B24 B25 B26 B30 138.6(3) . . . . ?
B23 B25 B26 B30 99.8(3) . . . . ?
C40 C39 B27 B28 -138.1(3) . . . . ?
B21 C39 B27 B28 -0.2(3) . . . . ?
C90 C39 B27 B28 -38.9(3) . . . . ?
B26 C39 B27 B28 102.1(3) . . . . ?
B30 C39 B27 B28 65.1(3) . . . . ?
C40 C39 B27 C90 -99.2(3) . . . . ?
B21 C39 B27 C90 38.6(2) . . . . ?
B26 C39 B27 C90 141.0(2) . . . . ?
B30 C39 B27 C90 104.0(3) . . . . ?
C40 C39 B27 B24 158.9(2) . . . . ?
B21 C39 B27 B24 -63.2(3) . . . . ?
C90 C39 B27 B24 -101.9(3) . . . . ?
B26 C39 B27 B24 39.1(2) . . . . ?
B30 C39 B27 B24 2.1(3) . . . . ?
C40 C39 B27 B26 119.8(2) . . . . ?
B21 C39 B27 B26 -102.4(2) . . . . ?
C90 C39 B27 B26 -141.0(2) . . . . ?
B30 C39 B27 B26 -37.1(2) . . . . ?
B21 C90 B27 C39 -36.39(18) . . . . ?
B28 C90 B27 C39 -135.6(3) . . . . ?
B29 C90 B27 C39 -98.1(3) . . . . ?
B21 C90 B27 B28 99.2(3) . . . . ?
C39 C90 B27 B28 135.6(3) . . . . ?
B29 C90 B27 B28 37.5(3) . . . . ?
B21 C90 B27 B24 60.9(3) . . . . ?
C39 C90 B27 B24 97.3(3) . . . . ?
B28 C90 B27 B24 -38.3(3) . . . . ?
B29 C90 B27 B24 -0.8(4) . . . . ?
B21 C90 B27 B26 -2.4(3) . . . . ?
C39 C90 B27 B26 34.0(2) . . . . ?
B28 C90 B27 B26 -101.7(3) . . . . ?
B29 C90 B27 B26 -64.1(3) . . . . ?
B26 B24 B27 C39 -38.1(2) . . . . ?
B25 B24 B27 C39 -1.2(3) . . . . ?
B28 B24 B27 C39 99.9(3) . . . . ?
B23 B24 B27 C39 62.9(3) . . . . ?
B26 B24 B27 B28 -138.0(3) . . . . ?
B25 B24 B27 B28 -101.0(3) . . . . ?
B23 B24 B27 B28 -37.0(3) . . . . ?
B26 B24 B27 C90 -100.0(3) . . . . ?
B25 B24 B27 C90 -63.0(3) . . . . ?
B28 B24 B27 C90 38.0(3) . . . . ?
B23 B24 B27 C90 1.0(4) . . . . ?
B25 B24 B27 B26 37.0(3) . . . . ?
B28 B24 B27 B26 138.0(3) . . . . ?
B23 B24 B27 B26 101.0(3) . . . . ?
B24 B26 B27 C39 135.4(2) . . . . ?
B25 B26 B27 C39 98.7(2) . . . . ?
B30 B26 B27 C39 34.7(2) . . . . ?
C39 B26 B27 B28 -97.5(2) . . . . ?
B24 B26 B27 B28 37.9(2) . . . . ?
B25 B26 B27 B28 1.2(3) . . . . ?
B30 B26 B27 B28 -62.8(3) . . . . ?
C39 B26 B27 C90 -34.4(2) . . . . ?
B24 B26 B27 C90 100.9(3) . . . . ?
B25 B26 B27 C90 64.3(3) . . . . ?
B30 B26 B27 C90 0.3(3) . . . . ?
C39 B26 B27 B24 -135.4(2) . . . . ?
B25 B26 B27 B24 -36.6(2) . . . . ?
B30 B26 B27 B24 -100.6(3) . . . . ?
B21 C90 B28 B27 -98.5(3) . . . . ?
C39 C90 B28 B27 -38.8(2) . . . . ?
B29 C90 B28 B27 -138.1(3) . . . . ?
B21 C90 B28 B23 2.7(3) . . . . ?
C39 C90 B28 B23 62.3(3) . . . . ?
B27 C90 B28 B23 101.2(3) . . . . ?
B29 C90 B28 B23 -36.9(3) . . . . ?
B21 C90 B28 B29 39.6(3) . . . . ?
C39 C90 B28 B29 99.3(3) . . . . ?
B27 C90 B28 B29 138.1(3) . . . . ?
B21 C90 B28 B24 -60.8(3) . . . . ?
C39 C90 B28 B24 -1.1(4) . . . . ?
B27 C90 B28 B24 37.7(3) . . . . ?
B29 C90 B28 B24 -100.4(4) . . . . ?
C39 B27 B28 C90 38.6(3) . . . . ?
B24 B27 B28 C90 137.3(3) . . . . ?
B26 B27 B28 C90 99.6(3) . . . . ?
C39 B27 B28 B23 -60.6(3) . . . . ?
C90 B27 B28 B23 -99.2(3) . . . . ?
B24 B27 B28 B23 38.1(3) . . . . ?
B26 B27 B28 B23 0.4(3) . . . . ?
C39 B27 B28 B29 1.3(4) . . . . ?
C90 B27 B28 B29 -37.3(3) . . . . ?
B24 B27 B28 B29 100.0(4) . . . . ?
B26 B27 B28 B29 62.3(4) . . . . ?
C39 B27 B28 B24 -98.7(3) . . . . ?
C90 B27 B28 B24 -137.3(3) . . . . ?
B26 B27 B28 B24 -37.7(2) . . . . ?
B29 B23 B28 C90 37.4(3) . . . . ?
B22 B23 B28 C90 -0.6(4) . . . . ?
B24 B23 B28 C90 -100.9(3) . . . . ?
B25 B23 B28 C90 -65.1(3) . . . . ?
B29 B23 B28 B27 100.7(3) . . . . ?
B22 B23 B28 B27 62.7(3) . . . . ?
B24 B23 B28 B27 -37.6(2) . . . . ?
B25 B23 B28 B27 -1.8(3) . . . . ?
B22 B23 B28 B29 -38.0(3) . . . . ?
B24 B23 B28 B29 -138.3(3) . . . . ?
B25 B23 B28 B29 -102.5(3) . . . . ?
B29 B23 B28 B24 138.3(3) . . . . ?
B22 B23 B28 B24 100.3(3) . . . . ?
B25 B23 B28 B24 35.8(2) . . . . ?
B27 B24 B28 C90 -38.1(3) . . . . ?
B26 B24 B28 C90 -0.2(4) . . . . ?
B25 B24 B28 C90 63.2(4) . . . . ?
B23 B24 B28 C90 99.4(3) . . . . ?
B26 B24 B28 B27 37.9(3) . . . . ?
B25 B24 B28 B27 101.3(3) . . . . ?
B23 B24 B28 B27 137.5(3) . . . . ?
B27 B24 B28 B23 -137.5(3) . . . . ?
B26 B24 B28 B23 -99.6(3) . . . . ?
B25 B24 B28 B23 -36.2(3) . . . . ?
B27 B24 B28 B29 -100.9(3) . . . . ?
B26 B24 B28 B29 -63.0(3) . . . . ?
B25 B24 B28 B29 0.4(3) . . . . ?
B23 B24 B28 B29 36.6(3) . . . . ?
C39 B21 B29 B23 63.8(4) . . . . ?
C90 B21 B29 B23 102.1(3) . . . . ?
B30 B21 B29 B23 -4.5(4) . . . . ?
B22 B21 B29 B23 -41.0(3) . . . . ?
C39 B21 B29 B22 104.8(3) . . . . ?
C90 B21 B29 B22 143.1(3) . . . . ?
B30 B21 B29 B22 36.5(3) . . . . ?
C39 B21 B29 C90 -38.4(3) . . . . ?
B30 B21 B29 C90 -106.7(3) . . . . ?
B22 B21 B29 C90 -143.1(3) . . . . ?
C39 B21 B29 B28 1.8(4) . . . . ?
C90 B21 B29 B28 40.2(3) . . . . ?
B30 B21 B29 B28 -66.5(4) . . . . ?
B22 B21 B29 B28 -103.0(3) . . . . ?
B22 B23 B29 B21 39.4(3) . . . . ?
B28 B23 B29 B21 -99.2(3) . . . . ?
B24 B23 B29 B21 -60.9(4) . . . . ?
B25 B23 B29 B21 2.6(4) . . . . ?
B28 B23 B29 B22 -138.6(3) . . . . ?
B24 B23 B29 B22 -100.3(4) . . . . ?
B25 B23 B29 B22 -36.9(3) . . . . ?
B22 B23 B29 C90 100.7(3) . . . . ?
B28 B23 B29 C90 -37.9(3) . . . . ?
B24 B23 B29 C90 0.4(5) . . . . ?
B25 B23 B29 C90 63.8(4) . . . . ?
B22 B23 B29 B28 138.6(3) . . . . ?
B24 B23 B29 B28 38.3(3) . . . . ?
B25 B23 B29 B28 101.7(3) . . . . ?
B23 B22 B29 B21 -133.4(3) . . . . ?
B25 B22 B29 B21 -97.0(3) . . . . ?
B30 B22 B29 B21 -33.3(2) . . . . ?
B21 B22 B29 B23 133.4(3) . . . . ?
B25 B22 B29 B23 36.3(3) . . . . ?
B30 B22 B29 B23 100.1(3) . . . . ?
B21 B22 B29 C90 32.5(2) . . . . ?
B23 B22 B29 C90 -100.8(3) . . . . ?
B25 B22 B29 C90 -64.5(3) . . . . ?
B30 B22 B29 C90 -0.7(3) . . . . ?
B21 B22 B29 B28 96.3(3) . . . . ?
B23 B22 B29 B28 -37.1(2) . . . . ?
B25 B22 B29 B28 -0.8(3) . . . . ?
B30 B22 B29 B28 63.0(3) . . . . ?
C39 C90 B29 B21 34.3(2) . . . . ?
B28 C90 B29 B21 134.1(3) . . . . ?
B27 C90 B29 B21 96.7(3) . . . . ?
B21 C90 B29 B23 -96.4(4) . . . . ?
C39 C90 B29 B23 -62.1(4) . . . . ?
B28 C90 B29 B23 37.7(3) . . . . ?
B27 C90 B29 B23 0.2(4) . . . . ?
B21 C90 B29 B22 -32.2(2) . . . . ?
C39 C90 B29 B22 2.1(3) . . . . ?
B28 C90 B29 B22 102.0(3) . . . . ?
B27 C90 B29 B22 64.5(3) . . . . ?
B21 C90 B29 B28 -134.1(3) . . . . ?
C39 C90 B29 B28 -99.8(3) . . . . ?
B27 C90 B29 B28 -37.5(3) . . . . ?
C90 B28 B29 B21 -39.4(3) . . . . ?
B27 B28 B29 B21 -1.9(4) . . . . ?
B23 B28 B29 B21 98.1(3) . . . . ?
B24 B28 B29 B21 60.8(4) . . . . ?
C90 B28 B29 B23 -137.6(3) . . . . ?
B27 B28 B29 B23 -100.0(3) . . . . ?
B24 B28 B29 B23 -37.4(3) . . . . ?
C90 B28 B29 B22 -100.0(3) . . . . ?
B27 B28 B29 B22 -62.4(4) . . . . ?
B23 B28 B29 B22 37.6(3) . . . . ?
B24 B28 B29 B22 0.2(3) . . . . ?
B27 B28 B29 C90 37.6(3) . . . . ?
B23 B28 B29 C90 137.6(3) . . . . ?
B24 B28 B29 C90 100.2(3) . . . . ?
C90 B21 B30 C39 33.7(2) . . . . ?
B22 B21 B30 C39 139.9(3) . . . . ?
B29 B21 B30 C39 103.4(3) . . . . ?
C39 B21 B30 B25 -98.9(2) . . . . ?
C90 B21 B30 B25 -65.2(3) . . . . ?
B22 B21 B30 B25 40.9(3) . . . . ?
B29 B21 B30 B25 4.5(4) . . . . ?
C39 B21 B30 B26 -37.50(19) . . . . ?
C90 B21 B30 B26 -3.8(3) . . . . ?
B22 B21 B30 B26 102.4(3) . . . . ?
B29 B21 B30 B26 65.9(3) . . . . ?
C39 B21 B30 B22 -139.9(3) . . . . ?
C90 B21 B30 B22 -106.2(3) . . . . ?
B29 B21 B30 B22 -36.4(3) . . . . ?
C40 C39 B30 B21 104.7(3) . . . . ?
C90 C39 B30 B21 -32.0(2) . . . . ?
B26 C39 B30 B21 -136.2(2) . . . . ?
B27 C39 B30 B21 -99.2(2) . . . . ?
C40 C39 B30 B25 -158.2(2) . . . . ?
B21 C39 B30 B25 97.1(3) . . . . ?
C90 C39 B30 B25 65.1(3) . . . . ?
B26 C39 B30 B25 -39.1(2) . . . . ?
B27 C39 B30 B25 -2.1(3) . . . . ?
C40 C39 B30 B26 -119.1(3) . . . . ?
B21 C39 B30 B26 136.2(2) . . . . ?
C90 C39 B30 B26 104.2(2) . . . . ?
B27 C39 B30 B26 37.0(2) . . . . ?
C40 C39 B30 B22 139.1(2) . . . . ?
B21 C39 B30 B22 34.4(2) . . . . ?
C90 C39 B30 B22 2.4(3) . . . . ?
B26 C39 B30 B22 -101.8(3) . . . . ?
B27 C39 B30 B22 -64.8(3) . . . . ?
B26 B25 B30 B21 98.2(3) . . . . ?
B22 B25 B30 B21 -39.6(3) . . . . ?
B24 B25 B30 B21 60.7(3) . . . . ?
B23 B25 B30 B21 -2.5(3) . . . . ?
B26 B25 B30 C39 38.7(2) . . . . ?
B22 B25 B30 C39 -99.1(3) . . . . ?
B24 B25 B30 C39 1.3(3) . . . . ?
B23 B25 B30 C39 -62.0(3) . . . . ?
B22 B25 B30 B26 -137.8(3) . . . . ?
B24 B25 B30 B26 -37.4(3) . . . . ?
B23 B25 B30 B26 -100.7(3) . . . . ?
B26 B25 B30 B22 137.8(3) . . . . ?
B24 B25 B30 B22 100.4(4) . . . . ?
B23 B25 B30 B22 37.1(3) . . . . ?
C39 B26 B30 B21 36.96(18) . . . . ?
B24 B26 B30 B21 -61.0(3) . . . . ?
B25 B26 B30 B21 -98.0(3) . . . . ?
B27 B26 B30 B21 2.0(3) . . . . ?
B24 B26 B30 C39 -98.0(3) . . . . ?
B25 B26 B30 C39 -134.9(3) . . . . ?
B27 B26 B30 C39 -35.0(2) . . . . ?
C39 B26 B30 B25 134.9(3) . . . . ?
B24 B26 B30 B25 37.0(3) . . . . ?
B27 B26 B30 B25 99.9(3) . . . . ?
C39 B26 B30 B22 97.1(3) . . . . ?
B24 B26 B30 B22 -0.8(3) . . . . ?
B25 B26 B30 B22 -37.8(3) . . . . ?
B27 B26 B30 B22 62.1(3) . . . . ?
B23 B22 B30 B21 95.1(4) . . . . ?
B29 B22 B30 B21 33.3(2) . . . . ?
B25 B22 B30 B21 132.9(3) . . . . ?
B21 B22 B30 C39 -34.3(2) . . . . ?
B23 B22 B30 C39 60.8(3) . . . . ?
B29 B22 B30 C39 -0.9(3) . . . . ?
B25 B22 B30 C39 98.7(3) . . . . ?
B21 B22 B30 B25 -132.9(3) . . . . ?
B23 B22 B30 B25 -37.9(3) . . . . ?
B29 B22 B30 B25 -99.6(3) . . . . ?
B21 B22 B30 B26 -95.6(3) . . . . ?
B23 B22 B30 B26 -0.5(4) . . . . ?
B29 B22 B30 B26 -62.2(3) . . . . ?
B25 B22 B30 B26 37.4(3) . . . . ?
